data_1564237
loop_
_publ_author_name
'Takeda, Hiroto'
'Kojima, Tatsuhiro'
'Yoshinari, Nobuto'
'Konno, Takumi'

_publ_section_title
;
 A mesoporous ionic solid with 272 AuI6AgI3CuII3 complex cations in a
 super huge crystal lattice
;
_journal_name_full 'Chemical Science'
_journal_paper_doi 10.1039/D1SC02497C
_journal_year 2021
_chemical_absolute_configuration rmad
_chemical_formula_sum 'C118 H172 Ag3 Au6 Cu3 F9 N6 O38 P6 S6'
_chemical_formula_weight 4527.81
_space_group_crystal_system cubic
_space_group_IT_number 210
_space_group_name_Hall 'F 4d 2 3'
_space_group_name_H-M_alt 'F 41 3 2'
_atom_sites_solution_hydrogens geom
_audit_creation_method SHELXL-2018/3
_audit_update_record
;
2021-06-27 deposited with the CCDC.	2021-07-16 downloaded from the CCDC.
;
_cell_angle_alpha 90
_cell_angle_beta 90
_cell_angle_gamma 90
_cell_formula_units_Z 272
_cell_length_a 129.492(4)
_cell_length_b 129.492(4)
_cell_length_c 129.492(4)
_cell_measurement_reflns_used 697103
_cell_measurement_temperature 100(2)
_cell_measurement_theta_max 8.795
_cell_measurement_theta_min 0.164
_cell_volume 2171345(12)
_computing_cell_refinement 'RAPID-AUTO (Rigaku Corporation)'
_computing_data_collection 'RAPID-AUTO (Rigaku Corporation)'
_computing_data_reduction 'RAPID-AUTO (Rigaku Corporation)'
_computing_molecular_graphics Mercury
_computing_publication_material WinGX
_computing_structure_refinement 'SHELXL-2018/3 (Sheldrick, 2018)'
_computing_structure_solution 'SHELXS-2014 (Sheldrick, 2014)'
_diffrn_ambient_temperature 100(2)
_diffrn_measured_fraction_theta_full 1.000
_diffrn_measured_fraction_theta_max 1.000
_diffrn_measurement_device_type 'RIGAKU 1/4chi goniometer with PILATUS3 X CdTe 1M'
_diffrn_measurement_method 'w scan'
_diffrn_radiation_monochromator Si(311)
_diffrn_radiation_type synchrotron
_diffrn_radiation_wavelength 0.4281
_diffrn_reflns_av_R_equivalents 0.1363
_diffrn_reflns_av_unetI/netI 0.0549
_diffrn_reflns_Laue_measured_fraction_full 1.000
_diffrn_reflns_Laue_measured_fraction_max 1.000
_diffrn_reflns_limit_h_max 92
_diffrn_reflns_limit_h_min -89
_diffrn_reflns_limit_k_max 92
_diffrn_reflns_limit_k_min -92
_diffrn_reflns_limit_l_max 92
_diffrn_reflns_limit_l_min -92
_diffrn_reflns_number 697103
_diffrn_reflns_point_group_measured_fraction_full 1.000
_diffrn_reflns_point_group_measured_fraction_max 1.000
_diffrn_reflns_theta_full 8.795
_diffrn_reflns_theta_max 8.795
_diffrn_reflns_theta_min 0.164
_diffrn_source 'SPring-8 BL02B1 bending magnet'
_exptl_absorpt_coefficient_mu 1.037
_exptl_absorpt_correction_T_max 1.0000
_exptl_absorpt_correction_T_min 0.3741
_exptl_absorpt_correction_type multi-scan
_exptl_absorpt_process_details
;
(ABSCOR; Higashi, 1995)
;
_exptl_crystal_colour blue
_exptl_crystal_density_diffrn 0.942
_exptl_crystal_description octahedron
_exptl_crystal_F_000 597040
_exptl_crystal_size_max 0.230
_exptl_crystal_size_mid 0.230
_exptl_crystal_size_min 0.230
_refine_diff_density_max 0.727
_refine_diff_density_min -0.952
_refine_diff_density_rms 0.290
_refine_ls_abs_structure_details
;
 Flack x determined using 7231 quotients [(I+)-(I-)]/[(I+)+(I-)]
 (Parsons, Flack and Wagner, Acta Cryst. B69 (2013) 249-259).
;
_refine_ls_abs_structure_Flack 0.101(7)
_refine_ls_extinction_method none
_refine_ls_goodness_of_fit_ref 1.516
_refine_ls_hydrogen_treatment constr
_refine_ls_matrix_type full
_refine_ls_number_parameters 607
_refine_ls_number_reflns 34596
_refine_ls_number_restraints 479
_refine_ls_restrained_S_all 1.518
_refine_ls_R_factor_all 0.1906
_refine_ls_R_factor_gt 0.1383
_refine_ls_shift/su_max 0.004
_refine_ls_shift/su_mean 0.000
_refine_ls_structure_factor_coef Fsqd
_refine_ls_weighting_details 'w=1/[\s^2^(Fo^2^)+(0.2000P)^2^] where P=(Fo^2^+2Fc^2^)/3'
_refine_ls_weighting_scheme calc
_refine_ls_wR_factor_gt 0.3883
_refine_ls_wR_factor_ref 0.4196
_reflns_Friedel_coverage 0.830
_reflns_Friedel_fraction_full 0.999
_reflns_Friedel_fraction_max 0.999
_reflns_number_gt 20700
_reflns_number_total 34596
_reflns_threshold_expression 'I > 2\s(I)'
_cod_data_source_file d1sc02497c2.cif
_cod_data_source_block I
_cod_original_cell_volume 2171340(181)
_cod_database_code 1564237
_shelx_shelxl_version_number 2018/3
_shelx_space_group_comment
;
The symmetry employed for this shelxl refinement is uniquely defined
by the following loop, which should always be used as a source of
symmetry information in preference to the above space-group names.
They are only intended as comments.
;
_shelx_estimated_absorpt_t_min 0.796
_shelx_estimated_absorpt_t_max 0.796

loop_
_space_group_symop_operation_xyz
'x, y, z'
'x+1/4, -z+1/4, y+1/4'
'x+1/4, z+1/4, -y+1/4'
'z+1/4, y+1/4, -x+1/4'
'y, -z, -x'
'-z, x, -y'
'z+1/4, -y+1/4, x+1/4'
'y+1/4, -x+1/4, z+1/4'
'-z, -x, y'
'x, -y, -z'
'-y+1/4, x+1/4, z+1/4'
'-x+1/4, z+1/4, y+1/4'
'-x, y, -z'
'-y, -z, x'
'-x, -y, z'
'-y+1/4, -x+1/4, -z+1/4'
'-y, z, -x'
'-x+1/4, -z+1/4, -y+1/4'
'-z+1/4, -y+1/4, -x+1/4'
'z, -x, -y'
'z, x, y'
'y+1/4, x+1/4, -z+1/4'
'y, z, x'
'-z+1/4, y+1/4, x+1/4'
'x, y+1/2, z+1/2'
'x+1/4, -z+3/4, y+3/4'
'x+1/4, z+3/4, -y+3/4'
'z+1/4, y+3/4, -x+3/4'
'y, -z+1/2, -x+1/2'
'-z, x+1/2, -y+1/2'
'z+1/4, -y+3/4, x+3/4'
'y+1/4, -x+3/4, z+3/4'
'-z, -x+1/2, y+1/2'
'x, -y+1/2, -z+1/2'
'-y+1/4, x+3/4, z+3/4'
'-x+1/4, z+3/4, y+3/4'
'-x, y+1/2, -z+1/2'
'-y, -z+1/2, x+1/2'
'-x, -y+1/2, z+1/2'
'-y+1/4, -x+3/4, -z+3/4'
'-y, z+1/2, -x+1/2'
'-x+1/4, -z+3/4, -y+3/4'
'-z+1/4, -y+3/4, -x+3/4'
'z, -x+1/2, -y+1/2'
'z, x+1/2, y+1/2'
'y+1/4, x+3/4, -z+3/4'
'y, z+1/2, x+1/2'
'-z+1/4, y+3/4, x+3/4'
'x+1/2, y, z+1/2'
'x+3/4, -z+1/4, y+3/4'
'x+3/4, z+1/4, -y+3/4'
'z+3/4, y+1/4, -x+3/4'
'y+1/2, -z, -x+1/2'
'-z+1/2, x, -y+1/2'
'z+3/4, -y+1/4, x+3/4'
'y+3/4, -x+1/4, z+3/4'
'-z+1/2, -x, y+1/2'
'x+1/2, -y, -z+1/2'
'-y+3/4, x+1/4, z+3/4'
'-x+3/4, z+1/4, y+3/4'
'-x+1/2, y, -z+1/2'
'-y+1/2, -z, x+1/2'
'-x+1/2, -y, z+1/2'
'-y+3/4, -x+1/4, -z+3/4'
'-y+1/2, z, -x+1/2'
'-x+3/4, -z+1/4, -y+3/4'
'-z+3/4, -y+1/4, -x+3/4'
'z+1/2, -x, -y+1/2'
'z+1/2, x, y+1/2'
'y+3/4, x+1/4, -z+3/4'
'y+1/2, z, x+1/2'
'-z+3/4, y+1/4, x+3/4'
'x+1/2, y+1/2, z'
'x+3/4, -z+3/4, y+1/4'
'x+3/4, z+3/4, -y+1/4'
'z+3/4, y+3/4, -x+1/4'
'y+1/2, -z+1/2, -x'
'-z+1/2, x+1/2, -y'
'z+3/4, -y+3/4, x+1/4'
'y+3/4, -x+3/4, z+1/4'
'-z+1/2, -x+1/2, y'
'x+1/2, -y+1/2, -z'
'-y+3/4, x+3/4, z+1/4'
'-x+3/4, z+3/4, y+1/4'
'-x+1/2, y+1/2, -z'
'-y+1/2, -z+1/2, x'
'-x+1/2, -y+1/2, z'
'-y+3/4, -x+3/4, -z+1/4'
'-y+1/2, z+1/2, -x'
'-x+3/4, -z+3/4, -y+1/4'
'-z+3/4, -y+3/4, -x+1/4'
'z+1/2, -x+1/2, -y'
'z+1/2, x+1/2, y'
'y+3/4, x+3/4, -z+1/4'
'y+1/2, z+1/2, x'
'-z+3/4, y+3/4, x+1/4'

loop_
_atom_site_label
_atom_site_type_symbol
_atom_site_fract_x
_atom_site_fract_y
_atom_site_fract_z
_atom_site_U_iso_or_equiv
_atom_site_adp_type
_atom_site_occupancy
_atom_site_site_symmetry_order
_atom_site_calc_flag
_atom_site_refinement_flags_posn
_atom_site_refinement_flags_adp
_atom_site_refinement_flags_occupancy
_atom_site_disorder_assembly
_atom_site_disorder_group
C1 C 0.66102(3) 0.86923(2) 0.06978(3) 0.46(4) Uiso 1 1 d G U . . .
C2 C 0.66884(3) 0.87808(3) 0.06761(3) 0.54(4) Uiso 1 1 d G U . . .
H2 H 0.664586 0.884240 0.065723 0.643 Uiso 1 1 calc R U . . .
C3 C 0.67600(3) 0.87613(3) 0.05838(3) 0.55(4) Uiso 1 1 d G U . . .
C4 C 0.65291(3) 0.87283(3) 0.07778(3) 0.46(6) Uiso 1 1 d G U . . .
H4A H 0.656428 0.875182 0.084052 0.697 Uiso 1 1 calc R U . . .
H4B H 0.648852 0.878515 0.074873 0.697 Uiso 1 1 calc R U . . .
H4C H 0.648313 0.867059 0.079480 0.697 Uiso 1 1 calc R U . . .
C5 C 0.65568(3) 0.86555(3) 0.06000(3) 0.40(5) Uiso 1 1 d G U . . .
H5A H 0.660869 0.863284 0.054984 0.598 Uiso 1 1 calc R U . . .
H5B H 0.651084 0.859764 0.061662 0.598 Uiso 1 1 calc R U . . .
H5C H 0.651623 0.871219 0.057056 0.598 Uiso 1 1 calc R U . . .
C6 C 0.72011(3) 0.81650(3) 0.09492(3) 0.43(3) Uiso 1 1 d G U . . .
C7 C 0.72470(3) 0.80522(3) 0.09637(3) 0.54(4) Uiso 1 1 d G U . . .
H7 H 0.732103 0.806186 0.098352 0.647 Uiso 1 1 calc R U . . .
C8 C 0.72482(3) 0.79852(3) 0.08628(3) 0.62(4) Uiso 1 1 d G U . . .
C9 C 0.72453(3) 0.82197(3) 0.08522(3) 0.43(5) Uiso 1 1 d G U . . .
H9A H 0.723132 0.817756 0.079087 0.642 Uiso 1 1 calc R U . . .
H9B H 0.721255 0.828743 0.084426 0.642 Uiso 1 1 calc R U . . .
H9C H 0.732006 0.822858 0.086012 0.642 Uiso 1 1 calc R U . . .
C10 C 0.72231(3) 0.82320(3) 0.10488(3) 0.38(5) Uiso 1 1 d G U . . .
H10A H 0.719484 0.819685 0.110962 0.565 Uiso 1 1 calc R U . . .
H10B H 0.729774 0.824095 0.105728 0.565 Uiso 1 1 calc R U . . .
H10C H 0.719023 0.829980 0.104141 0.565 Uiso 1 1 calc R U . . .
C11 C 0.64141(3) 0.78986(3) 0.08345(3) 0.55(4) Uiso 1 1 d G U . . .
C12 C 0.63030(3) 0.79062(3) 0.07878(3) 0.67(5) Uiso 1 1 d G U . . .
H12 H 0.626905 0.783848 0.080272 0.799 Uiso 1 1 calc R U . . .
C13 C 0.63002(3) 0.79186(3) 0.06692(3) 0.65(5) Uiso 1 1 d G U . . .
C14 C 0.64079(3) 0.78654(3) 0.09499(3) 0.54(7) Uiso 1 1 d G U . . .
H14A H 0.636382 0.791395 0.098770 0.816 Uiso 1 1 calc R U . . .
H14B H 0.637860 0.779582 0.095455 0.816 Uiso 1 1 calc R U . . .
H14C H 0.647732 0.786568 0.097996 0.816 Uiso 1 1 calc R U . . .
C15 C 0.64827(3) 0.78236(3) 0.07744(3) 0.42(5) Uiso 1 1 d G U . . .
H15A H 0.648612 0.784505 0.070195 0.624 Uiso 1 1 calc R U . . .
H15B H 0.655227 0.782371 0.080414 0.624 Uiso 1 1 calc R U . . .
H15C H 0.645355 0.775385 0.077873 0.624 Uiso 1 1 calc R U . . .
C16 C 0.63262(2) 0.83840(3) 0.06579(3) 0.50(4) Uiso 1 1 d G U . . .
C17 C 0.62303(3) 0.83132(3) 0.06779(3) 0.64(4) Uiso 1 1 d G U . . .
H17 H 0.616933 0.834854 0.064634 0.770 Uiso 1 1 calc R U . . .
C18 C 0.62037(3) 0.82941(3) 0.07942(3) 0.72(5) Uiso 1 1 d G U . . .
C19 C 0.63189(3) 0.84864(3) 0.07177(3) 0.53(7) Uiso 1 1 d G U . . .
H19A H 0.631231 0.847204 0.079168 0.796 Uiso 1 1 calc R U . . .
H19B H 0.638147 0.852729 0.070544 0.796 Uiso 1 1 calc R U . . .
H19C H 0.625843 0.852524 0.069401 0.796 Uiso 1 1 calc R U . . .
C20 C 0.63366(3) 0.84049(3) 0.05424(3) 0.43(5) Uiso 1 1 d G U . . .
H20A H 0.634113 0.833921 0.050513 0.640 Uiso 1 1 calc R U . . .
H20B H 0.627612 0.844350 0.051820 0.640 Uiso 1 1 calc R U . . .
H20C H 0.639916 0.844555 0.052963 0.640 Uiso 1 1 calc R U . . .
C21 C 0.71049(3) 0.85564(3) 0.07987(3) 0.49(4) Uiso 1 1 d G U . . .
C22 C 0.70812(3) 0.86775(3) 0.07941(3) 0.56(4) Uiso 1 1 d G U . . .
H22 H 0.714933 0.871377 0.079256 0.674 Uiso 1 1 calc R U . . .
C23 C 0.70186(3) 0.87226(3) 0.08904(3) 0.58(4) Uiso 1 1 d G U . . .
C24 C 0.71755(3) 0.85254(3) 0.07062(3) 0.44(6) Uiso 1 1 d G U . . .
H24A H 0.714234 0.854561 0.064127 0.663 Uiso 1 1 calc R U . . .
H24B H 0.724220 0.856052 0.071254 0.663 Uiso 1 1 calc R U . . .
H24C H 0.718627 0.845046 0.070677 0.663 Uiso 1 1 calc R U . . .
C25 C 0.71569(3) 0.85245(3) 0.09037(3) 0.53(7) Uiso 1 1 d G U . . .
H25A H 0.711187 0.854432 0.096121 0.800 Uiso 1 1 calc R U . . .
H25B H 0.716762 0.844956 0.090476 0.800 Uiso 1 1 calc R U . . .
H25C H 0.722354 0.855962 0.091053 0.800 Uiso 1 1 calc R U . . .
C26 C 0.68205(3) 0.78024(2) 0.09056(3) 0.49(4) Uiso 1 1 d G U . . .
C27 C 0.69238(3) 0.77731(3) 0.09628(3) 0.57(4) Uiso 1 1 d G U . . .
H27 H 0.692291 0.769659 0.097293 0.688 Uiso 1 1 calc R U . . .
C28 C 0.69384(3) 0.78233(3) 0.10725(3) 0.65(4) Uiso 1 1 d G U . . .
C29 C 0.68113(3) 0.77399(3) 0.08053(3) 0.36(4) Uiso 1 1 d G U . . .
H29A H 0.687235 0.775213 0.076229 0.544 Uiso 1 1 calc R U . . .
H29B H 0.680644 0.766625 0.082190 0.544 Uiso 1 1 calc R U . . .
H29C H 0.674924 0.776149 0.076777 0.544 Uiso 1 1 calc R U . . .
C30 C 0.67246(3) 0.77841(3) 0.09747(3) 0.55(7) Uiso 1 1 d G U . . .
H30A H 0.673131 0.782435 0.103839 0.822 Uiso 1 1 calc R U . . .
H30B H 0.666228 0.780577 0.093758 0.822 Uiso 1 1 calc R U . . .
H30C H 0.671948 0.771053 0.099171 0.822 Uiso 1 1 calc R U . . .
C31 C 0.67786(3) 0.84013(3) 0.03886(2) 0.41(3) Uiso 1 1 d G U . . .
C32 C 0.68259(3) 0.83618(3) 0.02990(3) 0.41(4) Uiso 1 1 d G U . . .
H32 H 0.689616 0.834067 0.030098 0.493 Uiso 1 1 calc R U . . .
C33 C 0.67704(3) 0.83536(3) 0.02082(3) 0.42(4) Uiso 1 1 d G U . . .
H33 H 0.680102 0.832563 0.014768 0.507 Uiso 1 1 calc R U . . .
C34 C 0.66635(4) 0.83891(4) 0.02078(3) 0.52(4) Uiso 1 1 d G U . . .
H34 H 0.662202 0.838211 0.014769 0.619 Uiso 1 1 calc R U . . .
C35 C 0.66246(3) 0.84320(3) 0.02946(3) 0.52(5) Uiso 1 1 d G U . . .
H35 H 0.655702 0.846042 0.029244 0.626 Uiso 1 1 calc R U . . .
C36 C 0.66789(3) 0.84364(3) 0.03861(2) 0.48(4) Uiso 1 1 d G U . . .
H36 H 0.664751 0.846333 0.044671 0.576 Uiso 1 1 calc R U . . .
C37 C 0.69745(3) 0.84662(3) 0.04825(3) 0.39(3) Uiso 1 1 d G U . . .
C38 C 0.70671(3) 0.84226(3) 0.04769(3) 0.43(4) Uiso 1 1 d G U . . .
H38 H 0.707235 0.834980 0.048395 0.516 Uiso 1 1 calc R U . . .
C39 C 0.71560(3) 0.84791(3) 0.04611(3) 0.42(4) Uiso 1 1 d G U . . .
H39 H 0.722108 0.844549 0.045713 0.509 Uiso 1 1 calc R U . . .
C40 C 0.71492(3) 0.85871(3) 0.04508(3) 0.41(4) Uiso 1 1 d G U . . .
H40 H 0.720964 0.862719 0.043980 0.496 Uiso 1 1 calc R U . . .
C41 C 0.70557(3) 0.86330(3) 0.04569(3) 0.45(4) Uiso 1 1 d G U . . .
H41 H 0.705056 0.870586 0.045030 0.534 Uiso 1 1 calc R U . . .
C42 C 0.69676(3) 0.85749(3) 0.04727(3) 0.44(4) Uiso 1 1 d G U . . .
H42 H 0.690222 0.860801 0.047693 0.523 Uiso 1 1 calc R U . . .
C43 C 0.70608(3) 0.81056(3) 0.05080(3) 0.43(3) Uiso 1 1 d G U . . .
C44 C 0.71321(3) 0.81813(3) 0.05372(3) 0.53(5) Uiso 1 1 d G U . . .
H44 H 0.713550 0.820420 0.060683 0.635 Uiso 1 1 calc R U . . .
C45 C 0.71987(3) 0.82231(3) 0.04620(3) 0.56(5) Uiso 1 1 d G U . . .
H45 H 0.724982 0.827128 0.048329 0.672 Uiso 1 1 calc R U . . .
C46 C 0.71929(3) 0.81972(4) 0.03588(3) 0.55(5) Uiso 1 1 d G U . . .
H46 H 0.723496 0.823117 0.030924 0.660 Uiso 1 1 calc R U . . .
C47 C 0.71193(3) 0.81148(4) 0.03266(3) 0.48(4) Uiso 1 1 d G U . . .
H47 H 0.711532 0.809303 0.025661 0.575 Uiso 1 1 calc R U . . .
C48 C 0.70554(3) 0.80700(3) 0.04029(3) 0.44(4) Uiso 1 1 d G U . . .
H48 H 0.700894 0.801622 0.038476 0.529 Uiso 1 1 calc R U . . .
C49 C 0.69790(3) 0.79075(3) 0.05961(3) 0.34(3) Uiso 1 1 d G U . . .
C50 C 0.70711(3) 0.78650(3) 0.06429(3) 0.40(4) Uiso 1 1 d G U . . .
H50 H 0.712154 0.790984 0.067168 0.474 Uiso 1 1 calc R U . . .
C51 C 0.70861(3) 0.77570(3) 0.06460(4) 0.44(4) Uiso 1 1 d G U . . .
H51 H 0.714681 0.772966 0.067679 0.526 Uiso 1 1 calc R U . . .
C52 C 0.70135(4) 0.76909(3) 0.06047(4) 0.44(4) Uiso 1 1 d G U . . .
H52 H 0.702393 0.761835 0.060673 0.525 Uiso 1 1 calc R U . . .
C53 C 0.69217(3) 0.77332(3) 0.05586(3) 0.44(4) Uiso 1 1 d G U . . .
H53 H 0.687076 0.768888 0.052993 0.523 Uiso 1 1 calc R U . . .
C54 C 0.69082(3) 0.78411(3) 0.05565(3) 0.40(4) Uiso 1 1 d G U . . .
H54 H 0.684733 0.786850 0.052610 0.481 Uiso 1 1 calc R U . . .
C55 C 0.64823(3) 0.81517(3) 0.04293(3) 0.39(3) Uiso 1 1 d G U . . .
C56 C 0.64811(3) 0.82361(3) 0.03698(3) 0.49(4) Uiso 1 1 d G U . . .
H56 H 0.654282 0.827517 0.036277 0.593 Uiso 1 1 calc R U . . .
C57 C 0.63933(3) 0.82686(3) 0.03178(3) 0.51(5) Uiso 1 1 d G U . . .
H57 H 0.639512 0.832881 0.027591 0.607 Uiso 1 1 calc R U . . .
C58 C 0.63007(3) 0.82112(4) 0.03280(3) 0.53(5) Uiso 1 1 d G U . . .
H58 H 0.623986 0.823225 0.029291 0.639 Uiso 1 1 calc R U . . .
C59 C 0.63001(3) 0.81256(3) 0.03886(3) 0.52(5) Uiso 1 1 d G U . . .
H59 H 0.623832 0.808675 0.039608 0.629 Uiso 1 1 calc R U . . .
C60 C 0.63891(3) 0.80941(3) 0.04399(3) 0.42(4) Uiso 1 1 d G U . . .
H60 H 0.638775 0.803414 0.048216 0.502 Uiso 1 1 calc R U . . .
C61 C 0.66384(3) 0.79860(3) 0.04430(3) 0.32(3) Uiso 1 1 d G U . . .
C62 C 0.66513(3) 0.78959(3) 0.04981(3) 0.39(4) Uiso 1 1 d G U . . .
H62 H 0.663370 0.789308 0.056928 0.474 Uiso 1 1 calc R U . . .
C63 C 0.66903(3) 0.78094(3) 0.04483(3) 0.47(4) Uiso 1 1 d G U . . .
H63 H 0.669493 0.774645 0.048573 0.562 Uiso 1 1 calc R U . . .
C64 C 0.67223(4) 0.78109(3) 0.03484(3) 0.41(4) Uiso 1 1 d G U . . .
H64 H 0.675402 0.775197 0.031835 0.488 Uiso 1 1 calc R U . . .
C65 C 0.67069(4) 0.79054(3) 0.02877(3) 0.36(3) Uiso 1 1 d G U . . .
H65 H 0.672573 0.790815 0.021683 0.429 Uiso 1 1 calc R U . . .
C66 C 0.66639(3) 0.79908(3) 0.03367(3) 0.33(3) Uiso 1 1 d G U . . .
H66 H 0.665157 0.805239 0.029888 0.402 Uiso 1 1 calc R U . . .
C67 C 0.68942(2) 0.82678(2) 0.05363(2) 0.29(3) Uiso 1 1 d G U . . .
H67A H 0.692316 0.824026 0.047115 0.347 Uiso 1 1 calc R U . . .
H67B H 0.695196 0.827181 0.058620 0.347 Uiso 1 1 calc R U . . .
C68 C 0.68325(2) 0.80740(2) 0.05550(2) 0.28(3) Uiso 1 1 d G U . . .
H68A H 0.682779 0.806019 0.047998 0.333 Uiso 1 1 calc R U . . .
H68B H 0.678139 0.803061 0.059183 0.333 Uiso 1 1 calc R U . . .
C69 C 0.67102(2) 0.82037(2) 0.05036(2) 0.34(4) Uiso 1 1 d G U . . .
H69A H 0.673399 0.820725 0.043104 0.506 Uiso 1 1 calc R U . . .
H69B H 0.668240 0.827278 0.052102 0.506 Uiso 1 1 calc R U . . .
C70 C 0.68171(2) 0.81855(2) 0.05782(2) 0.31(3) Uiso 1 1 d G U . . .
C71 C 0.67845(2) 0.82143(2) 0.06921(2) 0.27(3) Uiso 1 1 d G U . . .
H71A H 0.677670 0.828935 0.069792 0.408 Uiso 1 1 calc R U . . .
H71B H 0.671872 0.818075 0.070876 0.408 Uiso 1 1 calc R U . . .
H71C H 0.683779 0.819065 0.074033 0.408 Uiso 1 1 calc R U . . .
C72 C 0.63811(3) 0.81519(3) 0.10961(3) 0.41(3) Uiso 1 1 d G U . . .
C73 C 0.62815(3) 0.81412(3) 0.10591(3) 0.46(4) Uiso 1 1 d G U . . .
H73 H 0.625698 0.818585 0.100631 0.549 Uiso 1 1 calc R U . . .
C74 C 0.62165(3) 0.80643(3) 0.10994(3) 0.46(4) Uiso 1 1 d G U . . .
H74 H 0.614747 0.805812 0.107546 0.556 Uiso 1 1 calc R U . . .
C75 C 0.62529(3) 0.79989(4) 0.11729(3) 0.42(4) Uiso 1 1 d G U . . .
H75 H 0.620811 0.794741 0.119982 0.503 Uiso 1 1 calc R U . . .
C76 C 0.63533(3) 0.80049(3) 0.12100(3) 0.42(4) Uiso 1 1 d G U . . .
H76 H 0.637720 0.795702 0.126019 0.504 Uiso 1 1 calc R U . . .
C77 C 0.64209(3) 0.80843(3) 0.11716(3) 0.45(4) Uiso 1 1 d G U . . .
H77 H 0.648969 0.809088 0.119615 0.537 Uiso 1 1 calc R U . . .
C78 C 0.64017(3) 0.83739(3) 0.11134(3) 0.32(3) Uiso 1 1 d G U . . .
C79 C 0.63468(3) 0.84455(3) 0.10587(3) 0.35(3) Uiso 1 1 d G U . . .
H79 H 0.633931 0.843837 0.098612 0.424 Uiso 1 1 calc R U . . .
C80 C 0.63014(3) 0.85302(3) 0.11102(3) 0.33(3) Uiso 1 1 d G U . . .
H80 H 0.626367 0.858113 0.107315 0.400 Uiso 1 1 calc R U . . .
C81 C 0.63133(3) 0.85368(4) 0.12156(3) 0.34(3) Uiso 1 1 d G U . . .
H81 H 0.628194 0.859270 0.125127 0.403 Uiso 1 1 calc R U . . .
C82 C 0.63677(3) 0.84670(3) 0.12701(3) 0.31(3) Uiso 1 1 d G U . . .
H82 H 0.637632 0.847576 0.134245 0.370 Uiso 1 1 calc R U . . .
C83 C 0.64107(3) 0.83831(3) 0.12215(3) 0.35(3) Uiso 1 1 d G U . . .
H83 H 0.644610 0.833189 0.126031 0.421 Uiso 1 1 calc R U . . .
C84 C 0.66783(3) 0.86547(3) 0.10601(3) 0.34(3) Uiso 1 1 d G U . . .
C85 C 0.65704(3) 0.86560(3) 0.10871(3) 0.39(4) Uiso 1 1 d G U . . .
H85 H 0.653422 0.859396 0.110219 0.467 Uiso 1 1 calc R U . . .
C86 C 0.65185(3) 0.87568(3) 0.10903(3) 0.41(4) Uiso 1 1 d G U . . .
H86 H 0.644710 0.876118 0.110682 0.496 Uiso 1 1 calc R U . . .
C87 C 0.65760(4) 0.88475(3) 0.10686(4) 0.39(4) Uiso 1 1 d G U . . .
H87 H 0.654240 0.891264 0.107245 0.471 Uiso 1 1 calc R U . . .
C88 C 0.66797(4) 0.88443(3) 0.10418(4) 0.35(3) Uiso 1 1 d G U . . .
H88 H 0.671596 0.890639 0.102752 0.426 Uiso 1 1 calc R U . . .
C89 C 0.67318(3) 0.87468(3) 0.10359(3) 0.36(3) Uiso 1 1 d G U . . .
H89 H 0.680227 0.874410 0.101572 0.430 Uiso 1 1 calc R U . . .
C90 C 0.68326(3) 0.85402(3) 0.11838(3) 0.38(3) Uiso 1 1 d G U . . .
C91 C 0.67808(3) 0.85394(3) 0.12823(3) 0.43(4) Uiso 1 1 d G U . . .
H91 H 0.670776 0.853372 0.128577 0.519 Uiso 1 1 calc R U . . .
C92 C 0.68395(4) 0.85471(3) 0.13730(3) 0.42(4) Uiso 1 1 d G U . . .
H92 H 0.680645 0.854304 0.143839 0.503 Uiso 1 1 calc R U . . .
C93 C 0.69447(4) 0.85605(4) 0.13676(3) 0.42(4) Uiso 1 1 d G U . . .
H93 H 0.698255 0.856838 0.143000 0.507 Uiso 1 1 calc R U . . .
C94 C 0.69985(3) 0.85631(3) 0.12733(3) 0.37(4) Uiso 1 1 d G U . . .
H94 H 0.707139 0.857109 0.127149 0.444 Uiso 1 1 calc R U . . .
C95 C 0.69395(3) 0.85531(3) 0.11793(3) 0.38(4) Uiso 1 1 d G U . . .
H95 H 0.697346 0.855545 0.111426 0.460 Uiso 1 1 calc R U . . .
C96 C 0.67404(3) 0.81032(3) 0.12506(2) 0.31(3) Uiso 1 1 d G U . . .
C97 C 0.67149(3) 0.81629(3) 0.13388(3) 0.37(3) Uiso 1 1 d G U . . .
H97 H 0.674020 0.823143 0.134585 0.443 Uiso 1 1 calc R U . . .
C98 C 0.66528(4) 0.81204(4) 0.14144(3) 0.37(3) Uiso 1 1 d G U . . .
H98 H 0.663231 0.816096 0.147204 0.445 Uiso 1 1 calc R U . . .
C99 C 0.66209(4) 0.80211(4) 0.14066(3) 0.39(4) Uiso 1 1 d G U . . .
H99 H 0.658054 0.799269 0.146085 0.472 Uiso 1 1 calc R U . . .
C100 C 0.66450(3) 0.79594(3) 0.13226(3) 0.39(4) Uiso 1 1 d G U . . .
H100 H 0.662078 0.789035 0.131821 0.462 Uiso 1 1 calc R U . . .
C101 C 0.67071(3) 0.80027(3) 0.12432(3) 0.34(3) Uiso 1 1 d G U . . .
H101 H 0.672558 0.796216 0.118493 0.408 Uiso 1 1 calc R U . . .
C102 C 0.69505(3) 0.81756(3) 0.12153(2) 0.34(3) Uiso 1 1 d G U . . .
C103 C 0.69842(3) 0.82742(3) 0.12487(3) 0.41(4) Uiso 1 1 d G U . . .
H103 H 0.694510 0.833465 0.123455 0.495 Uiso 1 1 calc R U . . .
C104 C 0.70804(3) 0.82794(3) 0.13053(3) 0.40(4) Uiso 1 1 d G U . . .
H104 H 0.710644 0.834395 0.132842 0.480 Uiso 1 1 calc R U . . .
C105 C 0.71346(3) 0.81882(4) 0.13257(3) 0.35(3) Uiso 1 1 d G U . . .
H105 H 0.719689 0.819188 0.136432 0.424 Uiso 1 1 calc R U . . .
C106 C 0.71011(3) 0.80942(3) 0.12918(3) 0.42(4) Uiso 1 1 d G U . . .
H106 H 0.713984 0.803373 0.130665 0.507 Uiso 1 1 calc R U . . .
C107 C 0.70086(3) 0.80872(3) 0.12345(3) 0.42(4) Uiso 1 1 d G U . . .
H107 H 0.698601 0.802223 0.120906 0.507 Uiso 1 1 calc R U . . .
C108 C 0.65873(2) 0.82384(2) 0.10990(2) 0.33(3) Uiso 1 1 d G U . . .
H10D H 0.658302 0.824615 0.117490 0.398 Uiso 1 1 calc R U . . .
H10E H 0.660564 0.816554 0.108488 0.398 Uiso 1 1 calc R U . . .
C109 C 0.66552(2) 0.84280(2) 0.10775(2) 0.32(3) Uiso 1 1 d G U . . .
H10F H 0.662851 0.843509 0.114876 0.387 Uiso 1 1 calc R U . . .
H10G H 0.659736 0.844568 0.103071 0.387 Uiso 1 1 calc R U . . .
C110 C 0.67816(2) 0.82914(2) 0.11219(2) 0.30(3) Uiso 1 1 d G U . . .
H11A H 0.677422 0.832721 0.118908 0.355 Uiso 1 1 calc R U . . .
H11B H 0.683742 0.832692 0.108357 0.355 Uiso 1 1 calc R U . . .
C111 C 0.66789(2) 0.83072(2) 0.10604(2) 0.34(3) Uiso 1 1 d G U . . .
C112 C 0.67103(2) 0.82796(2) 0.09508(2) 0.26(3) Uiso 1 1 d G U . . .
H11C H 0.665066 0.828693 0.090484 0.387 Uiso 1 1 calc R U . . .
H11D H 0.676564 0.832589 0.092796 0.387 Uiso 1 1 calc R U . . .
H11E H 0.673495 0.820802 0.094891 0.387 Uiso 1 1 calc R U . . .
O1 O 0.68556(3) 0.87478(3) 0.06063(3) 0.58(4) Uiso 1 1 d G U . . .
O2 O 0.67292(3) 0.87615(3) 0.04937(3) 0.53(5) Uiso 1 1 d G U . . .
O3 O 0.71851(3) 0.79060(3) 0.08627(3) 0.68(4) Uiso 1 1 d G U . . .
O4 O 0.73075(3) 0.80038(3) 0.07880(4) 0.63(6) Uiso 1 1 d G U . . .
O5 O 0.62673(3) 0.80069(3) 0.06364(3) 0.65(4) Uiso 1 1 d G U . . .
O6 O 0.63246(3) 0.78483(3) 0.06091(3) 0.65(7) Uiso 1 1 d G U . . .
O7 O 0.62056(3) 0.82023(3) 0.08277(3) 0.73(4) Uiso 1 1 d G U . . .
O8 O 0.61825(3) 0.83703(3) 0.08510(3) 0.79(8) Uiso 1 1 d G U . . .
O9 O 0.69296(3) 0.87649(3) 0.08736(3) 0.61(4) Uiso 1 1 d G U . . .
O10 O 0.70577(3) 0.87146(3) 0.09815(3) 0.58(6) Uiso 1 1 d G U . . .
O11 O 0.70157(3) 0.78824(3) 0.10869(3) 0.69(4) Uiso 1 1 d G U . . .
O12 O 0.68726(3) 0.78046(3) 0.11425(3) 0.64(6) Uiso 1 1 d G U . . .
N1 N 0.67479(3) 0.88110(3) 0.07668(3) 0.54(5) Uiso 1 1 d G U . . .
H1A H 0.672044 0.878132 0.082434 0.649 Uiso 1 1 calc R U . . .
H1B H 0.674550 0.888079 0.077479 0.649 Uiso 1 1 calc R U . . .
N2 N 0.71986(3) 0.79940(3) 0.10504(3) 0.62(6) Uiso 1 1 d G U . . .
H2A H 0.715904 0.803730 0.108906 0.741 Uiso 1 1 calc R U . . .
H2B H 0.724856 0.796692 0.109179 0.741 Uiso 1 1 calc R U . . .
N3 N 0.62385(3) 0.79848(3) 0.08377(3) 0.72(6) Uiso 1 1 d G U . . .
H3A H 0.626996 0.800782 0.089624 0.858 Uiso 1 1 calc R U . . .
H3B H 0.617646 0.795708 0.085550 0.858 Uiso 1 1 calc R U . . .
N4 N 0.62406(3) 0.82120(3) 0.06261(3) 0.65(6) Uiso 1 1 d G U . . .
H4D H 0.630458 0.820502 0.059798 0.776 Uiso 1 1 calc R U . . .
H4E H 0.619266 0.820542 0.057509 0.776 Uiso 1 1 calc R U . . .
N5 N 0.70248(3) 0.87070(3) 0.06964(3) 0.59(4) Uiso 1 1 d G U . . .
H5D H 0.701302 0.865080 0.065584 0.713 Uiso 1 1 calc R U . . .
H5E H 0.706089 0.875477 0.065959 0.713 Uiso 1 1 calc R U . . .
N6 N 0.70162(3) 0.77974(3) 0.08991(3) 0.63(4) Uiso 1 1 d G U . . .
H6A H 0.699827 0.783539 0.084278 0.751 Uiso 1 1 calc R U . . .
H6B H 0.704766 0.773838 0.087754 0.751 Uiso 1 1 calc R U . . .
P1 P 0.68526(2) 0.84008(2) 0.05102(2) 0.328(13) Uiso 1 1 d G U . . .
P2 P 0.69666(2) 0.80508(2) 0.06046(2) 0.336(13) Uiso 1 1 d G U . . .
P3 P 0.65913(2) 0.81051(2) 0.05072(2) 0.328(13) Uiso 1 1 d G U . . .
P4 P 0.64560(2) 0.82612(2) 0.10455(2) 0.344(14) Uiso 1 1 d G U . . .
P5 P 0.67566(2) 0.85327(2) 0.10601(2) 0.347(14) Uiso 1 1 d G U . . .
P6 P 0.68257(2) 0.81564(2) 0.11487(2) 0.314(11) Uiso 1 1 d G U . . .
S1 S 0.66833(2) 0.85834(2) 0.07633(2) 0.398(16) Uiso 1 1 d G U . . .
S2 S 0.70520(2) 0.81529(2) 0.09421(2) 0.419(18) Uiso 1 1 d G U . . .
S3 S 0.64715(2) 0.80344(2) 0.08363(2) 0.47(2) Uiso 1 1 d G U . . .
S4 S 0.64463(2) 0.83092(2) 0.06942(2) 0.412(17) Uiso 1 1 d G U . . .
S5 S 0.69768(2) 0.84831(2) 0.07765(2) 0.46(2) Uiso 1 1 d G U . . .
S6 S 0.68302(2) 0.79427(2) 0.08628(2) 0.442(19) Uiso 1 1 d G U . . .
Au1 Au 0.67681(2) 0.84888(2) 0.06367(2) 0.314(2) Uani 1 1 d G . . . .
Au2 Au 0.70067(2) 0.81032(2) 0.07716(2) 0.330(2) Uani 1 1 d G . . . .
Au3 Au 0.65342(2) 0.80713(2) 0.06712(2) 0.331(2) Uani 1 1 d G . . . .
Au4 Au 0.64459(2) 0.82833(2) 0.08718(2) 0.326(2) Uani 1 1 d G . . . .
Au5 Au 0.68664(2) 0.85137(2) 0.09198(2) 0.330(2) Uani 1 1 d G . . . .
Au6 Au 0.68317(2) 0.80476(2) 0.10099(2) 0.328(2) Uani 1 1 d G . . . .
Ag1 Ag 0.65660(2) 0.84417(2) 0.07374(2) 0.385(5) Uani 1 1 d G . . . .
Ag2 Ag 0.70059(2) 0.83197(2) 0.08645(2) 0.415(6) Uani 1 1 d G . . . .
Ag3 Ag 0.66532(2) 0.79961(2) 0.08556(2) 0.414(6) Uani 1 1 d G . . . .
Cu1 Cu 0.68949(3) 0.87649(3) 0.07487(3) 0.600(16) Uiso 1 1 d G U . . .
Cu2 Cu 0.71089(3) 0.78775(3) 0.09911(3) 0.72(2) Uiso 1 1 d G U . . .
Cu3 Cu 0.62171(3) 0.81037(3) 0.07388(3) 0.664(19) Uiso 1 1 d G U . . .
O1W O 0.69608(4) 0.89254(3) 0.07190(4) 0.600(16) Uiso 1 1 d G . . . .
O2W O 0.72051(4) 0.77538(4) 0.10362(4) 0.72(2) Uiso 1 1 d G . . . .
O3W O 0.60578(3) 0.80785(4) 0.07030(4) 0.664(19) Uiso 1 1 d G . . . .
C113 C 0.54708(6) 0.48964(5) 0.07874(7) 0.47(4) Uiso 1 1 d G U . . .
C114 C 0.54018(6) 0.48956(7) 0.08871(7) 0.56(4) Uiso 1 1 d G U . . .
H114 H 0.542010 0.495982 0.092589 0.670 Uiso 1 1 calc R U . . .
C115 C 0.54238(6) 0.48048(8) 0.09617(5) 0.64(4) Uiso 1 1 d G U . . .
C116 C 0.55851(6) 0.48780(5) 0.08120(7) 0.46(6) Uiso 1 1 d G U . . .
H11F H 0.559270 0.481220 0.084870 0.686 Uiso 1 1 calc R U . . .
H11G H 0.562467 0.487563 0.074756 0.686 Uiso 1 1 calc R U . . .
H11H H 0.561090 0.493425 0.085548 0.686 Uiso 1 1 calc R U . . .
C117 C 0.54573(7) 0.50009(5) 0.07289(9) 0.53(7) Uiso 1 1 d G U . . .
H11I H 0.538398 0.501196 0.071356 0.797 Uiso 1 1 calc R U . . .
H11J H 0.548278 0.505753 0.077217 0.797 Uiso 1 1 calc R U . . .
H11K H 0.549655 0.499891 0.066425 0.797 Uiso 1 1 calc R U . . .
C118 C 0.51346(5) 0.44934(7) 0.07851(7) 0.51(4) Uiso 1 1 d G U . . .
C119 C 0.51117(5) 0.45879(8) 0.08601(6) 0.57(4) Uiso 1 1 d G U . . .
H119 H 0.505513 0.456535 0.090755 0.683 Uiso 1 1 calc R U . . .
C120 C 0.50736(5) 0.46905(8) 0.08065(5) 0.66(5) Uiso 1 1 d G U . . .
C121 C 0.51604(6) 0.43958(8) 0.08480(9) 0.47(6) Uiso 1 1 d G U . . .
H12A H 0.521853 0.441024 0.089428 0.704 Uiso 1 1 calc R U . . .
H12B H 0.510007 0.437543 0.088887 0.704 Uiso 1 1 calc R U . . .
H12C H 0.517907 0.433963 0.080084 0.704 Uiso 1 1 calc R U . . .
C122 C 0.50425(6) 0.44719(7) 0.07112(8) 0.42(5) Uiso 1 1 d G U . . .
H12D H 0.502682 0.453452 0.067168 0.628 Uiso 1 1 calc R U . . .
H12E H 0.506087 0.441598 0.066370 0.628 Uiso 1 1 calc R U . . .
H12F H 0.498187 0.445179 0.075173 0.628 Uiso 1 1 calc R U . . .
C123 C 0.54574(5) 0.44280(6) 0.09091(7) 0.39(3) Uiso 1 1 d G U . . .
C124 C 0.54158(7) 0.43334(7) 0.09156(9) 0.48(4) Uiso 1 1 d G U . . .
H124 H 0.543368 0.428345 0.086489 0.572 Uiso 1 1 calc R U . . .
C125 C 0.53475(7) 0.43056(9) 0.09936(11) 0.47(4) Uiso 1 1 d G U . . .
H125 H 0.531963 0.423774 0.099615 0.566 Uiso 1 1 calc R U . . .
C126 C 0.53198(7) 0.43798(11) 0.10696(9) 0.42(4) Uiso 1 1 d G U . . .
H126 H 0.527331 0.436211 0.112355 0.499 Uiso 1 1 calc R U . . .
C127 C 0.53607(7) 0.44766(10) 0.10640(7) 0.45(4) Uiso 1 1 d G U . . .
H127 H 0.534232 0.452670 0.111433 0.538 Uiso 1 1 calc R U . . .
C128 C 0.54292(6) 0.45028(8) 0.09851(6) 0.41(4) Uiso 1 1 d G U . . .
H128 H 0.545724 0.457049 0.098202 0.496 Uiso 1 1 calc R U . . .
C129 C 0.56732(6) 0.44894(6) 0.08643(7) 0.40(3) Uiso 1 1 d G U . . .
C130 C 0.57278(6) 0.45806(6) 0.08554(6) 0.45(4) Uiso 1 1 d G U . . .
H130 H 0.569822 0.463848 0.082135 0.537 Uiso 1 1 calc R U . . .
C131 C 0.58268(7) 0.45865(8) 0.08969(8) 0.49(4) Uiso 1 1 d G U . . .
H131 H 0.586220 0.465073 0.089425 0.586 Uiso 1 1 calc R U . . .
C132 C 0.58752(8) 0.45041(9) 0.09411(9) 0.44(4) Uiso 1 1 d G U . . .
H132 H 0.594487 0.450923 0.096345 0.528 Uiso 1 1 calc R U . . .
C133 C 0.58173(8) 0.44071(8) 0.09537(10) 0.38(4) Uiso 1 1 d G U . . .
H133 H 0.584763 0.434907 0.098677 0.462 Uiso 1 1 calc R U . . .
C134 C 0.57165(7) 0.44027(7) 0.09157(9) 0.40(4) Uiso 1 1 d G U . . .
H134 H 0.567687 0.434158 0.092411 0.482 Uiso 1 1 calc R U . . .
C135 C 0.55457(6) 0.43661(5) 0.07143(8) 0.32(3) Uiso 1 1 d G U . . .
H13A H 0.557797 0.430603 0.074886 0.382 Uiso 1 1 calc R U . . .
H13B H 0.547400 0.434686 0.069618 0.382 Uiso 1 1 calc R U . . .
C136 C 0.56089(6) 0.43911(7) 0.06089(7) 0.32(4) Uiso 1 3 d G U P . .
C137 C 0.55524(5) 0.44476(7) 0.05524(6) 0.30(5) Uiso 1 3 d G U P . .
H13C H 0.558905 0.446369 0.048818 0.444 Uiso 0.3333 1 calc R U P . .
H13D H 0.548818 0.441094 0.053631 0.444 Uiso 0.3333 1 calc R U P . .
H13E H 0.553630 0.451181 0.058905 0.444 Uiso 0.3333 1 calc R U P . .
C138 C 0.50630(5) 0.47913(6) 0.04340(6) 0.30(3) Uiso 1 1 d G U . . .
C139 C 0.49921(5) 0.47263(7) 0.04795(6) 0.33(3) Uiso 1 1 d G U . . .
H139 H 0.501242 0.468329 0.053537 0.398 Uiso 1 1 calc R U . . .
C140 C 0.48884(7) 0.47236(8) 0.04429(8) 0.36(3) Uiso 1 1 d G U . . .
H140 H 0.483886 0.467868 0.047301 0.437 Uiso 1 1 calc R U . . .
C141 C 0.48620(8) 0.47888(9) 0.03619(9) 0.37(3) Uiso 1 1 d G U . . .
H141 H 0.479270 0.478869 0.033768 0.445 Uiso 1 1 calc R U . . .
C142 C 0.49313(8) 0.48527(9) 0.03160(9) 0.33(3) Uiso 1 1 d G U . . .
H142 H 0.491079 0.489415 0.025903 0.397 Uiso 1 1 calc R U . . .
C143 C 0.50319(6) 0.48577(8) 0.03520(8) 0.35(3) Uiso 1 1 d G U . . .
H143 H 0.507958 0.490487 0.032237 0.421 Uiso 1 1 calc R U . . .
C144 C 0.52053(5) 0.49289(5) 0.05424(8) 0.35(3) Uiso 1 1 d G U . . .
C145 C 0.52572(6) 0.50110(6) 0.04911(10) 0.39(4) Uiso 1 1 d G U . . .
H145 H 0.529249 0.500007 0.042778 0.464 Uiso 1 1 calc R U . . .
C146 C 0.52541(8) 0.51121(6) 0.05393(12) 0.43(4) Uiso 1 1 d G U . . .
H146 H 0.528844 0.516904 0.050828 0.522 Uiso 1 1 calc R U . . .
C147 C 0.51998(8) 0.51250(7) 0.06321(12) 0.39(4) Uiso 1 1 d G U . . .
H147 H 0.519658 0.519171 0.066239 0.472 Uiso 1 1 calc R U . . .
C148 C 0.51512(7) 0.50444(7) 0.06806(10) 0.39(4) Uiso 1 1 d G U . . .
H148 H 0.511527 0.505562 0.074355 0.473 Uiso 1 1 calc R U . . .
C149 C 0.51549(6) 0.49445(6) 0.06364(8) 0.35(3) Uiso 1 1 d G U . . .
H149 H 0.512295 0.488806 0.067071 0.417 Uiso 1 1 calc R U . . .
C150 C 0.52869(5) 0.48037(7) 0.03732(6) 0.30(3) Uiso 1 1 d G U . . .
H15D H 0.525749 0.485170 0.032155 0.360 Uiso 1 1 calc R U . . .
H15E H 0.535319 0.483353 0.039704 0.360 Uiso 1 1 calc R U . . .
C151 C 0.53126(5) 0.46873(9) 0.03126(5) 0.34(5) Uiso 1 3 d G U P . .
C152 C 0.53765(5) 0.46235(8) 0.03765(4) 0.34(6) Uiso 1 3 d G U P . .
H15F H 0.539024 0.455806 0.034104 0.505 Uiso 0.3333 1 calc R U P . .
H15G H 0.544193 0.465895 0.039025 0.505 Uiso 0.3333 1 calc R U P . .
H15H H 0.534104 0.460975 0.044194 0.505 Uiso 0.3333 1 calc R U P . .
O13 O 0.53505(6) 0.47373(8) 0.09697(4) 0.70(4) Uiso 1 1 d G U . . .
O14 O 0.55047(7) 0.47983(9) 0.10131(6) 0.71(7) Uiso 1 1 d G U . . .
O15 O 0.51280(5) 0.47721(8) 0.08174(5) 0.64(4) Uiso 1 1 d G U . . .
O16 O 0.49910(5) 0.46888(8) 0.07534(6) 0.83(8) Uiso 1 1 d G U . . .
N7 N 0.52906(6) 0.49033(7) 0.08650(7) 0.60(4) Uiso 1 1 d G U . . .
H7A H 0.527806 0.491587 0.079701 0.723 Uiso 1 1 calc R U . . .
H7B H 0.525929 0.495241 0.090432 0.723 Uiso 1 1 calc R U . . .
N8 N 0.52025(5) 0.46130(9) 0.09263(5) 0.62(6) Uiso 1 1 d G U . . .
H8A H 0.525557 0.456969 0.091048 0.749 Uiso 1 1 calc R U . . .
H8B H 0.518564 0.460281 0.099379 0.749 Uiso 1 1 calc R U . . .
P7 P 0.55425(5) 0.44760(5) 0.08058(6) 0.341(13) Uiso 1 1 d G U . . .
P8 P 0.51966(4) 0.47975(5) 0.04863(5) 0.313(12) Uiso 1 1 d G U . . .
S7 S 0.54178(4) 0.47933(3) 0.06954(4) 0.428(18) Uiso 1 1 d G U . . .
S8 S 0.52577(4) 0.45250(4) 0.07104(5) 0.47(2) Uiso 1 1 d G U . . .
Au7 Au 0.54814(3) 0.46323(3) 0.07485(3) 0.337(2) Uani 1 1 d G . . . .
Au8 Au 0.52243(3) 0.46656(3) 0.06012(3) 0.325(2) Uani 1 1 d G . . . .
Ag4 Ag 0.55637(4) 0.47703(5) 0.05801(5) 0.396(6) Uani 1 1 d G . . . .
Cu4 Cu 0.52485(5) 0.47611(8) 0.09061(4) 0.687(19) Uiso 1 1 d G U . . .
O4W O 0.51398(8) 0.48293(13) 0.10489(7) 0.687(19) Uiso 1 1 d G . . . .
C153 C 0.56219(4) 0.24560(4) 0.14915(4) 0.66(6) Uiso 1 1 d G U . . .
C154 C 0.55890(4) 0.25540(5) 0.15542(5) 0.70(5) Uiso 1 1 d G U . . .
H154 H 0.565205 0.257953 0.159076 0.836 Uiso 1 1 calc R U . . .
C155 C 0.55044(5) 0.25353(5) 0.16388(4) 0.68(5) Uiso 1 1 d G U . . .
C156 C 0.57119(4) 0.24829(5) 0.14200(5) 0.49(6) Uiso 1 1 d G U . . .
H15I H 0.569208 0.254040 0.137503 0.730 Uiso 1 1 calc R U . . .
H15J H 0.577195 0.250289 0.146156 0.730 Uiso 1 1 calc R U . . .
H15K H 0.572945 0.242263 0.137774 0.730 Uiso 1 1 calc R U . . .
C157 C 0.56518(4) 0.23655(5) 0.15629(4) 0.60(8) Uiso 1 1 d G U . . .
H15L H 0.559355 0.234889 0.160834 0.898 Uiso 1 1 calc R U . . .
H15M H 0.566915 0.230489 0.152104 0.898 Uiso 1 1 calc R U . . .
H15N H 0.571164 0.238515 0.160486 0.898 Uiso 1 1 calc R U . . .
C158 C 0.57178(5) 0.20569(5) 0.13943(5) 0.67(5) Uiso 1 1 d G U . . .
C159 C 0.57689(6) 0.19580(6) 0.13489(6) 0.71(5) Uiso 1 1 d G U . . .
H159 H 0.583468 0.194909 0.138834 0.853 Uiso 1 1 calc R U . . .
C160 C 0.55280(8) 0.16970(6) 0.12682(7) 0.66(6) Uiso 1 1 d G U . . .
C161 C 0.57757(4) 0.21546(5) 0.13642(5) 0.73(9) Uiso 1 1 d G U . . .
H16A H 0.577959 0.215938 0.128876 1.101 Uiso 1 1 calc R U . . .
H16B H 0.573915 0.221499 0.139145 1.101 Uiso 1 1 calc R U . . .
H16C H 0.584566 0.215231 0.139297 1.101 Uiso 1 1 calc R U . . .
C162 C 0.57110(6) 0.20482(5) 0.15135(5) 0.80(10) Uiso 1 1 d G U . . .
H16D H 0.567355 0.198507 0.153206 1.199 Uiso 1 1 calc R U . . .
H16E H 0.578076 0.204564 0.154259 1.199 Uiso 1 1 calc R U . . .
H16F H 0.567425 0.210832 0.154108 1.199 Uiso 1 1 calc R U . . .
C163 C 0.51369(5) 0.26395(4) 0.13941(4) 0.64(4) Uiso 1 1 d G U . . .
C164 C 0.51982(5) 0.27235(5) 0.14358(4) 0.64(4) Uiso 1 1 d G U . . .
H164 H 0.514930 0.278149 0.145035 0.772 Uiso 1 1 calc R U . . .
C165 C 0.52806(5) 0.27662(4) 0.13635(5) 0.65(5) Uiso 1 1 d G U . . .
C166 C 0.50447(5) 0.26180(5) 0.14656(5) 0.75(9) Uiso 1 1 d G U . . .
H16G H 0.500346 0.256124 0.143728 1.121 Uiso 1 1 calc R U . . .
H16H H 0.506998 0.259896 0.153435 1.121 Uiso 1 1 calc R U . . .
H16I H 0.500184 0.268017 0.147083 1.121 Uiso 1 1 calc R U . . .
C167 C 0.50991(5) 0.26694(5) 0.12881(5) 0.70(9) Uiso 1 1 d G U . . .
H16J H 0.505765 0.261304 0.125922 1.051 Uiso 1 1 calc R U . . .
H16K H 0.505679 0.273190 0.129308 1.051 Uiso 1 1 calc R U . . .
H16L H 0.515846 0.268266 0.124296 1.051 Uiso 1 1 calc R U . . .
C168 C 0.52814(6) 0.22297(5) 0.17078(5) 0.42(3) Uiso 1 1 d G U . . .
C169 C 0.53828(6) 0.22362(5) 0.17365(4) 0.45(4) Uiso 1 1 d G U . . .
H169 H 0.542986 0.227556 0.169616 0.535 Uiso 1 1 calc R U . . .
C170 C 0.54177(7) 0.21844(6) 0.18260(5) 0.44(4) Uiso 1 1 d G U . . .
H170 H 0.548813 0.218750 0.184643 0.524 Uiso 1 1 calc R U . . .
C171 C 0.53465(8) 0.21293(7) 0.18828(6) 0.45(4) Uiso 1 1 d G U . . .
H171 H 0.536877 0.209528 0.194387 0.535 Uiso 1 1 calc R U . . .
C172 C 0.52465(8) 0.21219(6) 0.18550(6) 0.45(4) Uiso 1 1 d G U . . .
H172 H 0.520043 0.208087 0.189476 0.541 Uiso 1 1 calc R U . . .
C173 C 0.52109(7) 0.21734(6) 0.17692(6) 0.46(4) Uiso 1 1 d G U . . .
H173 H 0.513976 0.217119 0.175145 0.556 Uiso 1 1 calc R U . . .
C174 C 0.51504(5) 0.24013(5) 0.16480(5) 0.34(3) Uiso 1 1 d G U . . .
C175 C 0.51979(6) 0.24841(5) 0.16966(4) 0.39(4) Uiso 1 1 d G U . . .
H175 H 0.527098 0.249003 0.169589 0.472 Uiso 1 1 calc R U . . .
C176 C 0.51379(6) 0.25592(6) 0.17468(5) 0.46(4) Uiso 1 1 d G U . . .
H176 H 0.517030 0.261491 0.178185 0.556 Uiso 1 1 calc R U . . .
C177 C 0.50331(7) 0.25518(6) 0.17451(6) 0.47(4) Uiso 1 1 d G U . . .
H177 H 0.499343 0.260300 0.177961 0.560 Uiso 1 1 calc R U . . .
C178 C 0.49822(6) 0.24719(6) 0.16946(6) 0.48(4) Uiso 1 1 d G U . . .
H178 H 0.490888 0.246963 0.169321 0.570 Uiso 1 1 calc R U . . .
C179 C 0.50418(5) 0.23926(5) 0.16444(6) 0.39(4) Uiso 1 1 d G U . . .
H179 H 0.500930 0.233644 0.161007 0.473 Uiso 1 1 calc R U . . .
C180 C 0.56066(6) 0.20806(6) 0.09275(5) 0.49(4) Uiso 1 1 d G U . . .
C181 C 0.56882(6) 0.20143(6) 0.09583(6) 0.56(5) Uiso 1 1 d G U . . .
H181 H 0.572665 0.202931 0.101893 0.674 Uiso 1 1 calc R U . . .
C182 C 0.57120(8) 0.19278(7) 0.09001(7) 0.59(5) Uiso 1 1 d G U . . .
H182 H 0.576678 0.188384 0.092118 0.704 Uiso 1 1 calc R U . . .
C183 C 0.56579(8) 0.19054(7) 0.08136(7) 0.56(5) Uiso 1 1 d G U . . .
H183 H 0.567458 0.184604 0.077375 0.674 Uiso 1 1 calc R U . . .
C184 C 0.55766(8) 0.19711(7) 0.07832(6) 0.53(5) Uiso 1 1 d G U . . .
H184 H 0.553773 0.195652 0.072275 0.637 Uiso 1 1 calc R U . . .
C185 C 0.55541(7) 0.20569(6) 0.08425(6) 0.53(5) Uiso 1 1 d G U . . .
H185 H 0.549892 0.210058 0.082169 0.637 Uiso 1 1 calc R U . . .
C186 C 0.56849(5) 0.22820(5) 0.09974(5) 0.40(3) Uiso 1 1 d G U . . .
C187 C 0.57393(4) 0.23192(5) 0.10802(5) 0.43(4) Uiso 1 1 d G U . . .
H187 H 0.572521 0.229472 0.114794 0.512 Uiso 1 1 calc R U . . .
C188 C 0.58150(5) 0.23927(5) 0.10640(7) 0.43(4) Uiso 1 1 d G U . . .
H188 H 0.585526 0.241485 0.112113 0.518 Uiso 1 1 calc R U . . .
C189 C 0.58342(6) 0.24344(6) 0.09701(7) 0.44(4) Uiso 1 1 d G U . . .
H189 H 0.588279 0.248882 0.096256 0.530 Uiso 1 1 calc R U . . .
C190 C 0.57788(7) 0.23939(6) 0.08805(7) 0.43(4) Uiso 1 1 d G U . . .
H190 H 0.579241 0.241947 0.081310 0.521 Uiso 1 1 calc R U . . .
C191 C 0.57058(6) 0.23174(6) 0.08965(6) 0.44(4) Uiso 1 1 d G U . . .
H191 H 0.566981 0.228872 0.083943 0.529 Uiso 1 1 calc R U . . .
C192 C 0.55416(4) 0.25976(4) 0.11464(5) 0.44(3) Uiso 1 1 d G U . . .
C193 C 0.56376(5) 0.25681(4) 0.11299(5) 0.50(4) Uiso 1 1 d G U . . .
H193 H 0.564952 0.250624 0.109220 0.595 Uiso 1 1 calc R U . . .
C194 C 0.57208(5) 0.26230(5) 0.11649(7) 0.51(5) Uiso 1 1 d G U . . .
H194 H 0.578902 0.259968 0.115138 0.610 Uiso 1 1 calc R U . . .
C195 C 0.57043(5) 0.27139(5) 0.12207(7) 0.48(5) Uiso 1 1 d G U . . .
H195 H 0.576108 0.275312 0.124554 0.574 Uiso 1 1 calc R U . . .
C196 C 0.56072(5) 0.27450(5) 0.12389(6) 0.49(4) Uiso 1 1 d G U . . .
H196 H 0.559527 0.280659 0.127695 0.586 Uiso 1 1 calc R U . . .
C197 C 0.55249(5) 0.26888(4) 0.12029(5) 0.48(4) Uiso 1 1 d G U . . .
H197 H 0.545643 0.271152 0.121632 0.577 Uiso 1 1 calc R U . . .
C198 C 0.53665(6) 0.26014(5) 0.10049(4) 0.30(3) Uiso 1 1 d G U . . .
C199 C 0.54271(7) 0.26255(6) 0.09188(5) 0.32(3) Uiso 1 1 d G U . . .
H199 H 0.549846 0.260856 0.091826 0.386 Uiso 1 1 calc R U . . .
C200 C 0.53836(8) 0.26737(7) 0.08349(6) 0.33(3) Uiso 1 1 d G U . . .
H200 H 0.542353 0.268907 0.077537 0.391 Uiso 1 1 calc R U . . .
C201 C 0.52751(8) 0.27005(7) 0.08397(6) 0.37(4) Uiso 1 1 d G U . . .
H201 H 0.524156 0.273132 0.078223 0.447 Uiso 1 1 calc R U . . .
C202 C 0.52228(7) 0.26808(6) 0.09270(5) 0.42(4) Uiso 1 1 d G U . . .
H202 H 0.515329 0.270369 0.093218 0.507 Uiso 1 1 calc R U . . .
C203 C 0.52654(6) 0.26292(5) 0.10090(4) 0.37(3) Uiso 1 1 d G U . . .
H203 H 0.522475 0.261298 0.106785 0.446 Uiso 1 1 calc R U . . .
C204 C 0.54771(4) 0.24083(4) 0.10570(3) 0.33(3) Uiso 1 1 d G U . . .
H20D H 0.551705 0.242799 0.099487 0.396 Uiso 1 1 calc R U . . .
H20E H 0.552693 0.238421 0.110971 0.396 Uiso 1 1 calc R U . . .
C205 C 0.52799(5) 0.23501(5) 0.09809(4) 0.35(4) Uiso 1 1 d G U . . .
H20F H 0.523711 0.236684 0.104196 0.422 Uiso 1 1 calc R U . . .
H20G H 0.528792 0.241506 0.094141 0.422 Uiso 1 1 calc R U . . .
C206 C 0.54586(5) 0.22415(5) 0.09634(4) 0.34(3) Uiso 1 1 d G U . . .
H20H H 0.547756 0.227517 0.089746 0.408 Uiso 1 1 calc R U . . .
H20I H 0.540977 0.218490 0.094710 0.408 Uiso 1 1 calc R U . . .
C207 C 0.54052(4) 0.23173(4) 0.10285(3) 0.33(3) Uiso 1 1 d G U . . .
C208 C 0.53575(3) 0.22701(3) 0.11293(3) 0.31(4) Uiso 1 1 d G U . . .
H20J H 0.532323 0.232471 0.116889 0.466 Uiso 1 1 calc R U . . .
H20K H 0.530697 0.221689 0.111071 0.466 Uiso 1 1 calc R U . . .
H20L H 0.541244 0.223922 0.117113 0.466 Uiso 1 1 calc R U . . .
O17 O 0.54194(5) 0.25833(5) 0.16309(4) 0.69(4) Uiso 1 1 d G U . . .
O18 O 0.55228(6) 0.24726(6) 0.17111(4) 0.65(6) Uiso 1 1 d G U . . .
O19 O 0.55859(7) 0.17493(6) 0.13295(7) 0.72(5) Uiso 1 1 d G U . . .
O20 O 0.54722(9) 0.16264(6) 0.12996(8) 0.66(7) Uiso 1 1 d G U . . .
O21 O 0.53735(5) 0.27447(4) 0.13881(5) 0.65(4) Uiso 1 1 d G U . . .
O22 O 0.52601(6) 0.28200(5) 0.12885(5) 0.72(7) Uiso 1 1 d G U . . .
N9 N 0.52432(5) 0.26941(5) 0.15338(4) 0.66(4) Uiso 1 1 d G U . . .
H9D H 0.521173 0.263634 0.155861 0.797 Uiso 1 1 calc R U . . .
H9E H 0.523499 0.274578 0.158076 0.797 Uiso 1 1 calc R U . . .
N10 N 0.55536(4) 0.26385(4) 0.14859(5) 0.74(7) Uiso 1 1 d G U . . .
H10H H 0.556460 0.262080 0.141875 0.886 Uiso 1 1 calc R U . . .
H10I H 0.559038 0.269685 0.149943 0.886 Uiso 1 1 calc R U . . .
N11 N 0.57096(7) 0.18640(6) 0.13683(6) 0.75(5) Uiso 1 1 d G U . . .
H11L H 0.565428 0.187703 0.140958 1.129 Uiso 1 1 calc R U . . .
H11M H 0.574958 0.181460 0.139830 1.129 Uiso 1 1 calc R U . . .
P9 P 0.52262(4) 0.22876(4) 0.15898(4) 0.341(14) Uiso 1 1 d G U . . .
P10 P 0.55780(5) 0.21838(4) 0.10217(4) 0.390(16) Uiso 1 1 d G U . . .
P11 P 0.54111(4) 0.25250(4) 0.11071(3) 0.355(14) Uiso 1 1 d G U . . .
S9 S 0.54954(2) 0.24153(3) 0.14015(3) 0.373(15) Uiso 1 1 d G . . . .
S10 S 0.55795(4) 0.20619(4) 0.13526(4) 0.55(3) Uiso 1 1 d G U . . .
S11 S 0.51974(3) 0.25106(4) 0.13874(3) 0.55(3) Uiso 1 1 d G U . . .
Au9 Au 0.53595(3) 0.23551(3) 0.15000(3) 0.358(3) Uani 1 1 d G . . . .
Au10 Au 0.55764(4) 0.21249(4) 0.11860(4) 0.409(3) Uani 1 1 d G . . . .
Au11 Au 0.53047(3) 0.25152(3) 0.12453(3) 0.350(2) Uani 1 1 d G . . . .
Ag5 Ag 0.55281(3) 0.22369(3) 0.13799(3) 0.464(7) Uani 1 1 d G . . . .
Ag6 Ag 0.50917(4) 0.24083(5) 0.12500(4) 0.452(11) Uani 1 2 d G T P . .
Cu5 Cu 0.53787(5) 0.26696(4) 0.15124(4) 0.71(2) Uiso 1 1 d G U . . .
Cu6 Cu 0.56720(7) 0.18280(5) 0.12500(6) 0.78(3) Uiso 1 2 d G U P . .
O5W O 0.54312(6) 0.28141(6) 0.16044(6) 0.71(2) Uiso 1 1 d G . . . .
O6W O 0.57965(8) 0.17035(7) 0.12500(8) 0.78(3) Uiso 1 2 d G . P . .
C209 C 0.65270(4) 0.75595(4) -0.05838(4) 0.46(4) Uiso 1 1 d G U . . .
C210 C 0.65444(5) 0.74396(4) -0.05631(4) 0.51(4) Uiso 1 1 d G U . . .
H210 H 0.658926 0.741320 -0.062010 0.611 Uiso 1 1 calc R U . . .
C211 C 0.64424(5) 0.73711(4) -0.05630(4) 0.56(4) Uiso 1 1 d G U . . .
C212 C 0.64613(5) 0.75789(4) -0.06834(3) 0.44(6) Uiso 1 1 d G U . . .
H21A H 0.639458 0.754378 -0.067683 0.662 Uiso 1 1 calc R U . . .
H21B H 0.644987 0.765326 -0.069200 0.662 Uiso 1 1 calc R U . . .
H21C H 0.649821 0.755193 -0.074367 0.662 Uiso 1 1 calc R U . . .
C213 C 0.66330(4) 0.76147(4) -0.05928(4) 0.46(6) Uiso 1 1 d G U . . .
H21D H 0.667348 0.760203 -0.053014 0.695 Uiso 1 1 calc R U . . .
H21E H 0.667045 0.758780 -0.065287 0.695 Uiso 1 1 calc R U . . .
H21F H 0.662211 0.768913 -0.060120 0.695 Uiso 1 1 calc R U . . .
C214 C 0.63699(6) 0.79260(5) -0.07401(4) 0.55(4) Uiso 1 1 d G U . . .
C215 C 0.63577(7) 0.80390(6) -0.07849(5) 0.63(5) Uiso 1 1 d G U . . .
H215 H 0.638255 0.803545 -0.085799 0.938 Uiso 1 1 calc R U . . .
C216 C 0.64267(7) 0.81217(6) -0.07307(5) 0.65(5) Uiso 1 1 d G U . . .
C217 C 0.63141(6) 0.78463(5) -0.08130(4) 0.57(8) Uiso 1 1 d G U . . .
H21G H 0.624167 0.786646 -0.082166 0.854 Uiso 1 1 calc R U . . .
H21H H 0.634832 0.784568 -0.088054 0.854 Uiso 1 1 calc R U . . .
H21I H 0.631763 0.777727 -0.078230 0.854 Uiso 1 1 calc R U . . .
C218 C 0.64843(5) 0.78953(5) -0.07258(4) 0.56(7) Uiso 1 1 d G U . . .
H21J H 0.651835 0.794534 -0.068030 0.844 Uiso 1 1 calc R U . . .
H21K H 0.648826 0.782636 -0.069482 0.844 Uiso 1 1 calc R U . . .
H21L H 0.651895 0.789477 -0.079306 0.844 Uiso 1 1 calc R U . . .
C219 C 0.64257(5) 0.73848(4) -0.01365(4) 0.68(4) Uiso 1 1 d G U . . .
C220 C 0.65137(5) 0.73134(4) -0.01616(5) 0.73(5) Uiso 1 1 d G U . . .
H220 H 0.651794 0.725625 -0.010979 0.877 Uiso 1 1 calc R U . . .
C221 C 0.66109(5) 0.73600(5) -0.01750(6) 0.77(5) Uiso 1 1 d G U . . .
C222 C 0.64863(6) 0.74095(5) -0.00309(5) 0.77(10) Uiso 1 1 d G U . . .
H22A H 0.653857 0.746273 -0.004372 1.155 Uiso 1 1 calc R U . . .
H22B H 0.643727 0.743430 0.002112 1.155 Uiso 1 1 calc R U . . .
H22C H 0.652001 0.734656 -0.000584 1.155 Uiso 1 1 calc R U . . .
C223 C 0.63564(5) 0.73068(5) -0.00956(5) 0.80(10) Uiso 1 1 d G U . . .
H22D H 0.629160 0.733950 -0.007396 1.195 Uiso 1 1 calc R U . . .
H22E H 0.634198 0.725527 -0.014906 1.195 Uiso 1 1 calc R U . . .
H22F H 0.638866 0.727307 -0.003602 1.195 Uiso 1 1 calc R U . . .
C224 C 0.61109(4) 0.73644(5) -0.03684(5) 0.34(3) Uiso 1 1 d G U . . .
C225 C 0.61785(5) 0.72859(5) -0.04014(5) 0.37(3) Uiso 1 1 d G U . . .
H225 H 0.623152 0.730110 -0.044972 0.441 Uiso 1 1 calc R U . . .
C226 C 0.61673(6) 0.71836(5) -0.03622(6) 0.34(3) Uiso 1 1 d G U . . .
H226 H 0.621159 0.713006 -0.038582 0.411 Uiso 1 1 calc R U . . .
C227 C 0.60919(6) 0.71626(6) -0.02898(7) 0.37(3) Uiso 1 1 d G U . . .
H227 H 0.608513 0.709409 -0.026451 0.448 Uiso 1 1 calc R U . . .
C228 C 0.60246(6) 0.72397(6) -0.02521(7) 0.42(4) Uiso 1 1 d G U . . .
H228 H 0.597455 0.722343 -0.020095 0.503 Uiso 1 1 calc R U . . .
C229 C 0.60327(5) 0.73449(6) -0.02925(6) 0.37(3) Uiso 1 1 d G U . . .
H229 H 0.598786 0.739815 -0.026943 0.444 Uiso 1 1 calc R U . . .
C230 C 0.60656(5) 0.74739(5) -0.05626(5) 0.40(3) Uiso 1 1 d G U . . .
C231 C 0.61280(6) 0.74756(5) -0.06499(5) 0.46(4) Uiso 1 1 d G U . . .
H231 H 0.619979 0.748901 -0.064335 0.547 Uiso 1 1 calc R U . . .
C232 C 0.60839(7) 0.74571(6) -0.07499(6) 0.45(4) Uiso 1 1 d G U . . .
H232 H 0.612534 0.745892 -0.081044 0.545 Uiso 1 1 calc R U . . .
C233 C 0.59780(7) 0.74364(6) -0.07556(7) 0.40(4) Uiso 1 1 d G U . . .
H233 H 0.594818 0.742266 -0.082123 0.485 Uiso 1 1 calc R U . . .
C234 C 0.59156(7) 0.74351(6) -0.06702(8) 0.45(4) Uiso 1 1 d G U . . .
H234 H 0.584360 0.742342 -0.067762 0.541 Uiso 1 1 calc R U . . .
C235 C 0.59576(6) 0.74509(6) -0.05722(7) 0.46(4) Uiso 1 1 d G U . . .
H235 H 0.591523 0.744656 -0.051248 0.556 Uiso 1 1 calc R U . . .
C236 C 0.64879(6) 0.82093(5) -0.03609(6) 0.83(8) Uiso 1 1 d G U . . .
C237 C 0.64691(8) 0.82718(5) -0.02794(7) 0.80(8) Uiso 1 1 d G U . . .
H237 H 0.646797 0.824265 -0.021213 0.957 Uiso 1 1 calc R U . . .
C238 C 0.64512(9) 0.83780(6) -0.02904(8) 0.81(8) Uiso 1 1 d G U . . .
H238 H 0.643859 0.841984 -0.023148 0.968 Uiso 1 1 calc R U . . .
C239 C 0.64523(9) 0.84228(7) -0.03915(8) 0.87(8) Uiso 1 1 d G U . . .
H239 H 0.644042 0.849459 -0.040047 1.043 Uiso 1 1 calc R U . . .
C240 C 0.64707(8) 0.83605(6) -0.04754(7) 0.91(8) Uiso 1 1 d G U . . .
H240 H 0.647137 0.838961 -0.054279 1.092 Uiso 1 1 calc R U . . .
C241 C 0.64886(7) 0.82542(5) -0.04626(6) 0.88(8) Uiso 1 1 d G U . . .
H241 H 0.650110 0.821190 -0.052121 1.061 Uiso 1 1 calc R U . . .
C242 C 0.66453(5) 0.80427(5) -0.03847(5) 0.42(3) Uiso 1 1 d G U . . .
C243 C 0.67211(6) 0.80948(6) -0.03232(7) 0.45(4) Uiso 1 1 d G U . . .
H243 H 0.670000 0.814444 -0.027350 0.538 Uiso 1 1 calc R U . . .
C244 C 0.68266(6) 0.80725(6) -0.03362(8) 0.49(5) Uiso 1 1 d G U . . .
H244 H 0.687739 0.810551 -0.029486 0.587 Uiso 1 1 calc R U . . .
C245 C 0.68563(5) 0.79962(6) -0.04163(7) 0.53(5) Uiso 1 1 d G U . . .
H245 H 0.692657 0.797706 -0.042542 0.632 Uiso 1 1 calc R U . . .
C246 C 0.67804(5) 0.79538(6) -0.04770(6) 0.55(5) Uiso 1 1 d G U . . .
H246 H 0.680012 0.790962 -0.053217 0.657 Uiso 1 1 calc R U . . .
C247 C 0.66749(4) 0.79730(5) -0.04610(5) 0.53(4) Uiso 1 1 d G U . . .
H247 H 0.662437 0.793888 -0.050181 0.633 Uiso 1 1 calc R U . . .
C248 C 0.67087(3) 0.76719(4) -0.02948(5) 0.31(3) Uiso 1 1 d G U . . .
C249 C 0.67409(4) 0.75772(5) -0.02912(6) 0.38(3) Uiso 1 1 d G U . . .
H249 H 0.671574 0.753196 -0.023920 0.457 Uiso 1 1 calc R U . . .
C250 C 0.68057(4) 0.75447(5) -0.03569(7) 0.39(4) Uiso 1 1 d G U . . .
H250 H 0.682889 0.747521 -0.035374 0.467 Uiso 1 1 calc R U . . .
C251 C 0.68390(4) 0.76027(6) -0.04251(7) 0.39(4) Uiso 1 1 d G U . . .
H251 H 0.688780 0.757816 -0.047408 0.464 Uiso 1 1 calc R U . . .
C252 C 0.68068(4) 0.76969(5) -0.04288(6) 0.38(4) Uiso 1 1 d G U . . .
H252 H 0.683150 0.774251 -0.048070 0.457 Uiso 1 1 calc R U . . .
C253 C 0.67420(3) 0.77277(5) -0.03627(6) 0.32(3) Uiso 1 1 d G U . . .
H253 H 0.671842 0.779706 -0.036614 0.387 Uiso 1 1 calc R U . . .
C254 C 0.66800(5) 0.77122(5) -0.00931(6) 0.36(3) Uiso 1 1 d G U . . .
C255 C 0.66477(6) 0.76643(5) -0.00154(6) 0.34(3) Uiso 1 1 d G U . . .
H255 H 0.658958 0.761983 -0.002069 0.407 Uiso 1 1 calc R U . . .
C256 C 0.66935(7) 0.76759(6) 0.00700(6) 0.37(3) Uiso 1 1 d G U . . .
H256 H 0.667135 0.763608 0.012744 0.450 Uiso 1 1 calc R U . . .
C257 C 0.67660(8) 0.77370(6) 0.00820(7) 0.35(3) Uiso 1 1 d G U . . .
H257 H 0.679489 0.774818 0.014846 0.425 Uiso 1 1 calc R U . . .
C258 C 0.68028(7) 0.77870(6) -0.00004(7) 0.39(4) Uiso 1 1 d G U . . .
H258 H 0.686022 0.783231 0.000551 0.471 Uiso 1 1 calc R U . . .
C259 C 0.67591(6) 0.77723(5) -0.00867(7) 0.40(4) Uiso 1 1 d G U . . .
H259 H 0.678475 0.780568 -0.014682 0.479 Uiso 1 1 calc R U . . .
C260 C 0.64588(6) 0.78551(4) -0.00778(4) 0.38(4) Uiso 1 1 d G U . . .
H26A H 0.652623 0.784598 -0.004305 0.453 Uiso 1 1 calc R U . . .
H26B H 0.642860 0.778607 -0.009103 0.453 Uiso 1 1 calc R U . . .
C261 C 0.64802(6) 0.80320(4) -0.02171(5) 0.41(4) Uiso 1 1 d G U . . .
H26C H 0.653111 0.806778 -0.017263 0.614 Uiso 1 1 calc R U . . .
H26D H 0.641237 0.806536 -0.020576 0.614 Uiso 1 1 calc R U . . .
C262 C 0.65644(4) 0.78374(3) -0.02342(4) 0.36(3) Uiso 1 1 d G U . . .
H26E H 0.662856 0.787891 -0.023317 0.429 Uiso 1 1 calc R U . . .
H26F H 0.654477 0.783100 -0.030778 0.429 Uiso 1 1 calc R U . . .
C263 C 0.64725(5) 0.79153(4) -0.01810(4) 0.37(3) Uiso 1 1 d G U . . .
C264 C 0.63699(4) 0.78639(3) -0.02281(3) 0.37(4) Uiso 1 1 d G U . . .
H26G H 0.635856 0.788992 -0.029828 0.553 Uiso 1 1 calc R U . . .
H26H H 0.637788 0.778870 -0.023004 0.553 Uiso 1 1 calc R U . . .
H26I H 0.631052 0.788187 -0.018469 0.553 Uiso 1 1 calc R U . . .
O23 O 0.63769(7) 0.81907(6) -0.06769(6) 0.72(5) Uiso 1 1 d G U . . .
O24 O 0.65230(7) 0.81241(6) -0.07405(6) 0.72(8) Uiso 1 1 d G U . . .
O25 O 0.64188(5) 0.73217(4) -0.04800(4) 0.64(4) Uiso 1 1 d G U . . .
O26 O 0.63865(6) 0.73680(4) -0.06446(4) 0.58(6) Uiso 1 1 d G U . . .
O27 O 0.66318(4) 0.73824(4) -0.02604(6) 0.79(7) Uiso 1 1 d G U . . .
O28 O 0.66665(5) 0.73728(5) -0.01091(6) 0.97(10) Uiso 1 1 d G U . . .
N12 N 0.66013(4) 0.74208(4) -0.04637(5) 0.54(5) Uiso 1 1 d G U . . .
H12G H 0.661319 0.748110 -0.042971 0.643 Uiso 1 1 calc R U . . .
H12H H 0.666277 0.738882 -0.047566 0.643 Uiso 1 1 calc R U . . .
N13 N 0.62488(7) 0.82904(6) -0.05742(7) 0.92(7) Uiso 1 1 d G U . . .
H13F H 0.629413 0.827871 -0.052182 1.100 Uiso 1 1 calc R U . . .
H13G H 0.626306 0.835241 -0.060410 1.100 Uiso 1 1 calc R U . . .
N14 N 0.64777(5) 0.72782(4) -0.02516(5) 0.75(4) Uiso 1 1 d G U . . .
H14D H 0.640769 0.727951 -0.024546 0.904 Uiso 1 1 calc R U . . .
H14E H 0.649565 0.721024 -0.025355 0.904 Uiso 1 1 calc R U . . .
P12 P 0.61234(4) 0.75019(4) -0.04281(5) 0.349(14) Uiso 1 1 d G U . . .
P13 P 0.65198(5) 0.80523(4) -0.03605(5) 0.391(17) Uiso 1 1 d G U . . .
P14 P 0.66056(4) 0.77036(4) -0.01945(4) 0.332(13) Uiso 1 1 d G U . . .
S12 S 0.64577(3) 0.76143(3) -0.04711(3) 0.410(17) Uiso 1 1 d G U . . .
S13 S 0.62976(4) 0.79195(4) -0.06042(4) 0.45(2) Uiso 1 1 d G U . . .
S14 S 0.63408(3) 0.74677(3) -0.02202(3) 0.56(3) Uiso 1 1 d G U . . .
Au12 Au 0.62903(3) 0.75523(3) -0.04504(3) 0.338(2) Uani 1 1 d G . . . .
Au13 Au 0.64091(4) 0.79845(4) -0.04793(4) 0.410(3) Uani 1 1 d G . . . .
Au14 Au 0.64726(3) 0.75890(3) -0.02072(3) 0.366(3) Uani 1 1 d G . . . .
Ag7 Ag 0.63695(3) 0.77635(3) -0.05332(2) 0.425(6) Uani 1 1 d G . . . .
Ag8 Ag 0.62500(5) 0.75948(4) -0.00948(4) 0.509(14) Uani 1 2 d G T P . .
Cu7 Cu 0.62500(7) 0.81766(6) -0.06766(6) 0.87(4) Uiso 1 2 d G U P . .
Cu8 Cu 0.65051(4) 0.73281(4) -0.03816(5) 0.76(2) Uiso 1 1 d G U . . .
O7W O 0.62500(8) 0.83033(7) -0.08033(8) 0.87(4) Uiso 1 2 d G . P . .
O8W O 0.65926(6) 0.71761(5) -0.04373(7) 0.76(2) Uiso 1 1 d G . . . .
C265 C 0.78462(4) 0.21905(4) -0.00957(4) 0.61(4) Uiso 1 1 d G U . . .
C266 C 0.78780(5) 0.21224(4) -0.00005(4) 0.70(5) Uiso 1 1 d G U . . .
H26J H 0.793553 0.207648 -0.002387 0.835 Uiso 1 1 calc R U . . .
C267 C 0.77907(5) 0.20504(4) 0.00430(4) 0.73(5) Uiso 1 1 d G U . . .
C268 C 0.77969(5) 0.21253(4) -0.01825(4) 0.68(9) Uiso 1 1 d G U . . .
H26K H 0.773643 0.208878 -0.015539 1.013 Uiso 1 1 calc R U . . .
H26L H 0.777563 0.217072 -0.023919 1.013 Uiso 1 1 calc R U . . .
H26M H 0.784738 0.207503 -0.020806 1.013 Uiso 1 1 calc R U . . .
C269 C 0.79410(4) 0.22482(5) -0.01367(4) 0.54(7) Uiso 1 1 d G U . . .
H26N H 0.797156 0.228930 -0.008097 0.811 Uiso 1 1 calc R U . . .
H26O H 0.799186 0.219832 -0.016211 0.811 Uiso 1 1 calc R U . . .
H26P H 0.792010 0.229400 -0.019324 0.811 Uiso 1 1 calc R U . . .
C270 C 0.76650(5) 0.23154(4) -0.04564(4) 0.62(5) Uiso 1 1 d G U . . .
C271 C 0.76434(6) 0.23643(5) -0.05644(5) 0.59(4) Uiso 1 1 d G U . . .
H271 H 0.768044 0.231982 -0.061552 0.887 Uiso 1 1 calc R U . . .
C272 C 0.76876(5) 0.24738(5) -0.05785(5) 0.55(4) Uiso 1 1 d G U . . .
C273 C 0.76361(6) 0.21990(4) -0.04578(4) 0.59(8) Uiso 1 1 d G U . . .
H27A H 0.756397 0.219112 -0.047921 0.880 Uiso 1 1 calc R U . . .
H27B H 0.768105 0.216243 -0.050650 0.880 Uiso 1 1 calc R U . . .
H27C H 0.764517 0.216994 -0.038848 0.880 Uiso 1 1 calc R U . . .
C274 C 0.77771(5) 0.23288(4) -0.04232(4) 0.72(10) Uiso 1 1 d G U . . .
H27D H 0.779463 0.240243 -0.042254 1.087 Uiso 1 1 calc R U . . .
H27E H 0.778648 0.230005 -0.035380 1.087 Uiso 1 1 calc R U . . .
H27F H 0.782236 0.229254 -0.047183 1.087 Uiso 1 1 calc R U . . .
C275 C 0.76499(4) 0.23311(4) 0.03740(4) 0.46(4) Uiso 1 1 d G U . . .
C276 C 0.77326(5) 0.22527(4) 0.03844(5) 0.51(4) Uiso 1 1 d G U . . .
H276 H 0.773623 0.223406 0.045923 0.615 Uiso 1 1 calc R U . . .
C277 C 0.78352(4) 0.23018(5) 0.03570(5) 0.56(4) Uiso 1 1 d G U . . .
C278 C 0.75562(5) 0.22809(5) 0.04252(5) 0.55(7) Uiso 1 1 d G U . . .
H27G H 0.749717 0.232813 0.042178 0.832 Uiso 1 1 calc R U . . .
H27H H 0.753914 0.221656 0.038917 0.832 Uiso 1 1 calc R U . . .
H27I H 0.757213 0.226571 0.049766 0.832 Uiso 1 1 calc R U . . .
C279 C 0.76718(5) 0.24337(5) 0.04230(4) 0.55(7) Uiso 1 1 d G U . . .
H27J H 0.761295 0.248003 0.041206 0.827 Uiso 1 1 calc R U . . .
H27K H 0.768304 0.242435 0.049727 0.827 Uiso 1 1 calc R U . . .
H27L H 0.773378 0.246391 0.039176 0.827 Uiso 1 1 calc R U . . .
C280 C 0.74131(5) 0.20380(5) -0.00328(4) 0.30(3) Uiso 1 1 d G U . . .
C281 C 0.74874(6) 0.19973(4) -0.00963(4) 0.36(3) Uiso 1 1 d G U . . .
H281 H 0.755404 0.202783 -0.009900 0.432 Uiso 1 1 calc R U . . .
C282 C 0.74648(7) 0.19097(5) -0.01578(5) 0.34(3) Uiso 1 1 d G U . . .
H282 H 0.751521 0.188116 -0.020283 0.405 Uiso 1 1 calc R U . . .
C283 C 0.73672(8) 0.18671(6) -0.01504(6) 0.32(3) Uiso 1 1 d G U . . .
H283 H 0.735159 0.180759 -0.019029 0.386 Uiso 1 1 calc R U . . .
C284 C 0.72933(7) 0.19070(7) -0.00886(6) 0.32(3) Uiso 1 1 d G U . . .
H284 H 0.722632 0.187701 -0.008774 0.378 Uiso 1 1 calc R U . . .
C285 C 0.73146(6) 0.19909(6) -0.00267(5) 0.32(3) Uiso 1 1 d G U . . .
H285 H 0.726386 0.201686 0.001943 0.381 Uiso 1 1 calc R U . . .
C286 C 0.74408(5) 0.20953(5) 0.01825(4) 0.37(3) Uiso 1 1 d G U . . .
C287 C 0.75234(5) 0.20335(5) 0.02120(5) 0.42(4) Uiso 1 1 d G U . . .
H287 H 0.758086 0.202514 0.016711 0.508 Uiso 1 1 calc R U . . .
C288 C 0.75220(6) 0.19832(5) 0.03083(5) 0.43(4) Uiso 1 1 d G U . . .
H288 H 0.757745 0.193933 0.032783 0.510 Uiso 1 1 calc R U . . .
C289 C 0.74406(6) 0.19976(6) 0.03735(6) 0.41(4) Uiso 1 1 d G U . . .
H289 H 0.744036 0.196304 0.043817 0.491 Uiso 1 1 calc R U . . .
C290 C 0.73577(6) 0.20615(6) 0.03483(6) 0.41(4) Uiso 1 1 d G U . . .
H290 H 0.730279 0.207149 0.039594 0.488 Uiso 1 1 calc R U . . .
C291 C 0.73560(5) 0.21122(6) 0.02491(5) 0.38(4) Uiso 1 1 d G U . . .
H291 H 0.730014 0.215544 0.022935 0.450 Uiso 1 1 calc R U . . .
C292 C 0.78514(4) 0.26899(5) -0.02691(4) 0.36(3) Uiso 1 1 d G U . . .
C293 C 0.79057(5) 0.27838(6) -0.02574(5) 0.38(4) Uiso 1 1 d G U . . .
H293 H 0.786892 0.284726 -0.025467 0.456 Uiso 1 1 calc R U . . .
C294 C 0.80126(6) 0.27837(7) -0.02499(5) 0.44(4) Uiso 1 1 d G U . . .
H294 H 0.804978 0.284623 -0.024040 0.533 Uiso 1 1 calc R U . . .
C295 C 0.80664(5) 0.26846(7) -0.02570(5) 0.47(4) Uiso 1 1 d G U . . .
H295 H 0.813932 0.268101 -0.024937 0.569 Uiso 1 1 calc R U . . .
C296 C 0.80104(4) 0.25980(6) -0.02746(5) 0.52(4) Uiso 1 1 d G U . . .
H296 H 0.804591 0.253469 -0.028509 0.627 Uiso 1 1 calc R U . . .
C297 C 0.79034(4) 0.25979(5) -0.02779(4) 0.45(4) Uiso 1 1 d G U . . .
H297 H 0.786660 0.253497 -0.028622 0.538 Uiso 1 1 calc R U . . .
C298 C 0.76704(5) 0.27882(5) -0.03658(5) 0.40(4) Uiso 1 1 d G U . . .
C299 C 0.76290(6) 0.28807(5) -0.03483(5) 0.42(4) Uiso 1 1 d G U . . .
H299 H 0.762089 0.290325 -0.027896 0.501 Uiso 1 1 calc R U . . .
C300 C 0.75973(7) 0.29454(6) -0.04273(6) 0.42(4) Uiso 1 1 d G U . . .
H300 H 0.756847 0.301108 -0.041220 0.508 Uiso 1 1 calc R U . . .
C301 C 0.76084(7) 0.29124(6) -0.05308(6) 0.40(4) Uiso 1 1 d G U . . .
H301 H 0.758721 0.295576 -0.058600 0.475 Uiso 1 1 calc R U . . .
C302 C 0.76498(6) 0.28183(6) -0.05502(6) 0.44(4) Uiso 1 1 d G U . . .
H302 H 0.765724 0.279547 -0.061951 0.524 Uiso 1 1 calc R U . . .
C303 C 0.76813(6) 0.27548(5) -0.04698(5) 0.44(4) Uiso 1 1 d G U . . .
H303 H 0.771020 0.268898 -0.048434 0.522 Uiso 1 1 calc R U . . .
C304 C 0.78711(5) 0.26767(5) 0.01866(4) 0.34(3) Uiso 1 1 d G U . . .
C305 C 0.78223(6) 0.26837(5) 0.02787(4) 0.36(3) Uiso 1 1 d G U . . .
H305 H 0.776929 0.263624 0.029644 0.436 Uiso 1 1 calc R U . . .
C306 C 0.78504(7) 0.27599(6) 0.03457(5) 0.36(3) Uiso 1 1 d G U . . .
H306 H 0.781885 0.276169 0.041198 0.436 Uiso 1 1 calc R U . . .
C307 C 0.79201(8) 0.28320(6) 0.03224(5) 0.35(3) Uiso 1 1 d G U . . .
H307 H 0.793352 0.288739 0.036858 0.415 Uiso 1 1 calc R U . . .
C308 C 0.79746(7) 0.28243(6) 0.02257(5) 0.33(3) Uiso 1 1 d G U . . .
H308 H 0.802682 0.287271 0.020792 0.395 Uiso 1 1 calc R U . . .
C309 C 0.79492(6) 0.27456(6) 0.01604(5) 0.38(3) Uiso 1 1 d G U . . .
H309 H 0.798504 0.273778 0.009685 0.456 Uiso 1 1 calc R U . . .
C310 C 0.79499(4) 0.25131(5) 0.00557(4) 0.35(3) Uiso 1 1 d G U . . .
C311 C 0.79970(4) 0.25192(5) -0.00338(4) 0.44(4) Uiso 1 1 d G U . . .
H311 H 0.797068 0.256529 -0.008440 0.523 Uiso 1 1 calc R U . . .
C312 C 0.80821(4) 0.24619(6) -0.00569(5) 0.48(4) Uiso 1 1 d G U . . .
H312 H 0.811453 0.246845 -0.012239 0.579 Uiso 1 1 calc R U . . .
C313 C 0.81209(4) 0.23937(7) 0.00164(5) 0.48(4) Uiso 1 1 d G U . . .
H313 H 0.818023 0.235318 0.000163 0.572 Uiso 1 1 calc R U . . .
C314 C 0.80738(4) 0.23860(6) 0.01076(5) 0.46(4) Uiso 1 1 d G U . . .
H314 H 0.809979 0.233946 0.015806 0.553 Uiso 1 1 calc R U . . .
C315 C 0.79887(4) 0.24443(5) 0.01293(4) 0.40(4) Uiso 1 1 d G U . . .
H315 H 0.795572 0.243805 0.019454 0.483 Uiso 1 1 calc R U . . .
C316 C 0.76605(5) 0.27597(4) 0.00484(4) 0.30(3) Uiso 1 1 d G U . . .
H31A H 0.772491 0.280042 0.005508 0.357 Uiso 1 1 calc R U . . .
H31B H 0.765908 0.271069 0.010707 0.357 Uiso 1 1 calc R U . . .
C317 C 0.76629(5) 0.27565(4) -0.01530(4) 0.38(3) Uiso 1 1 d G U . . .
H31C H 0.769970 0.282331 -0.014715 0.574 Uiso 1 1 calc R U . . .
H31D H 0.758979 0.277110 -0.016988 0.574 Uiso 1 1 calc R U . . .
C318 C 0.77967(4) 0.26448(4) -0.00257(3) 0.35(3) Uiso 1 1 d G U . . .
H31E H 0.784637 0.270237 -0.003354 0.418 Uiso 1 1 calc R U . . .
H31F H 0.781067 0.259573 -0.008264 0.418 Uiso 1 1 calc R U . . .
C319 C 0.76691(4) 0.26977(3) -0.00478(3) 0.34(3) Uiso 1 1 d G U . . .
C320 C 0.76029(4) 0.26200(3) -0.00344(3) 0.47(6) Uiso 1 1 d G U . . .
H32A H 0.760409 0.257506 -0.009523 0.706 Uiso 1 1 calc R U . . .
H32B H 0.762287 0.258016 0.002681 0.706 Uiso 1 1 calc R U . . .
H32C H 0.753315 0.264771 -0.002478 0.706 Uiso 1 1 calc R U . . .
O29 O 0.77617(5) 0.20631(4) 0.01358(4) 0.67(4) Uiso 1 1 d G U . . .
O30 O 0.77513(6) 0.19829(4) -0.00156(5) 0.83(8) Uiso 1 1 d G U . . .
O31 O 0.76199(5) 0.25463(5) -0.05861(5) 0.57(4) Uiso 1 1 d G U . . .
O32 O 0.77813(6) 0.24913(6) -0.05852(5) 0.53(5) Uiso 1 1 d G U . . .
O33 O 0.78768(4) 0.22689(4) 0.02747(4) 0.63(4) Uiso 1 1 d G U . . .
O34 O 0.78768(5) 0.23663(5) 0.04114(5) 0.60(6) Uiso 1 1 d G U . . .
N15 N 0.79189(4) 0.21859(4) 0.00856(4) 0.72(6) Uiso 1 1 d G U . . .
H15O H 0.791608 0.225393 0.006846 0.863 Uiso 1 1 calc R U . . .
H15P H 0.798596 0.216897 0.009791 0.863 Uiso 1 1 calc R U . . .
N16 N 0.75344(6) 0.23612(5) -0.05940(5) 0.58(4) Uiso 1 1 d G U . . .
H16M H 0.749734 0.231754 -0.055328 0.701 Uiso 1 1 calc R U . . .
H16N H 0.752598 0.234348 -0.066146 0.701 Uiso 1 1 calc R U . . .
N17 N 0.77186(5) 0.21575(4) 0.03285(5) 0.59(4) Uiso 1 1 d G U . . .
H17A H 0.765502 0.215533 0.029858 0.703 Uiso 1 1 calc R U . . .
H17B H 0.772546 0.210222 0.037131 0.703 Uiso 1 1 calc R U . . .
P15 P 0.74409(4) 0.21564(4) 0.00646(4) 0.338(14) Uiso 1 1 d G U . . .
P16 P 0.77205(4) 0.26801(4) -0.02556(4) 0.371(15) Uiso 1 1 d G U . . .
P17 P 0.78292(4) 0.25780(4) 0.00958(3) 0.323(12) Uiso 1 1 d G U . . .
S15 S 0.77513(3) 0.22869(3) -0.00363(3) 0.50(2) Uiso 1 1 d G U . . .
S16 S 0.75726(4) 0.23732(3) -0.03433(3) 0.423(19) Uiso 1 1 d G . . . .
S18 S 0.76199(3) 0.23369(3) 0.02436(3) 0.418(18) Uiso 1 1 d G U . . .
Au15 Au 0.75970(3) 0.22171(3) 0.00175(3) 0.355(2) Uani 1 1 d G . . . .
Au16 Au 0.76466(3) 0.25278(3) -0.02964(3) 0.336(2) Uani 1 1 d G . . . .
Au17 Au 0.77235(3) 0.24597(3) 0.01676(3) 0.339(2) Uani 1 1 d G . . . .
Ag9 Ag 0.76538(3) 0.23287(2) -0.01844(3) 0.451(7) Uani 1 1 d G . . . .
Ag10 Ag 0.75000(4) 0.25000(4) 0.02433(4) 0.380(7) Uani 1 2 d G T P . .
Cu9 Cu 0.78267(4) 0.21581(4) 0.02242(4) 0.684(19) Uiso 1 1 d G U . . .
Cu10 Cu 0.75000(5) 0.25000(5) -0.05698(5) 0.62(2) Uiso 1 2 d G U P . .
O9W O 0.79497(6) 0.20453(6) 0.02929(6) 0.684(19) Uiso 1 1 d G . . . .
O10W O 0.75000(7) 0.25000(7) -0.07506(6) 0.62(2) Uiso 1 2 d G . P . .

loop_
_atom_site_aniso_label
_atom_site_aniso_U_11
_atom_site_aniso_U_22
_atom_site_aniso_U_33
_atom_site_aniso_U_23
_atom_site_aniso_U_13
_atom_site_aniso_U_12
Au1 0.337(5) 0.310(5) 0.296(4) -0.023(3) 0.015(4) 0.006(4)
Au2 0.333(5) 0.367(5) 0.292(4) -0.009(4) 0.010(4) -0.024(4)
Au3 0.356(5) 0.332(5) 0.304(5) -0.004(4) 0.068(4) -0.017(4)
Au4 0.348(5) 0.356(5) 0.275(4) -0.021(4) -0.003(4) 0.019(4)
Au5 0.322(5) 0.391(6) 0.278(4) -0.008(4) 0.014(4) -0.004(4)
Au6 0.368(5) 0.328(5) 0.287(4) -0.018(4) 0.045(4) -0.017(4)
Ag1 0.439(13) 0.414(12) 0.300(9) 0.013(8) 0.056(9) 0.115(9)
Ag2 0.316(10) 0.605(18) 0.325(10) -0.136(11) 0.031(8) -0.059(10)
Ag3 0.624(19) 0.341(10) 0.276(9) 0.001(7) 0.058(10) -0.080(11)
Au7 0.329(5) 0.315(5) 0.366(5) 0.010(4) -0.054(4) 0.027(4)
Au8 0.306(5) 0.349(5) 0.321(5) 0.053(4) -0.027(4) 0.007(4)
Ag4 0.484(14) 0.287(8) 0.415(12) 0.024(8) -0.181(10) -0.015(9)
Au9 0.374(6) 0.385(6) 0.315(5) 0.059(4) 0.018(4) -0.072(5)
Au10 0.417(7) 0.406(7) 0.406(7) 0.058(5) -0.015(6) -0.018(5)
Au11 0.378(6) 0.381(6) 0.290(4) 0.038(4) 0.051(4) -0.007(5)
Ag5 0.417(14) 0.64(2) 0.332(11) 0.082(12) 0.000(10) -0.116(14)
Ag6 0.470(14) 0.470(14) 0.417(19) 0.175(13) 0.175(13) 0.102(17)
Au12 0.259(4) 0.400(6) 0.354(5) -0.042(4) -0.030(4) -0.019(4)
Au13 0.412(7) 0.464(8) 0.354(6) -0.005(5) -0.033(5) 0.004(6)
Au14 0.324(5) 0.410(6) 0.365(6) 0.003(5) -0.055(4) -0.076(5)
Ag7 0.371(11) 0.552(17) 0.352(11) -0.077(11) -0.021(9) -0.100(11)
Ag8 0.42(2) 0.553(18) 0.553(18) 0.21(2) -0.237(17) -0.237(17)
Au15 0.286(4) 0.369(6) 0.412(6) -0.029(5) -0.004(4) -0.025(4)
Au16 0.314(5) 0.313(5) 0.381(6) -0.034(4) 0.014(4) -0.044(4)
Au17 0.312(5) 0.329(5) 0.375(6) 0.029(4) -0.003(4) -0.026(4)
Ag9 0.407(13) 0.339(11) 0.606(19) -0.092(11) 0.163(13) -0.094(9)
Ag10 0.339(14) 0.475(19) 0.326(13) 0.000 0.000 -0.141(13)

loop_
_atom_type_symbol
_atom_type_description
_atom_type_scat_dispersion_real
_atom_type_scat_dispersion_imag
_atom_type_scat_source
C C 0.0000 0.0005 'International Tables Vol C Tables 4.2.6.8 and 6.1.1.4'
H H 0.0000 0.0000 'International Tables Vol C Tables 4.2.6.8 and 6.1.1.4'
Ag Ag -1.0458 2.9545 'International Tables Vol C Tables 4.2.6.8 and 6.1.1.4'
Au Au -0.4575 3.8492 'International Tables Vol C Tables 4.2.6.8 and 6.1.1.4'
Cu Cu 0.2577 0.5030 'International Tables Vol C Tables 4.2.6.8 and 6.1.1.4'
F F 0.0171 0.0103 'International Tables Vol C Tables 4.2.6.8 and 6.1.1.4'
N N 0.0007 0.0011 'International Tables Vol C Tables 4.2.6.8 and 6.1.1.4'
O O 0.0021 0.0020 'International Tables Vol C Tables 4.2.6.8 and 6.1.1.4'
P P 0.0379 0.0333 'International Tables Vol C Tables 4.2.6.8 and 6.1.1.4'
S S 0.0481 0.0439 'International Tables Vol C Tables 4.2.6.8 and 6.1.1.4'

loop_
_geom_angle_atom_site_label_1
_geom_angle_atom_site_label_2
_geom_angle_atom_site_label_3
_geom_angle
_geom_angle_site_symmetry_1
_geom_angle_site_symmetry_3
_geom_angle_publ_flag
C5 C1 C4 110.1 . . ?
C5 C1 C2 112.2 . . ?
C4 C1 C2 109.9 . . ?
C5 C1 S1 111.5 . . ?
C4 C1 S1 105.2 . . ?
C2 C1 S1 107.7 . . ?
N1 C2 C3 110.7 . . ?
N1 C2 C1 113.3 . . ?
C3 C2 C1 114.4 . . ?
O2 C3 O1 121.9 . . ?
O2 C3 C2 122.7 . . ?
O1 C3 C2 115.3 . . ?
C9 C6 C10 110.1 . . ?
C9 C6 C7 112.2 . . ?
C10 C6 C7 109.9 . . ?
C9 C6 S2 111.5 . . ?
C10 C6 S2 105.2 . . ?
C7 C6 S2 107.7 . . ?
N2 C7 C8 110.6 . . ?
N2 C7 C6 113.4 . . ?
C8 C7 C6 114.4 . . ?
O4 C8 O3 121.8 . . ?
O4 C8 C7 122.8 . . ?
O3 C8 C7 115.3 . . ?
C15 C11 C14 110.1 . . ?
C15 C11 C12 112.2 . . ?
C14 C11 C12 109.9 . . ?
C15 C11 S3 111.5 . . ?
C14 C11 S3 105.2 . . ?
C12 C11 S3 107.7 . . ?
N3 C12 C13 110.7 . . ?
N3 C12 C11 113.4 . . ?
C13 C12 C11 114.4 . . ?
O6 C13 O5 121.9 . . ?
O6 C13 C12 122.8 . . ?
O5 C13 C12 115.3 . . ?
C20 C16 C19 110.2 . . ?
C20 C16 C17 109.6 . . ?
C19 C16 C17 111.9 . . ?
C20 C16 S4 105.2 . . ?
C19 C16 S4 111.5 . . ?
C17 C16 S4 108.1 . . ?
N4 C17 C16 111.9 . . ?
N4 C17 C18 108.4 . . ?
C16 C17 C18 115.3 . . ?
O8 C18 O7 122.6 . . ?
O8 C18 C17 119.1 . . ?
O7 C18 C17 118.3 . . ?
C24 C21 C25 110.2 . . ?
C24 C21 C22 109.7 . . ?
C25 C21 C22 111.9 . . ?
C24 C21 S5 105.2 . . ?
C25 C21 S5 111.5 . . ?
C22 C21 S5 108.1 . . ?
N5 C22 C23 108.4 . . ?
N5 C22 C21 111.8 . . ?
C23 C22 C21 115.3 . . ?
O10 C23 O9 122.6 . . ?
O10 C23 C22 119.1 . . ?
O9 C23 C22 118.3 . . ?
O10 C23 Cu1 160.6 . . ?
O9 C23 Cu1 38.0 . . ?
C22 C23 Cu1 80.3 . . ?
C29 C26 C30 110.2 . . ?
C29 C26 C27 109.7 . . ?
C30 C26 C27 111.9 . . ?
C29 C26 S6 105.2 . . ?
C30 C26 S6 111.5 . . ?
C27 C26 S6 108.1 . . ?
N6 C27 C28 108.4 . . ?
N6 C27 C26 111.9 . . ?
C28 C27 C26 115.3 . . ?
O12 C28 O11 122.6 . . ?
O12 C28 C27 119.0 . . ?
O11 C28 C27 118.4 . . ?
O12 C28 Cu2 158.8 . . ?
O11 C28 Cu2 38.1 . . ?
C27 C28 Cu2 81.0 . . ?
C36 C31 C32 120.8 . . ?
C36 C31 P1 120.7 . . ?
C32 C31 P1 118.4 . . ?
C33 C32 C31 120.1 . . ?
C32 C33 C34 118.2 . . ?
C35 C34 C33 118.7 . . ?
C34 C35 C36 122.8 . . ?
C31 C36 C35 119.1 . . ?
C38 C37 C42 118.3 . . ?
C38 C37 P1 126.5 . . ?
C42 C37 P1 115.1 . . ?
C37 C38 C39 122.5 . . ?
C38 C39 C40 119.3 . . ?
C41 C40 C39 119.2 . . ?
C40 C41 C42 120.6 . . ?
C41 C42 C37 120.1 . . ?
C44 C43 C48 120.8 . . ?
C44 C43 P2 120.8 . . ?
C48 C43 P2 118.4 . . ?
C43 C44 C45 119.1 . . ?
C46 C45 C44 122.8 . . ?
C45 C46 C47 118.7 . . ?
C48 C47 C46 118.2 . . ?
C47 C48 C43 120.1 . . ?
C54 C49 C50 118.3 . . ?
C54 C49 P2 126.4 . . ?
C50 C49 P2 115.2 . . ?
C51 C50 C49 120.2 . . ?
C52 C51 C50 120.6 . . ?
C51 C52 C53 119.2 . . ?
C54 C53 C52 119.2 . . ?
C49 C54 C53 122.5 . . ?
C56 C55 C60 118.3 . . ?
C56 C55 P3 126.4 . . ?
C60 C55 P3 115.2 . . ?
C55 C56 C57 122.5 . . ?
C56 C57 C58 119.3 . . ?
C59 C58 C57 119.2 . . ?
C58 C59 C60 120.7 . . ?
C59 C60 C55 120.1 . . ?
C62 C61 C66 120.8 . . ?
C62 C61 P3 120.8 . . ?
C66 C61 P3 118.4 . . ?
C61 C62 C63 119.1 . . ?
C64 C63 C62 122.8 . . ?
C63 C64 C65 118.7 . . ?
C66 C65 C64 118.2 . . ?
C65 C66 C61 120.1 . . ?
C70 C67 P1 121.2 . . ?
C70 C68 P2 102.1 . . ?
C70 C69 P3 121.6 . . ?
C68 C70 C67 120.5 . . ?
C68 C70 C71 116.9 . . ?
C67 C70 C71 109.6 . . ?
C68 C70 C69 97.4 . . ?
C67 C70 C69 103.2 . . ?
C71 C70 C69 106.2 . . ?
C73 C72 C77 121.3 . . ?
C73 C72 P4 116.5 . . ?
C77 C72 P4 122.2 . . ?
C72 C73 C74 120.0 . . ?
C75 C74 C73 119.7 . . ?
C74 C75 C76 122.2 . . ?
C75 C76 C77 119.3 . . ?
C72 C77 C76 117.5 . . ?
C79 C78 C83 120.0 . . ?
C79 C78 P4 119.3 . . ?
C83 C78 P4 120.6 . . ?
C78 C79 C80 120.0 . . ?
C81 C80 C79 118.0 . . ?
C82 C81 C80 122.5 . . ?
C81 C82 C83 120.2 . . ?
C82 C83 C78 119.2 . . ?
C89 C84 C85 121.3 . . ?
C89 C84 P5 116.5 . . ?
C85 C84 P5 122.2 . . ?
C84 C85 C86 117.5 . . ?
C87 C86 C85 119.3 . . ?
C88 C87 C86 122.2 . . ?
C87 C88 C89 119.8 . . ?
C84 C89 C88 120.0 . . ?
C95 C90 C91 120.0 . . ?
C95 C90 P5 119.3 . . ?
C91 C90 P5 120.6 . . ?
C92 C91 C90 119.2 . . ?
C93 C92 C91 120.2 . . ?
C92 C93 C94 122.5 . . ?
C93 C94 C95 118.0 . . ?
C90 C95 C94 120.0 . . ?
C101 C96 C97 120.0 . . ?
C101 C96 P6 119.3 . . ?
C97 C96 P6 120.6 . . ?
C98 C97 C96 119.3 . . ?
C99 C98 C97 120.2 . . ?
C98 C99 C100 122.5 . . ?
C99 C100 C101 117.9 . . ?
C96 C101 C100 120.1 . . ?
C107 C102 C103 121.3 . . ?
C107 C102 P6 116.5 . . ?
C103 C102 P6 122.2 . . ?
C102 C103 C104 117.5 . . ?
C105 C104 C103 119.3 . . ?
C106 C105 C104 122.2 . . ?
C105 C106 C107 119.7 . . ?
C102 C107 C106 120.0 . . ?
C111 C108 P4 118.9 . . ?
C111 C109 P5 123.0 . . ?
C111 C110 P6 118.4 . . ?
C112 C111 C110 102.6 . . ?
C112 C111 C108 111.5 . . ?
C110 C111 C108 114.0 . . ?
C112 C111 C109 114.1 . . ?
C110 C111 C109 102.7 . . ?
C108 C111 C109 111.4 . . ?
C3 O1 Cu1 117.2 . . ?
C8 O3 Cu2 117.2 . . ?
C13 O5 Cu3 117.2 . . ?
C18 O7 Cu3 117.9 . . ?
C23 O9 Cu1 113.6 . . ?
C28 O11 Cu2 114.9 . . ?
C2 N1 Cu1 109.0 . . ?
C7 N2 Cu2 109.1 . . ?
C12 N3 Cu3 109.1 . . ?
C17 N4 Cu3 105.7 . . ?
C22 N5 Cu1 102.8 . . ?
C27 N6 Cu2 105.4 . . ?
C37 P1 C67 102.6 . . ?
C37 P1 C31 106.2 . . ?
C67 P1 C31 108.2 . . ?
C37 P1 Au1 109.0 . . ?
C67 P1 Au1 118.6 . . ?
C31 P1 Au1 111.3 . . ?
C49 P2 C68 102.6 . . ?
C49 P2 C43 106.2 . . ?
C68 P2 C43 108.2 . . ?
C49 P2 Au2 109.0 . . ?
C68 P2 Au2 118.6 . . ?
C43 P2 Au2 111.3 . . ?
C55 P3 C61 106.2 . . ?
C55 P3 C69 111.6 . . ?
C61 P3 C69 105.5 . . ?
C55 P3 Au3 108.9 . . ?
C61 P3 Au3 111.3 . . ?
C69 P3 Au3 113.1 . . ?
C72 P4 C78 103.8 . . ?
C72 P4 C108 103.2 . . ?
C78 P4 C108 107.3 . . ?
C72 P4 Au4 114.8 . . ?
C78 P4 Au4 110.5 . . ?
C108 P4 Au4 116.2 . . ?
C84 P5 C90 103.8 . . ?
C84 P5 C109 103.2 . . ?
C90 P5 C109 107.3 . . ?
C84 P5 Au5 114.8 . . ?
C90 P5 Au5 110.5 . . ?
C109 P5 Au5 116.1 . . ?
C102 P6 C96 103.8 . . ?
C102 P6 C110 103.2 . . ?
C96 P6 C110 107.3 . . ?
C102 P6 Au6 114.8 . . ?
C96 P6 Au6 110.5 . . ?
C110 P6 Au6 116.2 . . ?
C1 S1 Au1 108.2 . . ?
C1 S1 Ag1 100.9 . . ?
Au1 S1 Ag1 78.3 . . ?
C6 S2 Au2 108.2 . . ?
C6 S2 Ag2 101.0 . . ?
Au2 S2 Ag2 78.3 . . ?
C11 S3 Au3 108.2 . . ?
C11 S3 Ag3 101.0 . . ?
Au3 S3 Ag3 78.4 . . ?
C16 S4 Au4 108.6 . . ?
C16 S4 Ag1 103.0 . . ?
Au4 S4 Ag1 82.7 . . ?
C21 S5 Au5 108.6 . . ?
C21 S5 Ag2 103.0 . . ?
Au5 S5 Ag2 82.7 . . ?
C26 S6 Au6 108.5 . . ?
C26 S6 Ag3 102.9 . . ?
Au6 S6 Ag3 82.6 . . ?
P1 Au1 S1 178.2 . . ?
P1 Au1 Ag1 129.3 . . ?
S1 Au1 Ag1 52.1 . . ?
P2 Au2 S2 178.2 . . ?
P2 Au2 Ag2 129.3 . . ?
S2 Au2 Ag2 52.1 . . ?
P3 Au3 S3 178.2 . . ?
P3 Au3 Ag3 129.3 . . ?
S3 Au3 Ag3 52.0 . . ?
P4 Au4 S4 176.5 . . ?
P4 Au4 Ag1 127.5 . . ?
S4 Au4 Ag1 49.4 . . ?
P5 Au5 S5 176.5 . . ?
P5 Au5 Ag2 127.5 . . ?
S5 Au5 Ag2 49.4 . . ?
P6 Au6 S6 176.5 . . ?
P6 Au6 Ag3 127.5 . . ?
S6 Au6 Ag3 49.4 . . ?
S4 Ag1 S1 173.9 . . ?
S4 Ag1 Au1 128.0 . . ?
S1 Ag1 Au1 49.6 . . ?
S4 Ag1 Au4 47.9 . . ?
S1 Ag1 Au4 137.9 . . ?
Au1 Ag1 Au4 144.9 . . ?
S5 Ag2 S2 173.9 . . ?
S5 Ag2 Au2 128.0 . . ?
S2 Ag2 Au2 49.6 . . ?
S5 Ag2 Au5 47.9 . . ?
S2 Ag2 Au5 137.9 . . ?
Au2 Ag2 Au5 144.9 . . ?
S6 Ag3 S3 173.9 . . ?
S6 Ag3 Au3 128.0 . . ?
S3 Ag3 Au3 49.6 . . ?
S6 Ag3 Au6 47.9 . . ?
S3 Ag3 Au6 137.9 . . ?
Au3 Ag3 Au6 144.9 . . ?
O9 Cu1 O1 173.4 . . ?
O9 Cu1 N5 95.9 . . ?
O1 Cu1 N5 81.5 . . ?
O9 Cu1 N1 98.1 . . ?
O1 Cu1 N1 84.0 . . ?
N5 Cu1 N1 165.1 . . ?
O9 Cu1 O1W 93.6 . . ?
O1 Cu1 O1W 92.4 . . ?
N5 Cu1 O1W 88.2 . . ?
N1 Cu1 O1W 96.0 . . ?
O9 Cu1 C23 28.3 . . ?
O1 Cu1 C23 148.0 . . ?
N5 Cu1 C23 67.7 . . ?
N1 Cu1 C23 125.9 . . ?
O1W Cu1 C23 94.8 . . ?
O11 Cu2 O3 161.4 . . ?
O11 Cu2 N6 91.6 . . ?
O3 Cu2 N6 83.9 . . ?
O11 Cu2 N2 95.7 . . ?
O3 Cu2 N2 84.0 . . ?
N6 Cu2 N2 162.1 . . ?
O11 Cu2 O2W 103.9 . . ?
O3 Cu2 O2W 94.6 . . ?
N6 Cu2 O2W 97.2 . . ?
N2 Cu2 O2W 96.9 . . ?
O11 Cu2 C28 27.0 . . ?
O3 Cu2 C28 146.8 . . ?
N6 Cu2 C28 65.1 . . ?
N2 Cu2 C28 122.6 . . ?
O2W Cu2 C28 100.8 . . ?
O7 Cu3 O5 164.7 . . ?
O7 Cu3 N3 98.8 . . ?
O5 Cu3 N3 84.0 . . ?
O7 Cu3 N4 89.0 . . ?
O5 Cu3 N4 84.6 . . ?
N3 Cu3 N4 162.4 . . ?
O7 Cu3 O3W 100.0 . . ?
O5 Cu3 O3W 94.4 . . ?
N3 Cu3 O3W 98.8 . . ?
N4 Cu3 O3W 95.3 . . ?
C116 C113 C117 110.1 . . ?
C116 C113 C114 112.2 . . ?
C117 C113 C114 109.9 . . ?
C116 C113 S7 111.5 . . ?
C117 C113 S7 105.2 . . ?
C114 C113 S7 107.6 . . ?
N7 C114 C115 110.7 . . ?
N7 C114 C113 113.4 . . ?
C115 C114 C113 114.4 . . ?
O14 C115 O13 121.9 . . ?
O14 C115 C114 122.8 . . ?
O13 C115 C114 115.3 . . ?
O14 C115 Cu4 157.3 . . ?
O13 C115 Cu4 35.6 . . ?
C114 C115 Cu4 79.7 . . ?
C121 C118 C122 110.2 . . ?
C121 C118 C119 110.5 . . ?
C122 C118 C119 111.7 . . ?
C121 C118 S8 105.2 . . ?
C122 C118 S8 111.5 . . ?
C119 C118 S8 107.5 . . ?
N8 C119 C120 108.4 . . ?
N8 C119 C118 111.8 . . ?
C120 C119 C118 116.0 . . ?
O16 C120 O15 122.6 . . ?
O16 C120 C119 119.1 . . ?
O15 C120 C119 118.3 . . ?
C124 C123 C128 118.3 . . ?
C124 C123 P7 126.5 . . ?
C128 C123 P7 115.1 . . ?
C123 C124 C125 122.5 . . ?
C124 C125 C126 119.2 . . ?
C127 C126 C125 119.2 . . ?
C126 C127 C128 120.6 . . ?
C127 C128 C123 120.2 . . ?
C130 C129 C134 120.8 . . ?
C130 C129 P7 120.8 . . ?
C134 C129 P7 118.4 . . ?
C129 C130 C131 119.1 . . ?
C132 C131 C130 122.8 . . ?
C131 C132 C133 118.7 . . ?
C134 C133 C132 118.1 . . ?
C133 C134 C129 120.2 . . ?
C136 C135 P7 113.3 . . ?
C137 C136 C135 108.0 . . ?
C137 C136 C135 108.00(19) . 68_565 ?
C135 C136 C135 110.9(5) . 68_565 ?
C137 C136 C135 108.0(2) . 38_654 ?
C135 C136 C135 110.9(7) . 38_654 ?
C135 C136 C135 110.9(4) 68_565 38_654 ?
C139 C138 C143 119.9 . . ?
C139 C138 P8 119.3 . . ?
C143 C138 P8 120.6 . . ?
C138 C139 C140 120.0 . . ?
C141 C140 C139 118.0 . . ?
C142 C141 C140 122.5 . . ?
C141 C142 C143 120.2 . . ?
C142 C143 C138 119.3 . . ?
C149 C144 C145 121.3 . . ?
C149 C144 P8 116.5 . . ?
C145 C144 P8 122.2 . . ?
C144 C145 C146 117.5 . . ?
C147 C146 C145 119.3 . . ?
C148 C147 C146 122.2 . . ?
C147 C148 C149 119.7 . . ?
C144 C149 C148 120.0 . . ?
C151 C150 P8 115.9 . . ?
C152 C151 C150 110.6 . . ?
C152 C151 C150 110.6(2) . 38_654 ?
C150 C151 C150 108.3(4) . 38_654 ?
C152 C151 C150 110.6(2) . 68_565 ?
C150 C151 C150 108.3(7) . 68_565 ?
C150 C151 C150 108.3(3) 38_654 68_565 ?
C115 O13 Cu4 116.0 . . ?
C120 O15 Cu4 116.6 . . ?
C114 N7 Cu4 98.8 . . ?
C119 N8 Cu4 111.3 . . ?
C123 P7 C135 102.6 . . ?
C123 P7 C129 106.3 . . ?
C135 P7 C129 108.2 . . ?
C123 P7 Au7 109.0 . . ?
C135 P7 Au7 118.6 . . ?
C129 P7 Au7 111.2 . . ?
C144 P8 C138 103.8 . . ?
C144 P8 C150 103.2 . . ?
C138 P8 C150 107.3 . . ?
C144 P8 Au8 114.8 . . ?
C138 P8 Au8 110.5 . . ?
C150 P8 Au8 116.2 . . ?
C113 S7 Au7 108.2 . . ?
C113 S7 Ag4 100.9 . . ?
Au7 S7 Ag4 78.3 . . ?
C118 S8 Au8 108.5 . . ?
C118 S8 Ag4 99.0(3) . 38_654 ?
Au8 S8 Ag4 86.25(11) . 38_654 ?
P7 Au7 S7 178.2 . . ?
P7 Au7 Ag4 129.4 . . ?
S7 Au7 Ag4 52.0 . . ?
P8 Au8 S8 176.4 . . ?
P8 Au8 Ag4 129.9(2) . 38_654 ?
S8 Au8 Ag4 47.14(19) . 38_654 ?
S8 Ag4 S7 176.78(9) 68_565 . ?
S8 Ag4 Au7 127.57(15) 68_565 . ?
S7 Ag4 Au7 49.6 . . ?
S8 Ag4 Au8 46.6(3) 68_565 68_565 ?
S7 Ag4 Au8 136.31(18) . 68_565 ?
Au7 Ag4 Au8 141.4(3) . 68_565 ?
O13 Cu4 O15 171.8 . . ?
O13 Cu4 N7 95.2 . . ?
O15 Cu4 N7 89.7 . . ?
O13 Cu4 N8 89.7 . . ?
O15 Cu4 N8 84.8 . . ?
N7 Cu4 N8 171.9 . . ?
O13 Cu4 C115 28.4 . . ?
O15 Cu4 C115 154.4 . . ?
N7 Cu4 C115 67.1 . . ?
N8 Cu4 C115 117.0 . . ?
C156 C153 C157 110.2 . . ?
C156 C153 C154 109.7 . . ?
C157 C153 C154 111.9 . . ?
C156 C153 S9 108.6 . . ?
C157 C153 S9 110.0 . . ?
C154 C153 S9 106.4 . . ?
N10 C154 C153 111.9 . . ?
N10 C154 C155 108.4 . . ?
C153 C154 C155 115.3 . . ?
O18 C155 O17 122.6 . . ?
O18 C155 C154 119.1 . . ?
O17 C155 C154 118.3 . . ?
C161 C158 C162 110.1 . . ?
C161 C158 C159 112.2 . . ?
C162 C158 C159 109.9 . . ?
C161 C158 S10 111.7 . . ?
C162 C158 S10 103.6 . . ?
C159 C158 S10 109.1 . . ?
N11 C159 C158 113.4 . . ?
N11 C159 C160 113.9(6) . 88 ?
C158 C159 C160 112.6(2) . 88 ?
N11 C159 Cu6 41.5 . . ?
C158 C159 Cu6 122.9 . . ?
C160 C159 Cu6 74.0(6) 88 . ?
O20 C160 O19 121.9 . . ?
O20 C160 C159 126.0(7) . 88 ?
O19 C160 C159 112.1(7) . 88 ?
O20 C160 Cu6 163.3 . . ?
O19 C160 Cu6 43.5 . . ?
C159 C160 Cu6 69.0(7) 88 . ?
C164 C163 C167 108.9 . . ?
C164 C163 C166 109.6 . . ?
C167 C163 C166 110.1 . . ?
C164 C163 S11 117.6 . . ?
C167 C163 S11 109.1 . . ?
C166 C163 S11 101.2 . . ?
N9 C164 C163 110.4 . . ?
N9 C164 C165 110.6 . . ?
C163 C164 C165 115.2 . . ?
O22 C165 O21 121.9 . . ?
O22 C165 C164 122.8 . . ?
O21 C165 C164 115.3 . . ?
C169 C168 C173 120.0 . . ?
C169 C168 P9 124.8 . . ?
C173 C168 P9 115.2 . . ?
C168 C169 C170 120.0 . . ?
C171 C170 C169 118.0 . . ?
C172 C171 C170 122.5 . . ?
C171 C172 C173 120.2 . . ?
C172 C173 C168 119.2 . . ?
C175 C174 C179 121.3 . . ?
C175 C174 P9 122.9 . . ?
C179 C174 P9 115.7 . . ?
C174 C175 C176 120.0 . . ?
C177 C176 C175 119.7 . . ?
C176 C177 C178 122.2 . . ?
C177 C178 C179 119.3 . . ?
C174 C179 C178 117.5 . . ?
C185 C180 C181 118.2 . . ?
C185 C180 P10 127.7 . . ?
C181 C180 P10 113.7 . . ?
C182 C181 C180 120.2 . . ?
C183 C182 C181 120.6 . . ?
C182 C183 C184 119.2 . . ?
C185 C184 C183 119.3 . . ?
C180 C185 C184 122.5 . . ?
C187 C186 C191 120.8 . . ?
C187 C186 P10 118.6 . . ?
C191 C186 P10 120.6 . . ?
C186 C187 C188 119.1 . . ?
C189 C188 C187 122.8 . . ?
C188 C189 C190 118.7 . . ?
C191 C190 C189 118.2 . . ?
C190 C191 C186 120.2 . . ?
C193 C192 C197 118.2 . . ?
C193 C192 P11 128.2 . . ?
C197 C192 P11 113.4 . . ?
C192 C193 C194 122.5 . . ?
C193 C194 C195 119.3 . . ?
C196 C195 C194 119.2 . . ?
C195 C196 C197 120.6 . . ?
C196 C197 C192 120.2 . . ?
C203 C198 C199 120.8 . . ?
C203 C198 P11 116.0 . . ?
C199 C198 P11 123.0 . . ?
C200 C199 C198 120.1 . . ?
C199 C200 C201 118.2 . . ?
C202 C201 C200 118.7 . . ?
C201 C202 C203 122.8 . . ?
C198 C203 C202 119.1 . . ?
C207 C204 P11 115.3 . . ?
P9 C205 C207 123.0 88 . ?
C207 C206 P10 115.1 . . ?
C206 C207 C204 111.4 . . ?
C206 C207 C208 113.8 . . ?
C204 C207 C208 109.6 . . ?
C206 C207 C205 112.9 . . ?
C204 C207 C205 116.6 . . ?
C208 C207 C205 91.2 . . ?
C155 O17 Cu5 125.0 . . ?
C160 O19 Cu6 107.6 . . ?
C165 O21 Cu5 111.1 . . ?
C164 N9 Cu5 107.6 . . ?
C154 N10 Cu5 109.9 . . ?
C159 N11 Cu6 103.2 . . ?
C205 P9 C168 119.3(3) 88 . ?
C205 P9 C174 109.05(9) 88 . ?
C168 P9 C174 100.6 . . ?
C205 P9 Au9 112.8(4) 88 . ?
C168 P9 Au9 106.7 . . ?
C174 P9 Au9 107.2 . . ?
C180 P10 C206 100.8 . . ?
C180 P10 C186 103.2 . . ?
C206 P10 C186 105.5 . . ?
C180 P10 Au10 112.3 . . ?
C206 P10 Au10 120.4 . . ?
C186 P10 Au10 112.8 . . ?
C198 P11 C204 110.4 . . ?
C198 P11 C192 101.8 . . ?
C204 P11 C192 94.8 . . ?
C198 P11 Au11 115.4 . . ?
C204 P11 Au11 120.8 . . ?
C192 P11 Au11 109.9 . . ?
C153 S9 Au9 112.1 . . ?
C153 S9 Ag5 99.9 . . ?
Au9 S9 Ag5 82.6 . . ?
C158 S10 Au10 107.4 . . ?
C158 S10 Ag5 104.9 . . ?
Au10 S10 Ag5 78.3 . . ?
C163 S11 Au11 105.6 . . ?
C163 S11 Ag6 105.6 . . ?
Au11 S11 Ag6 77.6 . . ?
P9 Au9 S9 176.5 . . ?
P9 Au9 Ag5 127.5 . . ?
S9 Au9 Ag5 49.5 . . ?
P10 Au10 S10 178.2 . . ?
P10 Au10 Ag5 129.3 . . ?
S10 Au10 Ag5 52.1 . . ?
P11 Au11 S11 178.2 . . ?
P11 Au11 Ag6 125.8 . . ?
S11 Au11 Ag6 55.6 . . ?
S9 Ag5 S10 173.9 . . ?
S9 Ag5 Au10 128.0 . . ?
S10 Ag5 Au10 49.6 . . ?
S9 Ag5 Au9 47.9 . . ?
S10 Ag5 Au9 137.9 . . ?
Au10 Ag5 Au9 144.9 . . ?
S11 Ag6 S11 178.7 . 88 ?
S11 Ag6 Au11 46.9 . . ?
S11 Ag6 Au11 132.6(4) 88 . ?
S11 Ag6 Au11 132.5(3) . 88 ?
S11 Ag6 Au11 46.88(18) 88 88 ?
Au11 Ag6 Au11 143.33(7) . 88 ?
N9 Cu5 O21 90.3 . . ?
N9 Cu5 O17 103.9 . . ?
O21 Cu5 O17 165.7 . . ?
N9 Cu5 O5W 93.7 . . ?
O21 Cu5 O5W 91.9 . . ?
O17 Cu5 O5W 88.8 . . ?
N9 Cu5 N10 179.6 . . ?
O21 Cu5 N10 89.9 . . ?
O17 Cu5 N10 75.9 . . ?
O5W Cu5 N10 86.0 . . ?
N11 Cu6 N11 179.0 88 . ?
N11 Cu6 O19 100.6(6) 88 . ?
N11 Cu6 O19 79.5 . . ?
N11 Cu6 O19 79.5(7) 88 88 ?
N11 Cu6 O19 100.6(5) . 88 ?
O19 Cu6 O19 175.7 . 88 ?
N11 Cu6 O6W 89.5 88 . ?
N11 Cu6 O6W 89.5 . . ?
O19 Cu6 O6W 92.1 . . ?
O19 Cu6 O6W 92.1 88 . ?
N11 Cu6 C159 144.9(6) 88 . ?
N11 Cu6 C159 35.3 . . ?
O19 Cu6 C159 113.5 . . ?
O19 Cu6 C159 65.9(5) 88 . ?
O6W Cu6 C159 97.1 . . ?
N11 Cu6 C159 35.3(4) 88 88 ?
N11 Cu6 C159 144.9(4) . 88 ?
O19 Cu6 C159 65.9(4) . 88 ?
O19 Cu6 C159 113.5(7) 88 88 ?
O6W Cu6 C159 97.10(6) . 88 ?
C159 Cu6 C159 165.82(7) . 88 ?
N11 Cu6 C160 71.6(6) 88 . ?
N11 Cu6 C160 108.4 . . ?
O19 Cu6 C160 29.0 . . ?
O19 Cu6 C160 150.6(5) 88 . ?
O6W Cu6 C160 92.7 . . ?
C159 Cu6 C160 141.8 . . ?
C159 Cu6 C160 37.1(4) 88 . ?
N11 Cu6 C160 108.4(7) 88 88 ?
N11 Cu6 C160 71.6(4) . 88 ?
O19 Cu6 C160 150.6(3) . 88 ?
O19 Cu6 C160 29.0(3) 88 88 ?
O6W Cu6 C160 92.7 . 88 ?
C159 Cu6 C160 37.1(3) . 88 ?
C159 Cu6 C160 141.8(6) 88 88 ?
C160 Cu6 C160 174.6 . 88 ?
C213 C209 C212 110.2 . . ?
C213 C209 C210 109.7 . . ?
C212 C209 C210 111.9 . . ?
C213 C209 S12 108.1 . . ?
C212 C209 S12 108.9 . . ?
C210 C209 S12 108.0 . . ?
N12 C210 C211 108.4 . . ?
N12 C210 C209 111.9 . . ?
C211 C210 C209 115.3 . . ?
O26 C211 O25 122.6 . . ?
O26 C211 C210 119.0 . . ?
O25 C211 C210 118.4 . . ?
O26 C211 Cu8 159.1 . . ?
O25 C211 Cu8 36.6 . . ?
C210 C211 Cu8 81.8 . . ?
C218 C214 C217 110.1 . . ?
C218 C214 C215 112.2 . . ?
C217 C214 C215 109.9 . . ?
C218 C214 S13 109.4 . . ?
C217 C214 S13 106.6 . . ?
C215 C214 S13 108.4 . . ?
N13 C215 C216 110.4(6) 42_655 . ?
N13 C215 C214 113.7(3) 42_655 . ?
C216 C215 C214 114.4 . . ?
O24 C216 O23 121.9 . . ?
O24 C216 C215 122.8 . . ?
O23 C216 C215 115.3 . . ?
O24 C216 Cu7 158.8 . . ?
O23 C216 Cu7 37.0 . . ?
C215 C216 Cu7 78.3 . . ?
C223 C219 C220 96.9 . . ?
C223 C219 C222 97.5 . . ?
C220 C219 C222 86.3 . . ?
C223 C219 S14 104.2 . . ?
C220 C219 S14 132.0 . . ?
C222 C219 S14 131.4 . . ?
N14 C220 C221 110.6 . . ?
N14 C220 C219 97.7 . . ?
C221 C220 C219 116.2 . . ?
O28 C221 O27 121.9 . . ?
O28 C221 C220 122.7 . . ?
O27 C221 C220 115.3 . . ?
C225 C224 C229 121.3 . . ?
C225 C224 P12 119.2 . . ?
C229 C224 P12 119.5 . . ?
C224 C225 C226 120.0 . . ?
C227 C226 C225 119.7 . . ?
C226 C227 C228 122.2 . . ?
C227 C228 C229 119.3 . . ?
C224 C229 C228 117.4 . . ?
C231 C230 C235 120.0 . . ?
C231 C230 P12 120.4 . . ?
C235 C230 P12 119.6 . . ?
C230 C231 C232 120.0 . . ?
C233 C232 C231 118.0 . . ?
C234 C233 C232 122.5 . . ?
C233 C234 C235 120.2 . . ?
C234 C235 C230 119.3 . . ?
C237 C236 C241 118.2 . . ?
C237 C236 P13 128.4 . . ?
C241 C236 P13 113.4 . . ?
C236 C237 C238 122.5 . . ?
C237 C238 C239 119.2 . . ?
C240 C239 C238 119.2 . . ?
C239 C240 C241 120.6 . . ?
C240 C241 C236 120.2 . . ?
C247 C242 C243 120.7 . . ?
C247 C242 P13 116.9 . . ?
C243 C242 P13 122.0 . . ?
C244 C243 C242 120.2 . . ?
C243 C244 C245 118.2 . . ?
C246 C245 C244 118.7 . . ?
C245 C246 C247 122.8 . . ?
C242 C247 C246 119.2 . . ?
C253 C248 C249 118.3 . . ?
C253 C248 P14 127.8 . . ?
C249 C248 P14 113.8 . . ?
C250 C249 C248 120.2 . . ?
C251 C250 C249 120.6 . . ?
C250 C251 C252 119.2 . . ?
C253 C252 C251 119.2 . . ?
C248 C253 C252 122.5 . . ?
C255 C254 C259 120.8 . . ?
C255 C254 P14 114.5 . . ?
C259 C254 P14 124.2 . . ?
C254 C255 C256 119.1 . . ?
C257 C256 C255 122.8 . . ?
C256 C257 C258 118.7 . . ?
C259 C258 C257 118.2 . . ?
C258 C259 C254 120.2 . . ?
C263 C260 P12 106.5 . 42_655 ?
C263 C261 P13 115.3 . . ?
C263 C262 P14 129.2 . . ?
C260 C263 C261 137.5 . . ?
C260 C263 C264 91.4 . . ?
C261 C263 C264 109.6 . . ?
C260 C263 C262 97.5 . . ?
C261 C263 C262 113.7 . . ?
C264 C263 C262 100.3 . . ?
C216 O23 Cu7 114.6 . . ?
C211 O25 Cu8 116.5 . . ?
C221 O27 Cu8 112.9 . . ?
C210 N12 Cu8 104.1 . . ?
C215 N13 Cu7 100.4(8) 42_655 . ?
C220 N14 Cu8 127.7 . . ?
C260 P12 C230 111.2(3) 42_655 . ?
C260 P12 C224 104.55(11) 42_655 . ?
C230 P12 C224 98.9 . . ?
C260 P12 Au12 119.3(4) 42_655 . ?
C230 P12 Au12 107.9 . . ?
C224 P12 Au12 113.0 . . ?
C242 P13 C261 115.4 . . ?
C242 P13 C236 105.6 . . ?
C261 P13 C236 94.7 . . ?
C242 P13 Au13 117.3 . . ?
C261 P13 Au13 115.3 . . ?
C236 P13 Au13 104.5 . . ?
C254 P14 C262 108.9 . . ?
C254 P14 C248 98.6 . . ?
C262 P14 C248 102.1 . . ?
C254 P14 Au14 123.2 . . ?
C262 P14 Au14 111.5 . . ?
C248 P14 Au14 109.9 . . ?
C209 S12 Au12 114.2 . . ?
C209 S12 Ag7 106.1 . . ?
Au12 S12 Ag7 82.6 . . ?
C214 S13 Au13 107.9 . . ?
C214 S13 Ag7 101.0 . . ?
Au13 S13 Ag7 78.4 . . ?
C219 S14 Au14 85.1 . . ?
C219 S14 Ag8 105.4 . . ?
Au14 S14 Ag8 81.9 . . ?
P12 Au12 S12 176.4 . . ?
P12 Au12 Ag7 127.5 . . ?
S12 Au12 Ag7 49.4 . . ?
P13 Au13 S13 178.2 . . ?
P13 Au13 Ag7 129.3 . . ?
S13 Au13 Ag7 52.0 . . ?
P14 Au14 S14 178.16(7) . . ?
P14 Au14 Ag8 128.8 . . ?
S14 Au14 Ag8 52.6 . . ?
S12 Ag7 S13 173.9 . . ?
S12 Ag7 Au13 127.9 . . ?
S13 Ag7 Au13 49.6 . . ?
S12 Ag7 Au12 47.9 . . ?
S13 Ag7 Au12 137.9 . . ?
Au13 Ag7 Au12 144.9 . . ?
S14 Ag8 S14 179.3 . 42_655 ?
S14 Ag8 Au14 134.8(3) . 42_655 ?
S14 Ag8 Au14 45.44(18) 42_655 42_655 ?
S14 Ag8 Au14 45.5 . . ?
S14 Ag8 Au14 134.8(4) 42_655 . ?
Au14 Ag8 Au14 144.82(7) 42_655 . ?
O23 Cu7 O23 170.87(5) . 42_655 ?
O23 Cu7 N13 93.7(5) . 42_655 ?
O23 Cu7 N13 85.8(7) 42_655 42_655 ?
O23 Cu7 N13 85.8 . . ?
O23 Cu7 N13 93.7(7) 42_655 . ?
N13 Cu7 N13 173.98(12) 42_655 . ?
O23 Cu7 O7W 85.4 . . ?
O23 Cu7 O7W 85.4 42_655 . ?
N13 Cu7 O7W 87.0 42_655 . ?
N13 Cu7 O7W 87.0 . . ?
O23 Cu7 C216 28.4 . . ?
O23 Cu7 C216 151.7(7) 42_655 . ?
N13 Cu7 C216 66.0(5) 42_655 . ?
N13 Cu7 C216 114.0 . . ?
O7W Cu7 C216 90.2 . . ?
O23 Cu7 C216 151.7(4) . 42_655 ?
O23 Cu7 C216 28.4(4) 42_655 42_655 ?
N13 Cu7 C216 114.0(7) 42_655 42_655 ?
N13 Cu7 C216 66.0(4) . 42_655 ?
O7W Cu7 C216 90.2 . 42_655 ?
C216 Cu7 C216 179.6 . 42_655 ?
O25 Cu8 N14 122.9 . . ?
O25 Cu8 N12 92.3 . . ?
N14 Cu8 N12 143.7 . . ?
O25 Cu8 O27 164.8 . . ?
N14 Cu8 O27 68.5 . . ?
N12 Cu8 O27 75.4 . . ?
O25 Cu8 O8W 92.6 . . ?
N14 Cu8 O8W 94.5 . . ?
N12 Cu8 O8W 92.1 . . ?
O27 Cu8 O8W 96.7 . . ?
O25 Cu8 C211 26.9 . . ?
N14 Cu8 C211 149.3 . . ?
N12 Cu8 C211 65.4 . . ?
O27 Cu8 C211 139.9 . . ?
O8W Cu8 C211 93.0 . . ?
C269 C265 C268 110.2 . . ?
C269 C265 C266 109.6 . . ?
C268 C265 C266 111.9 . . ?
C269 C265 S15 109.6 . . ?
C268 C265 S15 112.6 . . ?
C266 C265 S15 102.7 . . ?
N15 C266 C267 108.5 . . ?
N15 C266 C265 111.9 . . ?
C267 C266 C265 115.2 . . ?
O30 C267 O29 122.6 . . ?
O30 C267 C266 119.1 . . ?
O29 C267 C266 118.3 . . ?
C274 C270 C273 110.0 . . ?
C274 C270 C271 112.2 . . ?
C273 C270 C271 109.9 . . ?
C274 C270 S16 108.4 . . ?
C273 C270 S16 102.9 . . ?
C271 C270 S16 113.0 . . ?
N16 C271 C272 110.7 . . ?
N16 C271 C270 113.4 . . ?
C272 C271 C270 114.4 . . ?
O32 C272 O31 121.9 . . ?
O32 C272 C271 122.8 . . ?
O31 C272 C271 115.3 . . ?
O32 C272 Cu10 161.5 . . ?
O31 C272 Cu10 39.6 . . ?
C271 C272 Cu10 75.8 . . ?
C276 C275 C279 115.6 . . ?
C276 C275 C278 104.1 . . ?
C279 C275 C278 110.1 . . ?
C276 C275 S18 106.2 . . ?
C279 C275 S18 114.6 . . ?
C278 C275 S18 105.3 . . ?
N17 C276 C275 116.7 . . ?
N17 C276 C277 110.6 . . ?
C275 C276 C277 108.9 . . ?
O34 C277 O33 121.9 . . ?
O34 C277 C276 122.7 . . ?
O33 C277 C276 115.3 . . ?
O34 C277 Cu9 156.1 . . ?
O33 C277 Cu9 37.0 . . ?
C276 C277 Cu9 79.2 . . ?
C281 C280 C285 120.0 . . ?
C281 C280 P15 122.8 . . ?
C285 C280 P15 117.0 . . ?
C280 C281 C282 120.0 . . ?
C283 C282 C281 118.0 . . ?
C284 C283 C282 122.5 . . ?
C283 C284 C285 120.2 . . ?
C284 C285 C280 119.2 . . ?
C287 C286 C291 121.3 . . ?
C287 C286 P15 120.6 . . ?
C291 C286 P15 118.1 . . ?
C286 C287 C288 120.0 . . ?
C289 C288 C287 119.7 . . ?
C288 C289 C290 122.2 . . ?
C289 C290 C291 119.3 . . ?
C286 C291 C290 117.5 . . ?
C297 C292 C293 120.8 . . ?
C297 C292 P16 115.5 . . ?
C293 C292 P16 123.1 . . ?
C294 C293 C292 120.2 . . ?
C293 C294 C295 118.2 . . ?
C296 C295 C294 118.7 . . ?
C295 C296 C297 122.8 . . ?
C292 C297 C296 119.1 . . ?
C299 C298 C303 118.3 . . ?
C299 C298 P16 127.5 . . ?
C303 C298 P16 114.3 . . ?
C298 C299 C300 122.5 . . ?
C299 C300 C301 119.2 . . ?
C302 C301 C300 119.2 . . ?
C301 C302 C303 120.7 . . ?
C302 C303 C298 120.1 . . ?
C305 C304 C309 120.8 . . ?
C305 C304 P17 118.5 . . ?
C309 C304 P17 120.7 . . ?
C304 C305 C306 119.0 . . ?
C307 C306 C305 122.9 . . ?
C306 C307 C308 118.7 . . ?
C309 C308 C307 118.2 . . ?
C308 C309 C304 120.2 . . ?
C311 C310 C315 118.2 . . ?
C311 C310 P17 127.9 . . ?
C315 C310 P17 113.7 . . ?
C310 C311 C312 122.6 . . ?
C311 C312 C313 119.2 . . ?
C314 C313 C312 119.2 . . ?
C313 C314 C315 120.6 . . ?
C314 C315 C310 120.2 . . ?
C319 C316 P15 120.1(2) . 87_655 ?
C319 C317 P16 110.5 . . ?
C319 C318 P17 121.4 . . ?
C320 C319 C316 104.5 . . ?
C320 C319 C317 116.7 . . ?
C316 C319 C317 117.6 . . ?
C320 C319 C318 106.3 . . ?
C316 C319 C318 98.1 . . ?
C317 C319 C318 111.6 . . ?
C267 O29 Cu9 121.9 . . ?
C272 O31 Cu10 111.1 . . ?
C277 O33 Cu9 116.3 . . ?
C266 N15 Cu9 109.4 . . ?
C271 N16 Cu10 99.2 . . ?
C276 N17 Cu9 104.7 . . ?
C316 P15 C286 113.51(12) 87_655 . ?
C316 P15 C280 105.5(3) 87_655 . ?
C286 P15 C280 101.8 . . ?
C316 P15 Au15 115.7(3) 87_655 . ?
C286 P15 Au15 113.7 . . ?
C280 P15 Au15 104.8 . . ?
C292 P16 C317 116.2 . . ?
C292 P16 C298 100.8 . . ?
C317 P16 C298 90.4 . . ?
C292 P16 Au16 117.5 . . ?
C317 P16 Au16 118.3 . . ?
C298 P16 Au16 107.0 . . ?
C304 P17 C318 106.8 . . ?
C304 P17 C310 104.4 . . ?
C318 P17 C310 99.6 . . ?
C304 P17 Au17 113.1 . . ?
C318 P17 Au17 122.1 . . ?
C310 P17 Au17 108.7 . . ?
C265 S15 Au15 115.0 . . ?
C265 S15 Ag9 99.6 . . ?
Au15 S15 Ag9 82.6 . . ?
C270 S16 Au16 105.4 . . ?
C270 S16 Ag9 105.9 . . ?
Au16 S16 Ag9 78.4 . . ?
C275 S18 Au17 108.4 . . ?
C275 S18 Ag10 99.7 . . ?
Au17 S18 Ag10 77.8 . . ?
P15 Au15 S15 176.4 . . ?
P15 Au15 Ag9 127.5 . . ?
S15 Au15 Ag9 49.5 . . ?
P16 Au16 S16 178.2 . . ?
P16 Au16 Ag9 129.3 . . ?
S16 Au16 Ag9 52.0 . . ?
P17 Au17 S18 178.2 . . ?
P17 Au17 Ag10 125.7 . . ?
S18 Au17 Ag10 55.7 . . ?
S15 Ag9 S16 173.8 . . ?
S15 Ag9 Au16 128.0 . . ?
S16 Ag9 Au16 49.6 . . ?
S15 Ag9 Au15 47.9 . . ?
S16 Ag9 Au15 137.9 . . ?
Au16 Ag9 Au15 144.9 . . ?
S18 Ag10 S18 179.9(3) . 87_655 ?
S18 Ag10 Au17 46.5 . . ?
S18 Ag10 Au17 133.6(3) 87_655 . ?
S18 Ag10 Au17 133.6(3) . 87_655 ?
S18 Ag10 Au17 46.51(16) 87_655 87_655 ?
Au17 Ag10 Au17 143.12(7) . 87_655 ?
O33 Cu9 O29 162.7 . . ?
O33 Cu9 N17 90.6 . . ?
O29 Cu9 N17 95.6 . . ?
O33 Cu9 N15 88.2 . . ?
O29 Cu9 N15 81.5 . . ?
N17 Cu9 N15 164.6 . . ?
O33 Cu9 O9W 96.9 . . ?
O29 Cu9 O9W 97.4 . . ?
N17 Cu9 O9W 102.9 . . ?
N15 Cu9 O9W 92.5 . . ?
O33 Cu9 C277 26.6 . . ?
O29 Cu9 C277 155.9 . . ?
N17 Cu9 C277 64.1 . . ?
N15 Cu9 C277 114.4 . . ?
O9W Cu9 C277 99.8 . . ?
O31 Cu10 O31 165.59(8) . 87_655 ?
O31 Cu10 N16 95.8 . . ?
O31 Cu10 N16 81.7(6) 87_655 . ?
O31 Cu10 N16 81.8(5) . 87_655 ?
O31 Cu10 N16 95.8(7) 87_655 87_655 ?
N16 Cu10 N16 160.79(8) . 87_655 ?
O31 Cu10 O10W 82.8 . . ?
O31 Cu10 O10W 82.79(6) 87_655 . ?
N16 Cu10 O10W 80.4 . . ?
N16 Cu10 O10W 80.39(8) 87_655 . ?
O31 Cu10 C272 149.4(4) . 87_655 ?
O31 Cu10 C272 29.3(3) 87_655 87_655 ?
N16 Cu10 C272 111.1(4) . 87_655 ?
N16 Cu10 C272 68.0(5) 87_655 87_655 ?
O10W Cu10 C272 87.4 . 87_655 ?
O31 Cu10 C272 29.3 . . ?
O31 Cu10 C272 149.4(5) 87_655 . ?
N16 Cu10 C272 68.0 . . ?
N16 Cu10 C272 111.1(4) 87_655 . ?
O10W Cu10 C272 87.4 . . ?
C272 Cu10 C272 174.8 87_655 . ?

loop_
_geom_bond_atom_site_label_1
_geom_bond_atom_site_label_2
_geom_bond_distance
_geom_bond_site_symmetry_2
_geom_bond_publ_flag
C1 C5 1.5193 . ?
C1 C4 1.5475 . ?
C1 C2 1.5549 . ?
C1 S1 1.8977 . ?
C2 N1 1.4581 . ?
C2 C3 1.5344 . ?
C3 O2 1.2326 . ?
C3 O1 1.2834 . ?
C6 C9 1.5515 . ?
C6 C10 1.5813 . ?
C6 C7 1.5888 . ?
C6 S2 1.9392 . ?
C7 N2 1.4897 . ?
C7 C8 1.5679 . ?
C8 O4 1.2593 . ?
C8 O3 1.3116 . ?
C11 C15 1.5285 . ?
C11 C14 1.5567 . ?
C11 C12 1.5645 . ?
C11 S3 1.9096 . ?
C12 N3 1.4667 . ?
C12 C13 1.5441 . ?
C13 O6 1.2391 . ?
C13 O5 1.2914 . ?
C16 C20 1.5258 . ?
C16 C19 1.5392 . ?
C16 C17 1.5647 . ?
C16 S4 1.8917 . ?
C17 N4 1.4775 . ?
C17 C18 1.5649 . ?
C18 O8 1.2602 . ?
C18 O7 1.2661 . ?
C21 C24 1.5593 . ?
C21 C25 1.5727 . ?
C21 C22 1.5991 . ?
C21 S5 1.9320 . ?
C22 N5 1.5102 . ?
C22 C23 1.5983 . ?
C23 O10 1.2870 . ?
C23 O9 1.2938 . ?
C23 Cu1 2.4965(11) . ?
C26 C29 1.5347 . ?
C26 C30 1.5491 . ?
C26 C27 1.5746 . ?
C26 S6 1.9026 . ?
C27 N6 1.4869 . ?
C27 C28 1.5738 . ?
C28 O12 1.2675 . ?
C28 O11 1.2740 . ?
C28 Cu2 2.5454(11) . ?
C31 C36 1.3688 . ?
C31 C32 1.4080 . ?
C31 P1 1.8443 . ?
C32 C33 1.3825 . ?
C33 C34 1.4582 . ?
C34 C35 1.3510 . ?
C35 C36 1.3796 . ?
C37 C38 1.3281 . ?
C37 C42 1.4161 . ?
C37 P1 1.8262 . ?
C38 C39 1.3788 . ?
C39 C40 1.4071 . ?
C40 C41 1.3508 . ?
C41 C42 1.3822 . ?
C43 C44 1.3986 . ?
C43 C48 1.4389 . ?
C43 P2 1.8847 . ?
C44 C45 1.4096 . ?
C45 C46 1.3806 . ?
C46 C47 1.4901 . ?
C47 C48 1.4130 . ?
C49 C54 1.3574 . ?
C49 C50 1.4463 . ?
C49 P2 1.8655 . ?
C50 C51 1.4124 . ?
C51 C52 1.3797 . ?
C52 C53 1.4381 . ?
C53 C54 1.4087 . ?
C55 C56 1.3371 . ?
C55 C60 1.4252 . ?
C55 P3 1.8367 . ?
C56 C57 1.3875 . ?
C57 C58 1.4166 . ?
C58 C59 1.3585 . ?
C59 C60 1.3906 . ?
C61 C62 1.3775 . ?
C61 C66 1.4163 . ?
C61 P3 1.8557 . ?
C62 C63 1.3881 . ?
C63 C64 1.3593 . ?
C64 C65 1.4674 . ?
C65 C66 1.3917 . ?
C67 C70 1.5576 . ?
C67 P1 1.8355 . ?
C68 C70 1.4888 . ?
C68 P2 1.8752 . ?
C69 C70 1.7040 . ?
C69 P3 2.0011 . ?
C70 C71 1.5793 . ?
C72 C73 1.3833 . ?
C72 C77 1.4093 . ?
C72 P4 1.8375 . ?
C73 C74 1.4035 . ?
C74 C75 1.3578 . ?
C75 C76 1.3889 . ?
C76 C77 1.4382 . ?
C78 C79 1.3654 . ?
C78 C83 1.4104 . ?
C78 P4 1.8430 . ?
C79 C80 1.4116 . ?
C80 C81 1.3770 . ?
C81 C82 1.3455 . ?
C82 C83 1.3732 . ?
C84 C89 1.4143 . ?
C84 C85 1.4403 . ?
C84 P5 1.8776 . ?
C85 C86 1.4692 . ?
C86 C87 1.4200 . ?
C87 C88 1.3867 . ?
C88 C89 1.4331 . ?
C90 C95 1.3956 . ?
C90 C91 1.4413 . ?
C90 P5 1.8829 . ?
C91 C92 1.4022 . ?
C92 C93 1.3758 . ?
C93 C94 1.4066 . ?
C94 C95 1.4427 . ?
C96 C101 1.3738 . ?
C96 C97 1.4191 . ?
C96 P6 1.8537 . ?
C97 C98 1.3812 . ?
C98 C99 1.3537 . ?
C99 C100 1.3856 . ?
C100 C101 1.4199 . ?
C102 C107 1.3917 . ?
C102 C103 1.4174 . ?
C102 P6 1.8489 . ?
C103 C104 1.4468 . ?
C104 C105 1.3982 . ?
C105 C106 1.3653 . ?
C106 C107 1.4116 . ?
C108 C111 1.5655 . ?
C108 P4 1.8594 . ?
C109 C111 1.6092 . ?
C109 P5 1.8999 . ?
C110 C111 1.5638 . ?
C110 P6 1.8709 . ?
C111 C112 1.5188 . ?
O1 Cu1 1.9255 . ?
O3 Cu2 1.9678 . ?
O5 Cu3 1.9377 . ?
O7 Cu3 1.7250 . ?
O9 Cu1 1.6789 . ?
O11 Cu2 1.7322 . ?
N1 Cu1 2.0094 . ?
N2 Cu2 2.0530 . ?
N3 Cu3 2.0217 . ?
N4 Cu3 2.0472 . ?
N5 Cu1 1.9616 . ?
N6 Cu2 1.9835 . ?
P1 Au1 2.2758 . ?
P2 Au2 2.3256 . ?
P3 Au3 2.2904 . ?
P4 Au4 2.2720 . ?
P5 Au5 2.3215 . ?
P6 Au6 2.2858 . ?
S1 Au1 2.3219 . ?
S1 Ag1 2.4047(10) . ?
S2 Au2 2.3732(10) . ?
S2 Ag2 2.4569(11) . ?
S3 Au3 2.3364 . ?
S3 Ag3 2.4185(10) . ?
S4 Au4 2.3238 . ?
S4 Ag1 2.3798(10) . ?
S5 Au5 2.3747(10) . ?
S5 Ag2 2.4320(10) . ?
S6 Au6 2.3390(10) . ?
S6 Ag3 2.3948(10) . ?
Au1 Ag1 2.9861(13) . ?
Au2 Ag2 3.0508(13) . ?
Au3 Ag3 3.0044(13) . ?
Au4 Ag1 3.1067(13) . ?
Au5 Ag2 3.1748(14) . ?
Au6 Ag3 3.1260(13) . ?
Cu1 O1W 2.2788 . ?
Cu2 O2W 2.1123 . ?
Cu3 O3W 2.1400 . ?
C113 C116 1.5322(19) . ?
C113 C117 1.5615(19) . ?
C113 C114 1.5693(19) . ?
C113 S7 1.916(2) . ?
C114 N7 1.4713(18) . ?
C114 C115 1.5486(19) . ?
C115 O14 1.2437(15) . ?
C115 O13 1.2947(16) . ?
C115 Cu4 2.448(3) . ?
C118 C121 1.5401(19) . ?
C118 C122 1.5537(19) . ?
C118 C119 1.5896(19) . ?
C118 S8 1.909(2) . ?
C119 N8 1.4915(18) . ?
C119 C120 1.5785(19) . ?
C120 O16 1.2709(15) . ?
C120 O15 1.2777(16) . ?
C123 C124 1.3404(16) . ?
C123 C128 1.4289(17) . ?
C123 P7 1.842(2) . ?
C124 C125 1.3910(17) . ?
C125 C126 1.4208(17) . ?
C126 C127 1.3627(17) . ?
C127 C128 1.3949(17) . ?
C129 C130 1.3809(17) . ?
C129 C134 1.4210(17) . ?
C129 P7 1.862(2) . ?
C130 C131 1.3925(17) . ?
C131 C132 1.3634(17) . ?
C132 C133 1.4723(18) . ?
C133 C134 1.3953(17) . ?
C135 C136 1.623(2) . ?
C135 P7 1.852(2) . ?
C136 C137 1.2675(16) . ?
C138 C139 1.3778(17) . ?
C138 C143 1.4241(17) . ?
C138 P8 1.859(2) . ?
C139 C140 1.4245(17) . ?
C140 C141 1.3895(17) . ?
C141 C142 1.3584(17) . ?
C142 C143 1.3845(17) . ?
C144 C149 1.3962(17) . ?
C144 C145 1.4218(17) . ?
C144 P8 1.854(2) . ?
C145 C146 1.4510(18) . ?
C146 C147 1.4022(17) . ?
C147 C148 1.3698(17) . ?
C148 C149 1.4158(17) . ?
C150 C151 1.731(2) . ?
C150 P8 1.876(2) . ?
C151 C152 1.4323(18) . ?
O13 Cu4 1.5871(19) . ?
O15 Cu4 1.942(2) . ?
N7 Cu4 1.993(2) . ?
N8 Cu4 2.026(2) . ?
P7 Au7 2.297(3) . ?
P8 Au8 2.293(3) . ?
S7 Au7 2.344(3) . ?
S7 Ag4 2.426(3) . ?
S8 Au8 2.345(3) . ?
S8 Ag4 2.365(15) 38_654 ?
Au7 Ag4 3.014(4) . ?
Au8 Ag4 3.220(11) 38_654 ?
C153 C156 1.5283(12) . ?
C153 C157 1.5425(12) . ?
C153 C154 1.5666(13) . ?
C153 S9 2.0786(17) . ?
C154 N10 1.4800(12) . ?
C154 C155 1.5675(13) . ?
C155 O18 1.2616(10) . ?
C155 O17 1.2682(10) . ?
C158 C161 1.5220(12) . ?
C158 C162 1.5497(12) . ?
C158 C159 1.5568(13) . ?
C158 S10 1.8713(15) . ?
C159 N11 1.4604(12) . ?
C159 C160 1.589(15) 88 ?
C159 Cu6 2.459(2) . ?
C160 O20 1.2345 . ?
C160 O19 1.2855(10) . ?
C160 Cu6 2.532(2) . ?
C163 C164 1.4512(12) . ?
C163 C167 1.5082(12) . ?
C163 C166 1.5366(12) . ?
C163 S11 1.8454(15) . ?
C164 N9 1.4478(12) . ?
C164 C165 1.5236(12) . ?
C165 O22 1.2240 . ?
C165 O21 1.2747(10) . ?
C168 C169 1.3676(11) . ?
C168 C173 1.4129(11) . ?
C168 P9 1.8465(15) . ?
C169 C170 1.4139(11) . ?
C170 C171 1.3788(11) . ?
C171 C172 1.3476(11) . ?
C172 C173 1.3754(11) . ?
C174 C175 1.3865(11) . ?
C174 C179 1.4112(11) . ?
C174 P9 1.9238(16) . ?
C175 C176 1.4044(11) . ?
C176 C177 1.3596(11) . ?
C177 C178 1.3913(11) . ?
C178 C179 1.4403(12) . ?
C180 C185 1.3307(11) . ?
C180 C181 1.4187(11) . ?
C180 P10 1.8463(15) . ?
C181 C182 1.3841(11) . ?
C182 C183 1.3529(11) . ?
C183 C184 1.4099(11) . ?
C184 C185 1.3810(11) . ?
C186 C187 1.3707(11) . ?
C186 C191 1.4108(11) . ?
C186 P10 1.9057(15) . ?
C187 C188 1.3823(11) . ?
C188 C189 1.3532(11) . ?
C189 C190 1.4610(12) . ?
C190 C191 1.3843(11) . ?
C192 C193 1.3190(11) . ?
C192 C197 1.4058(11) . ?
C192 P11 1.9998(16) . ?
C193 C194 1.3681(11) . ?
C194 C195 1.3979(11) . ?
C195 C196 1.3407(11) . ?
C196 C197 1.3719(11) . ?
C198 C203 1.3587(11) . ?
C198 C199 1.3990(11) . ?
C198 P11 1.7513(14) . ?
C199 C200 1.3728(11) . ?
C200 C201 1.4484(12) . ?
C201 C202 1.3411(11) . ?
C202 C203 1.3704(11) . ?
C204 C207 1.5466(12) . ?
C204 P11 1.8527(15) . ?
C205 P9 1.606(14) 88 ?
C205 C207 1.7868(14) . ?
C206 C207 1.4665(12) . ?
C206 P10 1.8758(15) . ?
C207 C208 1.5680(13) . ?
O17 Cu5 1.9706(16) . ?
O19 Cu6 1.8272(15) . ?
O21 Cu5 1.8812(15) . ?
N9 Cu5 1.8047(14) . ?
N10 Cu5 2.3265(19) . ?
N11 Cu6 1.6734(14) . ?
P9 Au9 2.2573(18) . ?
P10 Au10 2.2610(18) . ?
P11 Au11 2.2611(18) . ?
S9 Au9 2.3089(19) . ?
S9 Ag5 2.3646(19) . ?
S10 Au10 2.3071(19) . ?
S10 Ag5 2.3887(19) . ?
S11 Au11 2.3067(19) . ?
S11 Ag6 2.606(2) . ?
Au9 Ag5 3.086(2) . ?
Au10 Ag5 2.967(2) . ?
Au11 Ag6 3.086(2) . ?
Cu5 O5W 2.3196(19) . ?
Cu6 O6W 2.2798(18) . ?
C209 C213 1.5519(13) . ?
C209 C212 1.5652(13) . ?
C209 C210 1.5916(13) . ?
C209 S12 1.8545(15) . ?
C210 N12 1.5030(12) . ?
C210 C211 1.5915(13) . ?
C211 O26 1.2813(10) . ?
C211 O25 1.2875(10) . ?
C211 Cu8 2.548(2) . ?
C214 C218 1.5457(12) . ?
C214 C217 1.5738(13) . ?
C214 C215 1.5815(13) . ?
C214 S13 1.9958(16) . ?
C215 N13 1.455(18) 42_655 ?
C215 C216 1.5607(13) . ?
C216 O24 1.2537(10) . ?
C216 O23 1.3049(11) . ?
C216 Cu7 2.496(2) . ?
C219 C223 1.4510(12) . ?
C219 C220 1.5032(12) . ?
C219 C222 1.6083(13) . ?
C219 S14 1.8797(15) . ?
C220 N14 1.3357(11) . ?
C220 C221 1.4066(11) . ?
C221 O28 1.1290 . ?
C221 O27 1.1756 . ?
C224 C225 1.4076(12) . ?
C224 C229 1.4334(12) . ?
C224 P12 1.9476(16) . ?
C225 C226 1.4263(12) . ?
C226 C227 1.3803(11) . ?
C227 C228 1.4129(12) . ?
C228 C229 1.4628(12) . ?
C230 C231 1.3886(11) . ?
C230 C235 1.4347(12) . ?
C230 P12 1.9301(16) . ?
C231 C232 1.4361(12) . ?
C232 C233 1.3993(11) . ?
C233 C234 1.3698(11) . ?
C234 C235 1.3956(11) . ?
C236 C237 1.3515(11) . ?
C236 C241 1.4399(12) . ?
C236 P13 2.0749(17) . ?
C237 C238 1.4019(11) . ?
C238 C239 1.4316(12) . ?
C239 C240 1.3737(11) . ?
C240 C241 1.4056(11) . ?
C242 C247 1.3924(11) . ?
C242 C243 1.4321(12) . ?
C242 P13 1.6598(13) . ?
C243 C244 1.4061(11) . ?
C244 C245 1.4834(12) . ?
C245 C246 1.3736(11) . ?
C246 C247 1.4038(11) . ?
C248 C253 1.2164 . ?
C248 C249 1.2966(11) . ?
C248 P14 1.9082(15) . ?
C249 C250 1.2663(10) . ?
C250 C251 1.2368(10) . ?
C251 C252 1.2897(10) . ?
C252 C253 1.2633(10) . ?
C254 C255 1.2536(10) . ?
C254 C259 1.2899(11) . ?
C254 P14 1.6328(13) . ?
C255 C256 1.2643(10) . ?
C256 C257 1.2370(10) . ?
C257 C258 1.3360(11) . ?
C258 C259 1.2662(10) . ?
C260 C263 1.5573(13) . ?
C260 P12 1.730(15) 42_655 ?
C261 C263 1.5854(13) . ?
C261 P13 1.9438(16) . ?
C262 C263 1.7046(14) . ?
C262 P14 1.8831(15) . ?
C263 C264 1.6066(13) . ?
O23 Cu7 1.6529(14) . ?
O25 Cu8 1.6979(14) . ?
O27 Cu8 2.3764(19) . ?
N12 Cu8 2.0305(16) . ?
N13 Cu7 1.9826(16) . ?
N14 Cu8 1.8379(15) . ?
P12 Au12 2.2757(18) . ?
P13 Au13 2.2792(19) . ?
P14 Au14 2.2789(19) . ?
S12 Au12 2.3274(19) . ?
S12 Ag7 2.3835(19) . ?
S13 Au13 2.3254(19) . ?
S13 Ag7 2.4075(19) . ?
S14 Au14 2.3256(19) . ?
S14 Ag8 2.594(2) . ?
Au12 Ag7 3.111(3) . ?
Au13 Ag7 2.991(2) . ?
Au14 Ag8 3.231(3) . ?
Cu7 O7W 2.3200(19) . ?
Cu8 O8W 2.3827(19) . ?
C265 C269 1.5317(12) . ?
C265 C268 1.5444(13) . ?
C265 C266 1.5707(13) . ?
C265 S15 1.9126(15) . ?
C266 N15 1.4829(12) . ?
C266 C267 1.5696(13) . ?
C267 O30 1.2645(10) . ?
C267 O29 1.2703(10) . ?
C270 C274 1.5246(12) . ?
C270 C273 1.5535(12) . ?
C270 C271 1.5601(13) . ?
C270 S16 2.0334(16) . ?
C271 N16 1.4634(12) . ?
C271 C272 1.5400(12) . ?
C272 O32 1.2371(10) . ?
C272 O31 1.2886(10) . ?
C272 Cu10 2.456(2) . ?
C275 C276 1.4824(12) . ?
C275 C279 1.5002(12) . ?
C275 C278 1.5284(12) . ?
C275 S18 1.7340(14) . ?
C276 N17 1.4399(12) . ?
C276 C277 1.5153(12) . ?
C277 O34 1.2177 . ?
C277 O33 1.2676(10) . ?
C277 Cu9 2.536(2) . ?
C280 C281 1.3707(11) . ?
C280 C285 1.4154(11) . ?
C280 P15 2.0186(16) . ?
C281 C282 1.4163(11) . ?
C282 C283 1.3820(11) . ?
C283 C284 1.3504(11) . ?
C284 C285 1.3781(11) . ?
C286 C287 1.3889(11) . ?
C286 C291 1.4139(11) . ?
C286 P15 1.7195(14) . ?
C287 C288 1.4076(11) . ?
C288 C289 1.3628(11) . ?
C289 C290 1.3940(11) . ?
C290 C291 1.4429(12) . ?
C292 C297 1.3738(11) . ?
C292 C293 1.4133(11) . ?
C292 P16 1.7095(14) . ?
C293 C294 1.3873(11) . ?
C294 C295 1.4638(12) . ?
C295 C296 1.3550(11) . ?
C296 C297 1.3852(11) . ?
C298 C299 1.3328(11) . ?
C298 C303 1.4219(11) . ?
C298 P16 2.1012(17) . ?
C299 C300 1.3838(11) . ?
C300 C301 1.4129(11) . ?
C301 C302 1.3552(11) . ?
C302 C303 1.3870(11) . ?
C304 C305 1.3527(11) . ?
C304 C309 1.3903(11) . ?
C304 P17 1.8200(15) . ?
C305 C306 1.3630(11) . ?
C306 C307 1.3338(11) . ?
C307 C308 1.4406(12) . ?
C308 C309 1.3650(11) . ?
C310 C311 1.3114(11) . ?
C310 C315 1.3984(11) . ?
C310 P17 1.8487(15) . ?
C311 C312 1.3617(11) . ?
C312 C313 1.3902(11) . ?
C313 C314 1.3334(11) . ?
C314 C315 1.3653(11) . ?
C316 C319 1.4868(12) . ?
C316 P15 1.717(14) 87_655 ?
C317 C319 1.5632(13) . ?
C317 P16 1.8165(15) . ?
C318 C319 1.8105(15) . ?
C318 P17 1.8450(15) . ?
C319 C320 1.3328(11) . ?
O29 Cu9 1.8791(15) . ?
O31 Cu10 1.6781(14) . ?
O33 Cu9 1.7052(14) . ?
N15 Cu9 2.1841(18) . ?
N16 Cu10 1.8775(15) . ?
N17 Cu9 1.9461(16) . ?
P15 Au15 2.2519(18) . ?
P16 Au16 2.2550(18) . ?
P17 Au17 2.2542(18) . ?
S15 Au15 2.3021(19) . ?
S15 Ag9 2.3590(19) . ?
S16 Au16 2.3003(19) . ?
S16 Ag9 2.3813(19) . ?
S18 Au17 2.3011(19) . ?
S18 Ag10 2.621(2) . ?
Au15 Ag9 3.078(2) . ?
Au16 Ag9 2.959(2) . ?
Au17 Ag10 3.100(2) . ?
Cu9 O9W 2.3373(19) . ?
Cu10 O10W 2.3408(19) . ?

loop_
_geom_torsion_atom_site_label_1
_geom_torsion_atom_site_label_2
_geom_torsion_atom_site_label_3
_geom_torsion_atom_site_label_4
_geom_torsion
_geom_torsion_site_symmetry_1
_geom_torsion_site_symmetry_2
_geom_torsion_site_symmetry_3
_geom_torsion_site_symmetry_4
_geom_torsion_publ_flag
C5 C1 C2 N1 -174.6 . . . . ?
C4 C1 C2 N1 62.6 . . . . ?
S1 C1 C2 N1 -51.5 . . . . ?
C5 C1 C2 C3 -46.4 . . . . ?
C4 C1 C2 C3 -169.2 . . . . ?
S1 C1 C2 C3 76.6 . . . . ?
N1 C2 C3 O2 -160.5 . . . . ?
C1 C2 C3 O2 70.0 . . . . ?
N1 C2 C3 O1 17.4 . . . . ?
C1 C2 C3 O1 -112.1 . . . . ?
C9 C6 C7 N2 -174.5 . . . . ?
C10 C6 C7 N2 62.6 . . . . ?
S2 C6 C7 N2 -51.5 . . . . ?
C9 C6 C7 C8 -46.4 . . . . ?
C10 C6 C7 C8 -169.2 . . . . ?
S2 C6 C7 C8 76.7 . . . . ?
N2 C7 C8 O4 -160.5 . . . . ?
C6 C7 C8 O4 70.0 . . . . ?
N2 C7 C8 O3 17.4 . . . . ?
C6 C7 C8 O3 -112.1 . . . . ?
C15 C11 C12 N3 -174.6 . . . . ?
C14 C11 C12 N3 62.6 . . . . ?
S3 C11 C12 N3 -51.5 . . . . ?
C15 C11 C12 C13 -46.4 . . . . ?
C14 C11 C12 C13 -169.2 . . . . ?
S3 C11 C12 C13 76.7 . . . . ?
N3 C12 C13 O6 -160.5 . . . . ?
C11 C12 C13 O6 70.0 . . . . ?
N3 C12 C13 O5 17.4 . . . . ?
C11 C12 C13 O5 -112.1 . . . . ?
C20 C16 C17 N4 61.2 . . . . ?
C19 C16 C17 N4 -176.2 . . . . ?
S4 C16 C17 N4 -53.0 . . . . ?
C20 C16 C17 C18 -174.2 . . . . ?
C19 C16 C17 C18 -51.6 . . . . ?
S4 C16 C17 C18 71.6 . . . . ?
N4 C17 C18 O8 -173.8 . . . . ?
C16 C17 C18 O8 59.9 . . . . ?
N4 C17 C18 O7 7.0 . . . . ?
C16 C17 C18 O7 -119.3 . . . . ?
C24 C21 C22 N5 61.3 . . . . ?
C25 C21 C22 N5 -176.2 . . . . ?
S5 C21 C22 N5 -53.0 . . . . ?
C24 C21 C22 C23 -174.2 . . . . ?
C25 C21 C22 C23 -51.7 . . . . ?
S5 C21 C22 C23 71.5 . . . . ?
N5 C22 C23 O10 -173.8 . . . . ?
C21 C22 C23 O10 60.0 . . . . ?
N5 C22 C23 O9 7.0 . . . . ?
C21 C22 C23 O9 -119.3 . . . . ?
N5 C22 C23 Cu1 6.8 . . . . ?
C21 C22 C23 Cu1 -119.4 . . . . ?
C29 C26 C27 N6 61.3 . . . . ?
C30 C26 C27 N6 -176.1 . . . . ?
S6 C26 C27 N6 -52.9 . . . . ?
C29 C26 C27 C28 -174.2 . . . . ?
C30 C26 C27 C28 -51.7 . . . . ?
S6 C26 C27 C28 71.5 . . . . ?
N6 C27 C28 O12 -173.9 . . . . ?
C26 C27 C28 O12 59.9 . . . . ?
N6 C27 C28 O11 7.0 . . . . ?
C26 C27 C28 O11 -119.2 . . . . ?
N6 C27 C28 Cu2 -1.1 . . . . ?
C26 C27 C28 Cu2 -127.3 . . . . ?
C36 C31 C32 C33 -2.9 . . . . ?
P1 C31 C32 C33 175.1 . . . . ?
C31 C32 C33 C34 1.4 . . . . ?
C32 C33 C34 C35 2.6 . . . . ?
C33 C34 C35 C36 -5.3 . . . . ?
C32 C31 C36 C35 0.4 . . . . ?
P1 C31 C36 C35 -177.6 . . . . ?
C34 C35 C36 C31 3.9 . . . . ?
C42 C37 C38 C39 -0.5 . . . . ?
P1 C37 C38 C39 -176.3 . . . . ?
C37 C38 C39 C40 0.2 . . . . ?
C38 C39 C40 C41 0.1 . . . . ?
C39 C40 C41 C42 -0.2 . . . . ?
C40 C41 C42 C37 -0.1 . . . . ?
C38 C37 C42 C41 0.4 . . . . ?
P1 C37 C42 C41 176.7 . . . . ?
C48 C43 C44 C45 0.4 . . . . ?
P2 C43 C44 C45 -177.7 . . . . ?
C43 C44 C45 C46 4.0 . . . . ?
C44 C45 C46 C47 -5.4 . . . . ?
C45 C46 C47 C48 2.6 . . . . ?
C46 C47 C48 C43 1.4 . . . . ?
C44 C43 C48 C47 -3.0 . . . . ?
P2 C43 C48 C47 175.1 . . . . ?
C54 C49 C50 C51 0.4 . . . . ?
P2 C49 C50 C51 176.7 . . . . ?
C49 C50 C51 C52 -0.1 . . . . ?
C50 C51 C52 C53 -0.2 . . . . ?
C51 C52 C53 C54 0.1 . . . . ?
C50 C49 C54 C53 -0.5 . . . . ?
P2 C49 C54 C53 -176.3 . . . . ?
C52 C53 C54 C49 0.2 . . . . ?
C60 C55 C56 C57 -0.5 . . . . ?
P3 C55 C56 C57 -176.4 . . . . ?
C55 C56 C57 C58 0.3 . . . . ?
C56 C57 C58 C59 0.1 . . . . ?
C57 C58 C59 C60 -0.2 . . . . ?
C58 C59 C60 C55 0.0 . . . . ?
C56 C55 C60 C59 0.4 . . . . ?
P3 C55 C60 C59 176.7 . . . . ?
C66 C61 C62 C63 0.4 . . . . ?
P3 C61 C62 C63 -177.6 . . . . ?
C61 C62 C63 C64 3.9 . . . . ?
C62 C63 C64 C65 -5.3 . . . . ?
C63 C64 C65 C66 2.6 . . . . ?
C64 C65 C66 C61 1.4 . . . . ?
C62 C61 C66 C65 -2.9 . . . . ?
P3 C61 C66 C65 175.1 . . . . ?
P2 C68 C70 C67 55.9 . . . . ?
P2 C68 C70 C71 -81.5 . . . . ?
P2 C68 C70 C69 166.1 . . . . ?
P1 C67 C70 C68 151.8 . . . . ?
P1 C67 C70 C71 -68.0 . . . . ?
P1 C67 C70 C69 44.8 . . . . ?
P3 C69 C70 C68 46.7 . . . . ?
P3 C69 C70 C67 170.6 . . . . ?
P3 C69 C70 C71 -74.1 . . . . ?
C77 C72 C73 C74 2.4 . . . . ?
P4 C72 C73 C74 -175.3 . . . . ?
C72 C73 C74 C75 -1.8 . . . . ?
C73 C74 C75 C76 -0.2 . . . . ?
C74 C75 C76 C77 1.5 . . . . ?
C73 C72 C77 C76 -1.1 . . . . ?
P4 C72 C77 C76 176.5 . . . . ?
C75 C76 C77 C72 -0.9 . . . . ?
C83 C78 C79 C80 1.6 . . . . ?
P4 C78 C79 C80 177.6 . . . . ?
C78 C79 C80 C81 -0.8 . . . . ?
C79 C80 C81 C82 1.2 . . . . ?
C80 C81 C82 C83 -2.5 . . . . ?
C81 C82 C83 C78 3.2 . . . . ?
C79 C78 C83 C82 -2.8 . . . . ?
P4 C78 C83 C82 -179(8) . . . . ?
C89 C84 C85 C86 -1.1 . . . . ?
P5 C84 C85 C86 176.5 . . . . ?
C84 C85 C86 C87 -0.9 . . . . ?
C85 C86 C87 C88 1.5 . . . . ?
C86 C87 C88 C89 -0.2 . . . . ?
C85 C84 C89 C88 2.4 . . . . ?
P5 C84 C89 C88 -175.3 . . . . ?
C87 C88 C89 C84 -1.8 . . . . ?
C95 C90 C91 C92 -2.9 . . . . ?
P5 C90 C91 C92 -179(8) . . . . ?
C90 C91 C92 C93 3.3 . . . . ?
C91 C92 C93 C94 -2.5 . . . . ?
C92 C93 C94 C95 1.2 . . . . ?
C91 C90 C95 C94 1.6 . . . . ?
P5 C90 C95 C94 177.6 . . . . ?
C93 C94 C95 C90 -0.8 . . . . ?
C101 C96 C97 C98 -2.8 . . . . ?
P6 C96 C97 C98 -178.7 . . . . ?
C96 C97 C98 C99 3.2 . . . . ?
C97 C98 C99 C100 -2.5 . . . . ?
C98 C99 C100 C101 1.1 . . . . ?
C97 C96 C101 C100 1.6 . . . . ?
P6 C96 C101 C100 177.5 . . . . ?
C99 C100 C101 C96 -0.7 . . . . ?
C107 C102 C103 C104 -1.1 . . . . ?
P6 C102 C103 C104 176.5 . . . . ?
C102 C103 C104 C105 -0.9 . . . . ?
C103 C104 C105 C106 1.5 . . . . ?
C104 C105 C106 C107 -0.2 . . . . ?
C103 C102 C107 C106 2.5 . . . . ?
P6 C102 C107 C106 -175.3 . . . . ?
C105 C106 C107 C102 -1.8 . . . . ?
P6 C110 C111 C112 -74.3 . . . . ?
P6 C110 C111 C108 46.4 . . . . ?
P6 C110 C111 C109 167.1 . . . . ?
P4 C108 C111 C112 -72.6 . . . . ?
P4 C108 C111 C110 171.7 . . . . ?
P4 C108 C111 C109 56.1 . . . . ?
P5 C109 C111 C112 -62.8 . . . . ?
P5 C109 C111 C110 47.4 . . . . ?
P5 C109 C111 C108 169.9 . . . . ?
O2 C3 O1 Cu1 173.2 . . . . ?
C2 C3 O1 Cu1 -4.8 . . . . ?
O4 C8 O3 Cu2 173.1 . . . . ?
C7 C8 O3 Cu2 -4.8 . . . . ?
O6 C13 O5 Cu3 173.1 . . . . ?
C12 C13 O5 Cu3 -4.8 . . . . ?
O8 C18 O7 Cu3 170.8 . . . . ?
C17 C18 O7 Cu3 -10.1 . . . . ?
O10 C23 O9 Cu1 -179(40) . . . . ?
C22 C23 O9 Cu1 -0.2 . . . . ?
O12 C28 O11 Cu2 167.9 . . . . ?
C27 C28 O11 Cu2 -13.1 . . . . ?
C3 C2 N1 Cu1 -20.5 . . . . ?
C1 C2 N1 Cu1 109.5 . . . . ?
C8 C7 N2 Cu2 -20.6 . . . . ?
C6 C7 N2 Cu2 109.5 . . . . ?
C13 C12 N3 Cu3 -20.6 . . . . ?
C11 C12 N3 Cu3 109.5 . . . . ?
C16 C17 N4 Cu3 126.9 . . . . ?
C18 C17 N4 Cu3 -1.4 . . . . ?
C23 C22 N5 Cu1 -8.8 . . . . ?
C21 C22 N5 Cu1 119.4 . . . . ?
C28 C27 N6 Cu2 1.4 . . . . ?
C26 C27 N6 Cu2 129.7 . . . . ?
C38 C37 P1 C67 4.0 . . . . ?
C42 C37 P1 C67 -171.9 . . . . ?
C38 C37 P1 C31 -109.5 . . . . ?
C42 C37 P1 C31 74.6 . . . . ?
C38 C37 P1 Au1 130.5 . . . . ?
C42 C37 P1 Au1 -45.4 . . . . ?
C70 C67 P1 C37 171.9 . . . . ?
C70 C67 P1 C31 -76.1 . . . . ?
C70 C67 P1 Au1 51.8 . . . . ?
C36 C31 P1 C37 -128.5 . . . . ?
C32 C31 P1 C37 53.5 . . . . ?
C36 C31 P1 C67 122.0 . . . . ?
C32 C31 P1 C67 -56.1 . . . . ?
C36 C31 P1 Au1 -10.0 . . . . ?
C32 C31 P1 Au1 172.0 . . . . ?
C54 C49 P2 C68 4.0 . . . . ?
C50 C49 P2 C68 -171.9 . . . . ?
C54 C49 P2 C43 -109.5 . . . . ?
C50 C49 P2 C43 74.6 . . . . ?
C54 C49 P2 Au2 130.5 . . . . ?
C50 C49 P2 Au2 -45.4 . . . . ?
C70 C68 P2 C49 171.1 . . . . ?
C70 C68 P2 C43 -76.9 . . . . ?
C70 C68 P2 Au2 51.0 . . . . ?
C44 C43 P2 C49 -128.5 . . . . ?
C48 C43 P2 C49 53.4 . . . . ?
C44 C43 P2 C68 121.9 . . . . ?
C48 C43 P2 C68 -56.2 . . . . ?
C44 C43 P2 Au2 -10.0 . . . . ?
C48 C43 P2 Au2 171.9 . . . . ?
C56 C55 P3 C61 -109.5 . . . . ?
C60 C55 P3 C61 74.5 . . . . ?
C56 C55 P3 C69 4.9 . . . . ?
C60 C55 P3 C69 -171.0 . . . . ?
C56 C55 P3 Au3 130.5 . . . . ?
C60 C55 P3 Au3 -45.4 . . . . ?
C62 C61 P3 C55 -128.4 . . . . ?
C66 C61 P3 C55 53.5 . . . . ?
C62 C61 P3 C69 112.9 . . . . ?
C66 C61 P3 C69 -65.1 . . . . ?
C62 C61 P3 Au3 -10.0 . . . . ?
C66 C61 P3 Au3 171.9 . . . . ?
C73 C72 P4 C78 75.5 . . . . ?
C77 C72 P4 C78 -102.2 . . . . ?
C73 C72 P4 C108 -172.7 . . . . ?
C77 C72 P4 C108 9.7 . . . . ?
C73 C72 P4 Au4 -45.3 . . . . ?
C77 C72 P4 Au4 137.0 . . . . ?
C79 C78 P4 C72 -112.0 . . . . ?
C83 C78 P4 C72 64.0 . . . . ?
C79 C78 P4 C108 139.2 . . . . ?
C83 C78 P4 C108 -44.8 . . . . ?
C79 C78 P4 Au4 11.7 . . . . ?
C83 C78 P4 Au4 -172.4 . . . . ?
C111 C108 P4 C72 171.3 . . . . ?
C111 C108 P4 C78 -79.4 . . . . ?
C111 C108 P4 Au4 44.8 . . . . ?
C89 C84 P5 C90 75.5 . . . . ?
C85 C84 P5 C90 -102.2 . . . . ?
C89 C84 P5 C109 -172.6 . . . . ?
C85 C84 P5 C109 9.7 . . . . ?
C89 C84 P5 Au5 -45.3 . . . . ?
C85 C84 P5 Au5 137.0 . . . . ?
C95 C90 P5 C84 -112.0 . . . . ?
C91 C90 P5 C84 64.0 . . . . ?
C95 C90 P5 C109 139.2 . . . . ?
C91 C90 P5 C109 -44.8 . . . . ?
C95 C90 P5 Au5 11.7 . . . . ?
C91 C90 P5 Au5 -172.4 . . . . ?
C111 C109 P5 C84 167.5 . . . . ?
C111 C109 P5 C90 -83.2 . . . . ?
C111 C109 P5 Au5 41.0 . . . . ?
C107 C102 P6 C96 75.5 . . . . ?
C103 C102 P6 C96 -102.2 . . . . ?
C107 C102 P6 C110 -172.6 . . . . ?
C103 C102 P6 C110 9.7 . . . . ?
C107 C102 P6 Au6 -45.3 . . . . ?
C103 C102 P6 Au6 137.0 . . . . ?
C101 C96 P6 C102 -112.0 . . . . ?
C97 C96 P6 C102 64.0 . . . . ?
C101 C96 P6 C110 139.2 . . . . ?
C97 C96 P6 C110 -44.8 . . . . ?
C101 C96 P6 Au6 11.6 . . . . ?
C97 C96 P6 Au6 -172.4 . . . . ?
C111 C110 P6 C102 177.1 . . . . ?
C111 C110 P6 C96 -73.6 . . . . ?
C111 C110 P6 Au6 50.6 . . . . ?
C5 C1 S1 Au1 42.4 . . . . ?
C4 C1 S1 Au1 161.7 . . . . ?
C2 C1 S1 Au1 -81.0 . . . . ?
C5 C1 S1 Ag1 -38.7 . . . . ?
C4 C1 S1 Ag1 80.5 . . . . ?
C2 C1 S1 Ag1 -162.2 . . . . ?
C20 C16 S4 Au4 175.7 . . . . ?
C19 C16 S4 Au4 56.2 . . . . ?
C17 C16 S4 Au4 -67.2 . . . . ?
C20 C16 S4 Ag1 89.2 . . . . ?
C19 C16 S4 Ag1 -30.3 . . . . ?
C17 C16 S4 Ag1 -153.7 . . . . ?
C23 O9 Cu1 N5 -4.9 . . . . ?
C23 O9 Cu1 N1 170.0 . . . . ?
C23 O9 Cu1 O1W -93.5 . . . . ?
C28 O11 Cu2 O3 86.9 . . . . ?
C28 O11 Cu2 N6 11.3 . . . . ?
C28 O11 Cu2 N2 174.9 . . . . ?
C28 O11 Cu2 O2W -86.6 . . . . ?
C18 O7 Cu3 O5 72.1 . . . . ?
C18 O7 Cu3 N3 171.4 . . . . ?
C18 O7 Cu3 N4 7.3 . . . . ?
C18 O7 Cu3 O3W -88.0 . . . . ?
C116 C113 C114 N7 -174.6 . . . . ?
C117 C113 C114 N7 62.6 . . . . ?
S7 C113 C114 N7 -51.5 . . . . ?
C116 C113 C114 C115 -46.4 . . . . ?
C117 C113 C114 C115 -169.2 . . . . ?
S7 C113 C114 C115 76.7 . . . . ?
N7 C114 C115 O14 -160.5 . . . . ?
C113 C114 C115 O14 69.9 . . . . ?
N7 C114 C115 O13 17.4 . . . . ?
C113 C114 C115 O13 -112.2 . . . . ?
N7 C114 C115 Cu4 15.8 . . . . ?
C113 C114 C115 Cu4 -113.8 . . . . ?
C121 C118 C119 N8 60.6 . . . . ?
C122 C118 C119 N8 -176.3 . . . . ?
S8 C118 C119 N8 -53.7 . . . . ?
C121 C118 C119 C120 -174.3 . . . . ?
C122 C118 C119 C120 -51.3 . . . . ?
S8 C118 C119 C120 71.4 . . . . ?
N8 C119 C120 O16 -173.8 . . . . ?
C118 C119 C120 O16 59.4 . . . . ?
N8 C119 C120 O15 7.0 . . . . ?
C118 C119 C120 O15 -119.8 . . . . ?
C128 C123 C124 C125 -0.5 . . . . ?
P7 C123 C124 C125 -176.3 . . . . ?
C123 C124 C125 C126 0.3 . . . . ?
C124 C125 C126 C127 0.1 . . . . ?
C125 C126 C127 C128 -0.3 . . . . ?
C126 C127 C128 C123 0.0 . . . . ?
C124 C123 C128 C127 0.4 . . . . ?
P7 C123 C128 C127 176.6 . . . . ?
C134 C129 C130 C131 0.4 . . . . ?
P7 C129 C130 C131 -177.7 . . . . ?
C129 C130 C131 C132 3.9 . . . . ?
C130 C131 C132 C133 -5.4 . . . . ?
C131 C132 C133 C134 2.6 . . . . ?
C132 C133 C134 C129 1.4 . . . . ?
C130 C129 C134 C133 -3.0 . . . . ?
P7 C129 C134 C133 175.1 . . . . ?
P7 C135 C136 C137 -76.1 . . . . ?
P7 C135 C136 C135 42.0(3) . . . 68_565 ?
P7 C135 C136 C135 165.7(4) . . . 38_654 ?
C143 C138 C139 C140 1.6 . . . . ?
P8 C138 C139 C140 177.6 . . . . ?
C138 C139 C140 C141 -0.7 . . . . ?
C139 C140 C141 C142 1.2 . . . . ?
C140 C141 C142 C143 -2.5 . . . . ?
C141 C142 C143 C138 3.2 . . . . ?
C139 C138 C143 C142 -2.8 . . . . ?
P8 C138 C143 C142 -178.7 . . . . ?
C149 C144 C145 C146 -1.1 . . . . ?
P8 C144 C145 C146 176.5 . . . . ?
C144 C145 C146 C147 -0.9 . . . . ?
C145 C146 C147 C148 1.5 . . . . ?
C146 C147 C148 C149 -0.2 . . . . ?
C145 C144 C149 C148 2.4 . . . . ?
P8 C144 C149 C148 -175.3 . . . . ?
C147 C148 C149 C144 -1.8 . . . . ?
P8 C150 C151 C152 -71.4 . . . . ?
P8 C150 C151 C150 50.0(3) . . . 38_654 ?
P8 C150 C151 C150 167.2(4) . . . 68_565 ?
O14 C115 O13 Cu4 175.2 . . . . ?
C114 C115 O13 Cu4 -2.7 . . . . ?
O16 C120 O15 Cu4 177.5 . . . . ?
C119 C120 O15 Cu4 -3.3 . . . . ?
C115 C114 N7 Cu4 -19.5 . . . . ?
C113 C114 N7 Cu4 110.6 . . . . ?
C120 C119 N8 Cu4 -7.0 . . . . ?
C118 C119 N8 Cu4 122.1 . . . . ?
C124 C123 P7 C135 3.9 . . . . ?
C128 C123 P7 C135 -172.0 . . . . ?
C124 C123 P7 C129 -109.6 . . . . ?
C128 C123 P7 C129 74.6 . . . . ?
C124 C123 P7 Au7 130.5 . . . . ?
C128 C123 P7 Au7 -45.4 . . . . ?
C136 C135 P7 C123 175.1 . . . . ?
C136 C135 P7 C129 -72.8 . . . . ?
C136 C135 P7 Au7 55.0 . . . . ?
C130 C129 P7 C123 -128.4 . . . . ?
C134 C129 P7 C123 53.4 . . . . ?
C130 C129 P7 C135 121.9 . . . . ?
C134 C129 P7 C135 -56.2 . . . . ?
C130 C129 P7 Au7 -9.9 . . . . ?
C134 C129 P7 Au7 171.9 . . . . ?
C149 C144 P8 C138 75.5 . . . . ?
C145 C144 P8 C138 -102.2 . . . . ?
C149 C144 P8 C150 -172.7 . . . . ?
C145 C144 P8 C150 9.7 . . . . ?
C149 C144 P8 Au8 -45.3 . . . . ?
C145 C144 P8 Au8 137.1 . . . . ?
C139 C138 P8 C144 -112.0 . . . . ?
C143 C138 P8 C144 64.0 . . . . ?
C139 C138 P8 C150 139.2 . . . . ?
C143 C138 P8 C150 -44.9 . . . . ?
C139 C138 P8 Au8 11.7 . . . . ?
C143 C138 P8 Au8 -172.4 . . . . ?
C151 C150 P8 C144 171.0 . . . . ?
C151 C150 P8 C138 -79.7 . . . . ?
C151 C150 P8 Au8 44.5 . . . . ?
C115 O13 Cu4 N7 -8.6 . . . . ?
C115 O13 Cu4 N8 164.9 . . . . ?
C156 C153 C154 N10 61.2 . . . . ?
C157 C153 C154 N10 -176.2 . . . . ?
S9 C153 C154 N10 -56.1 . . . . ?
C156 C153 C154 C155 -174.2 . . . . ?
C157 C153 C154 C155 -51.7 . . . . ?
S9 C153 C154 C155 68.5 . . . . ?
N10 C154 C155 O18 -173.7 . . . . ?
C153 C154 C155 O18 60.0 . . . . ?
N10 C154 C155 O17 7.1 . . . . ?
C153 C154 C155 O17 -119.3 . . . . ?
C161 C158 C159 N11 -174.5 . . . . ?
C162 C158 C159 N11 62.6 . . . . ?
S10 C158 C159 N11 -50.3 . . . . ?
C161 C158 C159 C160 -43.4(6) . . . 88 ?
C162 C158 C159 C160 -166.2(6) . . . 88 ?
S10 C158 C159 C160 80.9(6) . . . 88 ?
C161 C158 C159 Cu6 -128.3 . . . . ?
C162 C158 C159 Cu6 108.8 . . . . ?
S10 C158 C159 Cu6 -4.1 . . . . ?
C167 C163 C164 N9 -175.1 . . . . ?
C166 C163 C164 N9 64.4 . . . . ?
S11 C163 C164 N9 -50.4 . . . . ?
C167 C163 C164 C165 -48.8 . . . . ?
C166 C163 C164 C165 -169.3 . . . . ?
S11 C163 C164 C165 75.9 . . . . ?
N9 C164 C165 O22 -160.5 . . . . ?
C163 C164 C165 O22 73.4 . . . . ?
N9 C164 C165 O21 17.4 . . . . ?
C163 C164 C165 O21 -108.7 . . . . ?
C173 C168 C169 C170 1.6 . . . . ?
P9 C168 C169 C170 -176.8 . . . . ?
C168 C169 C170 C171 -0.8 . . . . ?
C169 C170 C171 C172 1.2 . . . . ?
C170 C171 C172 C173 -2.5 . . . . ?
C171 C172 C173 C168 3.3 . . . . ?
C169 C168 C173 C172 -2.9 . . . . ?
P9 C168 C173 C172 175.7 . . . . ?
C179 C174 C175 C176 2.4 . . . . ?
P9 C174 C175 C176 -173.4 . . . . ?
C174 C175 C176 C177 -1.8 . . . . ?
C175 C176 C177 C178 -0.2 . . . . ?
C176 C177 C178 C179 1.6 . . . . ?
C175 C174 C179 C178 -1.1 . . . . ?
P9 C174 C179 C178 175.0 . . . . ?
C177 C178 C179 C174 -0.9 . . . . ?
C185 C180 C181 C182 0.4 . . . . ?
P10 C180 C181 C182 174.0 . . . . ?
C180 C181 C182 C183 -0.1 . . . . ?
C181 C182 C183 C184 -0.2 . . . . ?
C182 C183 C184 C185 0.1 . . . . ?
C181 C180 C185 C184 -0.5 . . . . ?
P10 C180 C185 C184 -173.1 . . . . ?
C183 C184 C185 C180 0.3 . . . . ?
C191 C186 C187 C188 0.4 . . . . ?
P10 C186 C187 C188 -178.1 . . . . ?
C186 C187 C188 C189 3.8 . . . . ?
C187 C188 C189 C190 -5.3 . . . . ?
C188 C189 C190 C191 2.6 . . . . ?
C189 C190 C191 C186 1.4 . . . . ?
C187 C186 C191 C190 -3.0 . . . . ?
P10 C186 C191 C190 175.6 . . . . ?
C197 C192 C193 C194 -0.5 . . . . ?
P11 C192 C193 C194 -177.0 . . . . ?
C192 C193 C194 C195 0.3 . . . . ?
C193 C194 C195 C196 0.1 . . . . ?
C194 C195 C196 C197 -0.2 . . . . ?
C195 C196 C197 C192 -0.1 . . . . ?
C193 C192 C197 C196 0.5 . . . . ?
P11 C192 C197 C196 177.4 . . . . ?
C203 C198 C199 C200 -2.9 . . . . ?
P11 C198 C199 C200 171.1 . . . . ?
C198 C199 C200 C201 1.4 . . . . ?
C199 C200 C201 C202 2.6 . . . . ?
C200 C201 C202 C203 -5.3 . . . . ?
C199 C198 C203 C202 0.4 . . . . ?
P11 C198 C203 C202 -174.0 . . . . ?
C201 C202 C203 C198 3.8 . . . . ?
P10 C206 C207 C204 58.3 . . . . ?
P10 C206 C207 C208 -66.1 . . . . ?
P10 C206 C207 C205 -168.3 . . . . ?
P11 C204 C207 C206 163.8 . . . . ?
P11 C204 C207 C208 -69.4 . . . . ?
P11 C204 C207 C205 32.3 . . . . ?
P9 C205 C207 C206 26.0(7) 88 . . . ?
P9 C205 C207 C204 156.7(7) 88 . . . ?
P9 C205 C207 C208 -90.6(7) 88 . . . ?
O18 C155 O17 Cu5 -172.5 . . . . ?
C154 C155 O17 Cu5 6.6 . . . . ?
O20 C160 O19 Cu6 169.6 . . . . ?
C159 C160 O19 Cu6 -7.75(9) 88 . . . ?
O22 C165 O21 Cu5 175.5 . . . . ?
C164 C165 O21 Cu5 -2.4 . . . . ?
C163 C164 N9 Cu5 105.4 . . . . ?
C165 C164 N9 Cu5 -23.4 . . . . ?
C153 C154 N10 Cu5 114.0 . . . . ?
C155 C154 N10 Cu5 -14.3 . . . . ?
C158 C159 N11 Cu6 113.8 . . . . ?
C160 C159 N11 Cu6 -16.7(2) 88 . . . ?
C169 C168 P9 C205 134.3(3) . . . 88 ?
C173 C168 P9 C205 -44.3(3) . . . 88 ?
C169 C168 P9 C174 -106.7 . . . . ?
C173 C168 P9 C174 74.8 . . . . ?
C169 C168 P9 Au9 5.1 . . . . ?
C173 C168 P9 Au9 -173.5 . . . . ?
C185 C180 P10 C206 0.0 . . . . ?
C181 C180 P10 C206 -172.9 . . . . ?
C185 C180 P10 C186 -108.9 . . . . ?
C181 C180 P10 C186 78.2 . . . . ?
C185 C180 P10 Au10 129.4 . . . . ?
C181 C180 P10 Au10 -43.5 . . . . ?
C207 C206 P10 C180 171.0 . . . . ?
C207 C206 P10 C186 -81.9 . . . . ?
C207 C206 P10 Au10 47.0 . . . . ?
C203 C198 P11 C204 128.2 . . . . ?
C199 C198 P11 C204 -46.1 . . . . ?
C203 C198 P11 C192 -132.1 . . . . ?
C199 C198 P11 C192 53.6 . . . . ?
C203 C198 P11 Au11 -13.2 . . . . ?
C199 C198 P11 Au11 172.5 . . . . ?
C207 C204 P11 C198 -83.5 . . . . ?
C207 C204 P11 C192 172.1 . . . . ?
C207 C204 P11 Au11 55.5 . . . . ?
C161 C158 S10 Au10 44.3 . . . . ?
C162 C158 S10 Au10 162.7 . . . . ?
C159 C158 S10 Au10 -80.3 . . . . ?
C161 C158 S10 Ag5 -37.9 . . . . ?
C162 C158 S10 Ag5 80.5 . . . . ?
C159 C158 S10 Ag5 -162.4 . . . . ?
C164 C163 S11 Au11 -78.0 . . . . ?
C167 C163 S11 Au11 46.5 . . . . ?
C166 C163 S11 Au11 162.6 . . . . ?
C164 C163 S11 Ag6 -159.2 . . . . ?
C167 C163 S11 Ag6 -34.6 . . . . ?
C166 C163 S11 Ag6 81.4 . . . . ?
C164 N9 Cu5 O21 18.8 . . . . ?
C164 N9 Cu5 O17 -159.6 . . . . ?
C164 N9 Cu5 O5W 110.7 . . . . ?
C165 O21 Cu5 N9 -9.7 . . . . ?
C165 O21 Cu5 O17 163.8 . . . . ?
C165 O21 Cu5 O5W -103.4 . . . . ?
C165 O21 Cu5 N10 170.6 . . . . ?
C159 N11 Cu6 O19 -164.7 . . . . ?
C159 N11 Cu6 O19 10.9 . . . 88 ?
C159 N11 Cu6 O6W 103.0 . . . . ?
C159 N11 Cu6 C159 -155.29(15) . . . 88 ?
C159 N11 Cu6 C160 -164.3 . . . . ?
C159 N11 Cu6 C160 10.0 . . . 88 ?
C160 O19 Cu6 N11 -1.8 . . . 88 ?
C160 O19 Cu6 N11 179(23) . . . . ?
C160 O19 Cu6 O6W -91.7 . . . . ?
C160 O19 Cu6 C159 169.6 . . . . ?
C160 O19 Cu6 C159 5.07(6) . . . 88 ?
C160 O19 Cu6 C160 168.86(13) . . . 88 ?
C213 C209 C210 N12 61.3 . . . . ?
C212 C209 C210 N12 -176.1 . . . . ?
S12 C209 C210 N12 -56.4 . . . . ?
C213 C209 C210 C211 -174.3 . . . . ?
C212 C209 C210 C211 -51.7 . . . . ?
S12 C209 C210 C211 68.1 . . . . ?
N12 C210 C211 O26 -173.8 . . . . ?
C209 C210 C211 O26 59.9 . . . . ?
N12 C210 C211 O25 7.0 . . . . ?
C209 C210 C211 O25 -119.3 . . . . ?
N12 C210 C211 Cu8 4.3 . . . . ?
C209 C210 C211 Cu8 -122.0 . . . . ?
C218 C214 C215 N13 -174.5(7) . . . 42_655 ?
C217 C214 C215 N13 62.6(7) . . . 42_655 ?
S13 C214 C215 N13 -53.6(7) . . . 42_655 ?
C218 C214 C215 C216 -46.4 . . . . ?
C217 C214 C215 C216 -169.2 . . . . ?
S13 C214 C215 C216 74.6 . . . . ?
N13 C215 C216 O24 -160.2(3) 42_655 . . . ?
C214 C215 C216 O24 70.0 . . . . ?
N13 C215 C216 O23 17.6(3) 42_655 . . . ?
C214 C215 C216 O23 -112.2 . . . . ?
N13 C215 C216 Cu7 17.7(3) 42_655 . . . ?
C214 C215 C216 Cu7 -112.1 . . . . ?
C223 C219 C220 N14 81.2 . . . . ?
C222 C219 C220 N14 178.3 . . . . ?
S14 C219 C220 N14 -35.1 . . . . ?
C223 C219 C220 C221 -161.3 . . . . ?
C222 C219 C220 C221 -64.2 . . . . ?
S14 C219 C220 C221 82.4 . . . . ?
N14 C220 C221 O28 -160.5 . . . . ?
C219 C220 C221 O28 89.4 . . . . ?
N14 C220 C221 O27 17.4 . . . . ?
C219 C220 C221 O27 -92.7 . . . . ?
C229 C224 C225 C226 2.4 . . . . ?
P12 C224 C225 C226 -177.0 . . . . ?
C224 C225 C226 C227 -1.8 . . . . ?
C225 C226 C227 C228 -0.2 . . . . ?
C226 C227 C228 C229 1.6 . . . . ?
C225 C224 C229 C228 -1.1 . . . . ?
P12 C224 C229 C228 178.3 . . . . ?
C227 C228 C229 C224 -0.9 . . . . ?
C235 C230 C231 C232 1.7 . . . . ?
P12 C230 C231 C232 -178.5 . . . . ?
C230 C231 C232 C233 -0.8 . . . . ?
C231 C232 C233 C234 1.2 . . . . ?
C232 C233 C234 C235 -2.5 . . . . ?
C233 C234 C235 C230 3.3 . . . . ?
C231 C230 C235 C234 -2.9 . . . . ?
P12 C230 C235 C234 177.3 . . . . ?
C241 C236 C237 C238 -0.5 . . . . ?
P13 C236 C237 C238 178.2 . . . . ?
C236 C237 C238 C239 0.3 . . . . ?
C237 C238 C239 C240 0.1 . . . . ?
C238 C239 C240 C241 -0.1 . . . . ?
C239 C240 C241 C236 -0.1 . . . . ?
C237 C236 C241 C240 0.4 . . . . ?
P13 C236 C241 C240 -178(99) . . . . ?
C247 C242 C243 C244 -2.9 . . . . ?
P13 C242 C243 C244 170.4 . . . . ?
C242 C243 C244 C245 1.4 . . . . ?
C243 C244 C245 C246 2.6 . . . . ?
C244 C245 C246 C247 -5.4 . . . . ?
C243 C242 C247 C246 0.3 . . . . ?
P13 C242 C247 C246 -173.3 . . . . ?
C245 C246 C247 C242 4.0 . . . . ?
C253 C248 C249 C250 0.4 . . . . ?
P14 C248 C249 C250 176.6 . . . . ?
C248 C249 C250 C251 0.0 . . . . ?
C249 C250 C251 C252 -0.2 . . . . ?
C250 C251 C252 C253 0.1 . . . . ?
C249 C248 C253 C252 -0.5 . . . . ?
P14 C248 C253 C252 -176.1 . . . . ?
C251 C252 C253 C248 0.3 . . . . ?
C259 C254 C255 C256 0.4 . . . . ?
P14 C254 C255 C256 -171.9 . . . . ?
C254 C255 C256 C257 3.9 . . . . ?
C255 C256 C257 C258 -5.4 . . . . ?
C256 C257 C258 C259 2.6 . . . . ?
C257 C258 C259 C254 1.4 . . . . ?
C255 C254 C259 C258 -2.9 . . . . ?
P14 C254 C259 C258 168.6 . . . . ?
P12 C260 C263 C261 35.8(5) 42_655 . . . ?
P12 C260 C263 C264 -85.6(6) 42_655 . . . ?
P12 C260 C263 C262 173.8(5) 42_655 . . . ?
P13 C261 C263 C260 170.6 . . . . ?
P13 C261 C263 C264 -74.3 . . . . ?
P13 C261 C263 C262 37.1 . . . . ?
P14 C262 C263 C260 14.6 . . . . ?
P14 C262 C263 C261 165.0 . . . . ?
P14 C262 C263 C264 -78.2 . . . . ?
O24 C216 O23 Cu7 178.0 . . . . ?
C215 C216 O23 Cu7 0.1 . . . . ?
O26 C211 O25 Cu8 176.3 . . . . ?
C210 C211 O25 Cu8 -4.6 . . . . ?
O28 C221 O27 Cu8 173.6 . . . . ?
C220 C221 O27 Cu8 -4.3 . . . . ?
C211 C210 N12 Cu8 -5.5 . . . . ?
C209 C210 N12 Cu8 122.8 . . . . ?
C221 C220 N14 Cu8 -28.4 . . . . ?
C219 C220 N14 Cu8 93.4 . . . . ?
C247 C242 P13 C261 125.6 . . . . ?
C243 C242 P13 C261 -47.9 . . . . ?
C247 C242 P13 C236 -131.3 . . . . ?
C243 C242 P13 C236 55.2 . . . . ?
C247 C242 P13 Au13 -15.4 . . . . ?
C243 C242 P13 Au13 171.1 . . . . ?
C255 C254 P14 C262 121.1 . . . . ?
C259 C254 P14 C262 -50.8 . . . . ?
C255 C254 P14 C248 -132.8 . . . . ?
C259 C254 P14 C248 55.2 . . . . ?
C255 C254 P14 Au14 -12.2 . . . . ?
C259 C254 P14 Au14 175.8 . . . . ?
C263 C262 P14 C254 -77.6 . . . . ?
C263 C262 P14 C248 179(59) . . . . ?
C263 C262 P14 Au14 61.6 . . . . ?
C213 C209 S12 Au12 175.2 . . . . ?
C212 C209 S12 Au12 55.5 . . . . ?
C210 C209 S12 Au12 -66.1 . . . . ?
C213 C209 S12 Ag7 86.2 . . . . ?
C212 C209 S12 Ag7 -33.5 . . . . ?
C210 C209 S12 Ag7 -155.2 . . . . ?
C223 C219 S14 Au14 162.0 . . . . ?
C220 C219 S14 Au14 -84.7 . . . . ?
C222 C219 S14 Au14 48.2 . . . . ?
C223 C219 S14 Ag8 81.8 . . . . ?
C220 C219 S14 Ag8 -164.9 . . . . ?
C222 C219 S14 Ag8 -32.0 . . . . ?
C216 O23 Cu7 N13 -12.19(6) . . . 42_655 ?
C216 O23 Cu7 N13 173.8 . . . . ?
C216 O23 Cu7 O7W -98.9 . . . . ?
C216 O23 Cu7 C216 179(53) . . . 42_655 ?
C211 O25 Cu8 N14 171.4 . . . . ?
C211 O25 Cu8 N12 0.7 . . . . ?
C211 O25 Cu8 O27 35.9 . . . . ?
C211 O25 Cu8 O8W -91.5 . . . . ?
C220 N14 Cu8 O25 -149.1 . . . . ?
C220 N14 Cu8 N12 15.1 . . . . ?
C220 N14 Cu8 O27 19.5 . . . . ?
C220 N14 Cu8 O8W 114.9 . . . . ?
C220 N14 Cu8 C211 -141.5 . . . . ?
C269 C265 C266 N15 61.2 . . . . ?
C268 C265 C266 N15 -176.2 . . . . ?
S15 C265 C266 N15 -55.2 . . . . ?
C269 C265 C266 C267 -174.3 . . . . ?
C268 C265 C266 C267 -51.7 . . . . ?
S15 C265 C266 C267 69.3 . . . . ?
N15 C266 C267 O30 -173.8 . . . . ?
C265 C266 C267 O30 60.0 . . . . ?
N15 C266 C267 O29 6.9 . . . . ?
C265 C266 C267 O29 -119.3 . . . . ?
C274 C270 C271 N16 -174.6 . . . . ?
C273 C270 C271 N16 62.7 . . . . ?
S16 C270 C271 N16 -51.7 . . . . ?
C274 C270 C271 C272 -46.4 . . . . ?
C273 C270 C271 C272 -169.2 . . . . ?
S16 C270 C271 C272 76.4 . . . . ?
N16 C271 C272 O32 -160.5 . . . . ?
C270 C271 C272 O32 70.0 . . . . ?
N16 C271 C272 O31 17.4 . . . . ?
C270 C271 C272 O31 -112.1 . . . . ?
N16 C271 C272 Cu10 20.1 . . . . ?
C270 C271 C272 Cu10 -109.5 . . . . ?
C279 C275 C276 N17 -173.4 . . . . ?
C278 C275 C276 N17 65.8 . . . . ?
S18 C275 C276 N17 -45.1 . . . . ?
C279 C275 C276 C277 -47.2 . . . . ?
C278 C275 C276 C277 -168.0 . . . . ?
S18 C275 C276 C277 81.1 . . . . ?
N17 C276 C277 O34 -160.5 . . . . ?
C275 C276 C277 O34 69.9 . . . . ?
N17 C276 C277 O33 17.4 . . . . ?
C275 C276 C277 O33 -112.2 . . . . ?
N17 C276 C277 Cu9 9.1 . . . . ?
C275 C276 C277 Cu9 -120.4 . . . . ?
C285 C280 C281 C282 1.6 . . . . ?
P15 C280 C281 C282 175.8 . . . . ?
C280 C281 C282 C283 -0.8 . . . . ?
C281 C282 C283 C284 1.2 . . . . ?
C282 C283 C284 C285 -2.5 . . . . ?
C283 C284 C285 C280 3.3 . . . . ?
C281 C280 C285 C284 -2.9 . . . . ?
P15 C280 C285 C284 -177.3 . . . . ?
C291 C286 C287 C288 2.4 . . . . ?
P15 C286 C287 C288 -179(13) . . . . ?
C286 C287 C288 C289 -1.8 . . . . ?
C287 C288 C289 C290 -0.2 . . . . ?
C288 C289 C290 C291 1.6 . . . . ?
C287 C286 C291 C290 -1.1 . . . . ?
P15 C286 C291 C290 -179(14) . . . . ?
C289 C290 C291 C286 -0.9 . . . . ?
C297 C292 C293 C294 -3.0 . . . . ?
P16 C292 C293 C294 167.8 . . . . ?
C292 C293 C294 C295 1.5 . . . . ?
C293 C294 C295 C296 2.6 . . . . ?
C294 C295 C296 C297 -5.4 . . . . ?
C293 C292 C297 C296 0.4 . . . . ?
P16 C292 C297 C296 -171.0 . . . . ?
C295 C296 C297 C292 3.9 . . . . ?
C303 C298 C299 C300 -0.6 . . . . ?
P16 C298 C299 C300 -179(68) . . . . ?
C298 C299 C300 C301 0.4 . . . . ?
C299 C300 C301 C302 0.1 . . . . ?
C300 C301 C302 C303 -0.3 . . . . ?
C301 C302 C303 C298 0.0 . . . . ?
C299 C298 C303 C302 0.4 . . . . ?
P16 C298 C303 C302 179(15) . . . . ?
C309 C304 C305 C306 0.4 . . . . ?
P17 C304 C305 C306 -177.5 . . . . ?
C304 C305 C306 C307 3.9 . . . . ?
C305 C306 C307 C308 -5.4 . . . . ?
C306 C307 C308 C309 2.6 . . . . ?
C307 C308 C309 C304 1.4 . . . . ?
C305 C304 C309 C308 -2.9 . . . . ?
P17 C304 C309 C308 174.9 . . . . ?
C315 C310 C311 C312 -0.5 . . . . ?
P17 C310 C311 C312 -175.3 . . . . ?
C310 C311 C312 C313 0.3 . . . . ?
C311 C312 C313 C314 0.0 . . . . ?
C312 C313 C314 C315 -0.2 . . . . ?
C313 C314 C315 C310 -0.1 . . . . ?
C311 C310 C315 C314 0.4 . . . . ?
P17 C310 C315 C314 175.9 . . . . ?
P15 C316 C319 C320 -79.2(5) 87_655 . . . ?
P15 C316 C319 C317 51.9(5) 87_655 . . . ?
P15 C316 C319 C318 171.5(5) 87_655 . . . ?
P16 C317 C319 C320 -75.5 . . . . ?
P16 C317 C319 C316 159.2 . . . . ?
P16 C317 C319 C318 47.0 . . . . ?
P17 C318 C319 C320 -55.5 . . . . ?
P17 C318 C319 C316 52.3 . . . . ?
P17 C318 C319 C317 176.3 . . . . ?
O30 C267 O29 Cu9 176.1 . . . . ?
C266 C267 O29 Cu9 -4.6 . . . . ?
O32 C272 O31 Cu10 -178(72) . . . . ?
C271 C272 O31 Cu10 4.0 . . . . ?
O34 C277 O33 Cu9 164.4 . . . . ?
C276 C277 O33 Cu9 -13.6 . . . . ?
C267 C266 N15 Cu9 -5.7 . . . . ?
C265 C266 N15 Cu9 122.5 . . . . ?
C272 C271 N16 Cu10 -26.1 . . . . ?
C270 C271 N16 Cu10 103.9 . . . . ?
C275 C276 N17 Cu9 113.2 . . . . ?
C277 C276 N17 Cu9 -12.1 . . . . ?
C287 C286 P15 C316 -173.1(4) . . . 87_655 ?
C291 C286 P15 C316 5.0(3) . . . 87_655 ?
C287 C286 P15 C280 74.0 . . . . ?
C291 C286 P15 C280 -107.9 . . . . ?
C287 C286 P15 Au15 -38.2 . . . . ?
C291 C286 P15 Au15 140.0 . . . . ?
C297 C292 P16 C317 132.3 . . . . ?
C293 C292 P16 C317 -38.9 . . . . ?
C297 C292 P16 C298 -131.9 . . . . ?
C293 C292 P16 C298 56.9 . . . . ?
C297 C292 P16 Au16 -16.1 . . . . ?
C293 C292 P16 Au16 172.7 . . . . ?
C319 C317 P16 C292 -84.5 . . . . ?
C319 C317 P16 C298 173.2 . . . . ?
C319 C317 P16 Au16 63.6 . . . . ?
C305 C304 P17 C318 124.4 . . . . ?
C309 C304 P17 C318 -53.4 . . . . ?
C305 C304 P17 C310 -130.7 . . . . ?
C309 C304 P17 C310 51.5 . . . . ?
C305 C304 P17 Au17 -12.7 . . . . ?
C309 C304 P17 Au17 169.5 . . . . ?
C319 C318 P17 C304 -87.0 . . . . ?
C319 C318 P17 C310 164.6 . . . . ?
C319 C318 P17 Au17 45.3 . . . . ?
C311 C310 P17 C304 -108.0 . . . . ?
C315 C310 P17 C304 77.0 . . . . ?
C311 C310 P17 C318 2.2 . . . . ?
C315 C310 P17 C318 -172.8 . . . . ?
C311 C310 P17 Au17 131.0 . . . . ?
C315 C310 P17 Au17 -44.0 . . . . ?
C276 C275 S18 Au17 -90.2 . . . . ?
C279 C275 S18 Au17 38.7 . . . . ?
C278 C275 S18 Au17 159.8 . . . . ?
C276 C275 S18 Ag10 -170.4 . . . . ?
C279 C275 S18 Ag10 -41.5 . . . . ?
C278 C275 S18 Ag10 79.6 . . . . ?
C277 O33 Cu9 O29 116.3 . . . . ?
C277 O33 Cu9 N17 4.9 . . . . ?
C277 O33 Cu9 N15 169.5 . . . . ?
C277 O33 Cu9 O9W -98.2 . . . . ?
C267 O29 Cu9 O33 54.8 . . . . ?
C267 O29 Cu9 N17 165.5 . . . . ?
C267 O29 Cu9 N15 0.8 . . . . ?
C267 O29 Cu9 O9W -90.7 . . . . ?
C267 O29 Cu9 C277 134.1 . . . . ?
C272 O31 Cu10 O31 -98(2) . . . 87_655 ?
C272 O31 Cu10 N16 -18.0 . . . . ?
C272 O31 Cu10 N16 -179(15) . . . 87_655 ?
C272 O31 Cu10 O10W -97.5 . . . . ?
C272 O31 Cu10 C272 -169.9(3) . . . 87_655 ?
C271 N16 Cu10 O31 25.6 . . . . ?
C271 N16 Cu10 O31 -168.74(10) . . . 87_655 ?
C271 N16 Cu10 N16 107.3(14) . . . 87_655 ?
C271 N16 Cu10 O10W 107.2 . . . . ?
C271 N16 Cu10 C272 -169.35(8) . . . 87_655 ?
C271 N16 Cu10 C272 16.2 . . . . ?
